data_7106781
loop_
_publ_author_name
'Hailong Wang'
'Kang Qian'
'Kang Wang'
'Yongzhong Bian'
'Jianzhuang Jiang'
'Song Gao'

_publ_section_title
;
 Sandwich-type Tetrakis(phthalocyaninato) Dysprosium-cadmium
 Quadruple-decker SMM
;
_journal_name_full Chem.Commun.
_journal_page_first 9624
_journal_paper_doi 10.1039/c1cc12509e
_journal_volume 47
_journal_year 2011
_chemical_formula_sum 'C263 H348 Cd Dy2 N32 O39'
_chemical_formula_weight 5019.13
_chemical_name_systematic
;
?
;
_space_group_IT_number 13
_symmetry_cell_setting monoclinic
_symmetry_space_group_name_Hall '-P 2yc'
_symmetry_space_group_name_H-M 'P 1 2/c 1'
_atom_sites_solution_hydrogens geom
_atom_sites_solution_primary direct
_atom_sites_solution_secondary difmap
_audit_creation_method SHELXL-97
_cell_angle_alpha 90.00
_cell_angle_beta 111.755(5)
_cell_angle_gamma 90.00
_cell_formula_units_Z 4
_cell_length_a 35.5970(15)
_cell_length_b 24.2342(8)
_cell_length_c 31.2247(17)
_cell_measurement_reflns_used 7482
_cell_measurement_temperature 120(2)
_cell_measurement_theta_max 63.8956
_cell_measurement_theta_min 2.9880
_cell_volume 25018(2)
_computing_cell_refinement
;CrysAlisPro, Oxford Diffraction Ltd.,
Version 1.171.34.40 (release 27-08-2010 CrysAlis171 .NET)
(compiled Aug 27 2010,11:50:40)
;
_computing_data_collection
;
CrysAlisPro, Oxford Diffraction Ltd.,
Version 1.171.34.40 (release 27-08-2010 CrysAlis171 .NET)
(compiled Aug 27 2010,11:50:40)
;
_computing_data_reduction
;
CrysAlisPro, Oxford Diffraction Ltd.,
Version 1.171.34.40 (release 27-08-2010 CrysAlis171 .NET)
(compiled Aug 27 2010,11:50:40)
;
_computing_structure_refinement 'SHELXL-97 (Sheldrick, 1997)'
_computing_structure_solution 'SHELXS-97 (Sheldrick, 2008)'
_diffrn_ambient_temperature 120(2)
_diffrn_detector_area_resol_mean 16.2141
_diffrn_measured_fraction_theta_full 0.990
_diffrn_measured_fraction_theta_max 0.990
_diffrn_measurement_device_type 'Xcalibur, Eos, Gemini'
_diffrn_measurement_method '\w scans'
_diffrn_radiation_monochromator graphite
_diffrn_radiation_source 'fine-focus sealed tube'
_diffrn_radiation_type CuK\a
_diffrn_radiation_wavelength 1.54184
_diffrn_reflns_av_R_equivalents 0.0974
_diffrn_reflns_av_sigmaI/netI 0.1853
_diffrn_reflns_limit_h_max 39
_diffrn_reflns_limit_h_min -39
_diffrn_reflns_limit_k_max 27
_diffrn_reflns_limit_k_min -17
_diffrn_reflns_limit_l_max 35
_diffrn_reflns_limit_l_min -33
_diffrn_reflns_number 76644
_diffrn_reflns_theta_full 60.00
_diffrn_reflns_theta_max 60.00
_diffrn_reflns_theta_min 2.99
_diffrn_standards_interval_count 0
_diffrn_standards_interval_time 0
_diffrn_standards_number 0
_exptl_absorpt_coefficient_mu 4.447
_exptl_absorpt_correction_T_max 0.688
_exptl_absorpt_correction_T_min 0.481
_exptl_absorpt_correction_type multi-scan
_exptl_absorpt_process_details
;
CrysAlisPro, Oxford Diffraction Ltd.,
Version 1.171.34.40 (release 27-08-2010 CrysAlis171 .NET)
(compiled Aug 27 2010,11:50:40)
Empirical absorption correction using spherical harmonics,
implemented in SCALE3 ABSPACK scaling algorithm.
;
_exptl_crystal_colour black
_exptl_crystal_density_diffrn 1.333
_exptl_crystal_density_method 'not measured'
_exptl_crystal_description block
_exptl_crystal_F_000 10568
_exptl_crystal_size_max 0.2
_exptl_crystal_size_mid 0.15
_exptl_crystal_size_min 0.08
_refine_diff_density_max 1.468
_refine_diff_density_min -0.799
_refine_diff_density_rms 0.108
_refine_ls_extinction_method none
_refine_ls_goodness_of_fit_ref 1.021
_refine_ls_hydrogen_treatment mixed
_refine_ls_matrix_type fullcycle
_refine_ls_number_parameters 3315
_refine_ls_number_reflns 36792
_refine_ls_number_restraints 0
_refine_ls_restrained_S_all 1.021
_refine_ls_R_factor_all 0.2538
_refine_ls_R_factor_gt 0.1117
_refine_ls_shift/su_max 0.004
_refine_ls_shift/su_mean 0.000
_refine_ls_structure_factor_coef Fsqd
_refine_ls_weighting_details 'calc w=1/[\s^2^(Fo^2^)+(0.1056P)^2^+192.2169P] where P=(Fo^2^+2Fc^2^)/3'
_refine_ls_weighting_scheme calc
_refine_ls_wR_factor_gt 0.2493
_refine_ls_wR_factor_ref 0.3535
_reflns_number_gt 13692
_reflns_number_total 36792
_reflns_threshold_expression >2sigma(I)
_cod_data_source_file c1cc12509e.txt
_cod_data_source_block 101123b
_cod_original_cell_volume 25018.0(19)
_cod_original_sg_symbol_Hall '-P 2yc '
_cod_original_sg_symbol_H-M 'P 2/c'
_cod_database_code 7106781

loop_
_symmetry_equiv_pos_as_xyz
'x, y, z'
'-x, y, -z+1/2'
'-x, -y, -z'
'x, -y, z-1/2'

loop_
_atom_site_label
_atom_site_type_symbol
_atom_site_fract_x
_atom_site_fract_y
_atom_site_fract_z
_atom_site_U_iso_or_equiv
_atom_site_adp_type
_atom_site_occupancy
_atom_site_symmetry_multiplicity
_atom_site_calc_flag
_atom_site_refinement_flags
_atom_site_disorder_assembly
_atom_site_disorder_group
Dy1 Dy 0.46452(3) 0.82555(4) 0.63521(4) 0.051 Uani 1 1 d . . .
Dy2 Dy 0.03709(3) 0.68247(4) 0.36451(4) 0.039 Uani 1 1 d . . .
Cd1 Cd 0.5000 0.82546(6) 0.7500 0.042 Uani 1 2 d S . .
Cd2 Cd 0.0000 0.68091(5) 0.2500 0.032 Uani 1 2 d S . .
N1 N 0.5617(4) 0.7464(5) 0.6942(5) 0.050 Uani 1 1 d . . .
N2 N 0.4926(4) 0.7470(5) 0.6942(5) 0.054 Uani 1 1 d . . .
N3 N 0.4291(4) 0.7120(5) 0.6943(5) 0.048 Uani 1 1 d . . .
N4 N 0.4313(4) 0.8120(5) 0.6956(5) 0.051 Uani 1 1 d . . .
N5 N 0.4074(4) 0.9052(5) 0.6965(5) 0.058 Uani 1 1 d . . .
N6 N 0.4746(4) 0.9048(5) 0.6930(5) 0.055 Uani 1 1 d . . .
N7 N 0.5379(4) 0.9405(5) 0.6920(5) 0.059 Uani 1 1 d . . .
N8 N 0.5359(4) 0.8408(5) 0.6925(5) 0.051 Uani 1 1 d . . .
N9 N 0.5037(4) 0.7146(5) 0.5837(5) 0.055 Uani 1 1 d . . .
N10 N 0.4414(4) 0.7444(5) 0.5909(5) 0.053 Uani 1 1 d . . .
N11 N 0.3701(4) 0.7422(5) 0.5841(5) 0.054 Uani 1 1 d . . .
N12 N 0.3949(4) 0.8371(5) 0.5908(5) 0.059 Uani 1 1 d . . .
N13 N 0.3912(4) 0.9372(5) 0.5849(6) 0.064 Uani 1 1 d . . .
N14 N 0.4573(4) 0.9060(5) 0.5892(6) 0.063 Uani 1 1 d . . .
N15 N 0.5218(4) 0.9093(5) 0.5786(6) 0.067 Uani 1 1 d . . .
N16 N 0.5036(4) 0.8144(5) 0.5891(5) 0.058 Uani 1 1 d . . .
N17 N 0.0672(3) 0.5661(5) 0.3012(4) 0.038 Uani 1 1 d . . .
N18 N 0.0677(3) 0.6651(5) 0.3018(4) 0.038 Uani 1 1 d . . .
N19 N 0.0935(3) 0.7582(5) 0.3038(4) 0.040 Uani 1 1 d . . .
N20 N 0.0261(3) 0.7593(5) 0.3058(5) 0.044 Uani 1 1 d . . .
N21 N -0.0368(4) 0.7973(5) 0.3063(4) 0.045 Uani 1 1 d . . .
N22 N -0.0356(3) 0.6982(5) 0.3106(4) 0.041 Uani 1 1 d . . .
N23 N -0.0602(4) 0.6042(5) 0.3118(4) 0.043 Uani 1 1 d . . .
N24 N 0.0054(3) 0.6044(5) 0.3062(4) 0.041 Uani 1 1 d . . .
N25 N 0.1312(3) 0.6032(5) 0.4111(4) 0.042 Uani 1 1 d . . .
N26 N 0.1074(3) 0.6978(5) 0.4070(4) 0.042 Uani 1 1 d . . .
N27 N 0.1104(4) 0.7986(5) 0.4152(5) 0.047 Uani 1 1 d . . .
N28 N 0.0451(3) 0.7635(5) 0.4097(4) 0.039 Uani 1 1 d . . .
N29 N -0.0192(4) 0.7638(5) 0.4197(5) 0.048 Uani 1 1 d . . .
N30 N 0.0014(3) 0.6684(5) 0.4145(4) 0.043 Uani 1 1 d . . .
N31 N 0.0031(4) 0.5684(5) 0.4211(4) 0.043 Uani 1 1 d . . .
N32 N 0.0623(4) 0.6031(5) 0.4095(4) 0.042 Uani 1 1 d . . .
O1 O 0.5534(4) 0.5184(4) 0.6915(5) 0.071 Uani 1 1 d . . .
O2 O 0.4834(4) 0.5011(4) 0.6903(5) 0.073 Uani 1 1 d . . .
O3 O 0.2716(3) 0.7205(5) 0.6858(5) 0.070 Uani 1 1 d . . .
O4 O 0.2617(3) 0.8233(5) 0.6906(5) 0.073 Uani 1 1 d . . .
O5 O 0.4093(4) 1.1311(5) 0.6953(6) 0.096 Uani 1 1 d . . .
O6 O 0.4774(4) 1.1510(5) 0.6897(5) 0.090 Uani 1 1 d . . .
O7 O 0.6912(3) 0.9267(4) 0.6848(4) 0.062 Uani 1 1 d . . .
O8 O 0.7021(3) 0.8235(4) 0.6867(5) 0.064 Uani 1 1 d . . .
O9 O 0.4501(3) 0.5010(4) 0.5667(4) 0.062 Uani 1 1 d . . .
O10 O 0.3787(3) 0.5125(4) 0.5653(4) 0.060 Uani 1 1 d . . .
O11 O 0.2204(3) 0.8262(4) 0.5674(4) 0.056 Uani 1 1 d . . .
O12 O 0.2341(3) 0.9293(4) 0.5719(4) 0.066 Uani 1 1 d . . .
O13 O 0.4342(4) 1.1501(5) 0.5656(6) 0.101 Uani 1 1 d . B .
O14 O 0.5005(4) 1.1366(5) 0.5554(6) 0.100 Uani 1 1 d . . .
O15 O 0.6615(3) 0.8283(5) 0.5631(5) 0.071 Uani 1 1 d . . .
O16 O 0.6524(3) 0.7244(4) 0.5685(4) 0.065 Uani 1 1 d . . .
O17 O 0.2221(3) 0.5677(4) 0.3040(4) 0.055 Uani 1 1 d . . .
O18 O 0.2369(3) 0.6707(4) 0.3073(4) 0.052 Uani 1 1 d . . .
O19 O 0.0954(4) 0.9848(4) 0.3090(5) 0.071 Uani 1 1 d . D .
O20 O 0.0260(3) 1.0056(4) 0.3088(4) 0.065 Uani 1 1 d . . .
O21 O -0.1932(3) 0.7898(4) 0.3046(4) 0.064 Uani 1 1 d . . .
O22 O -0.2029(3) 0.6869(4) 0.3119(4) 0.053 Uani 1 1 d . . .
O23 O -0.0595(4) 0.3798(5) 0.3198(5) 0.079 Uani 1 1 d . A .
O24 O 0.0084(4) 0.3576(4) 0.3130(4) 0.071 Uani 1 1 d . . .
O25 O 0.2810(3) 0.6804(4) 0.4288(4) 0.055 Uani 1 1 d . . .
O26 O 0.2721(3) 0.7845(4) 0.4359(4) 0.061 Uani 1 1 d . . .
O27 O 0.0575(3) 1.0088(4) 0.4281(4) 0.068 Uani 1 1 d . . .
O28 O -0.0093(3) 0.9908(4) 0.4364(4) 0.062 Uani 1 1 d . . .
O29 O -0.1589(3) 0.6862(4) 0.4340(4) 0.059 Uani 1 1 d . . .
O30 O -0.1455(3) 0.5827(4) 0.4410(4) 0.056 Uani 1 1 d . . .
O31 O 0.0668(3) 0.3570(4) 0.4292(4) 0.062 Uani 1 1 d . . .
O32 O 0.1346(4) 0.3802(4) 0.4171(4) 0.067 Uani 1 1 d . G .
O33 O 0.8312(6) 0.4062(9) 0.1518(8) 0.178 Uani 1 1 d . . .
H33 H 0.8423 0.3986 0.1330 0.214 Uiso 1 1 calc R . .
O34 O 0.8386(4) 0.8972(5) 0.0817(5) 0.084 Uani 1 1 d . . .
H34 H 0.8513 0.8673 0.0854 0.126 Uiso 1 1 calc R . .
O35 O 0.3064(3) 0.6713(4) 0.5825(4) 0.066 Uani 1 1 d . . .
H35C H 0.3270 0.6916 0.5903 0.080 Uiso 1 1 calc R . .
O36 O 0.5944(4) 0.0398(6) 0.7076(6) 0.109 Uani 1 1 d . . .
H36 H 0.5785 0.0128 0.7025 0.131 Uiso 1 1 calc R . .
O37 O 0.0463(3) 0.4670(5) 0.0792(4) 0.070 Uani 1 1 d . . .
H37 H 0.0361 0.4983 0.0793 0.105 Uiso 1 1 calc R . .
O38 O 0.0921(6) 0.9020(8) 0.2056(8) 0.168 Uani 1 1 d . . .
H38C H 0.0751 0.8768 0.1945 0.202 Uiso 1 1 calc R . .
O39 O 0.5866(6) 0.9809(8) 0.5796(8) 0.178 Uani 1 1 d . . .
H39 H 0.5728 0.9603 0.5898 0.214 Uiso 1 1 calc R . .
C1 C 0.5287(5) 0.7218(6) 0.6937(6) 0.050 Uani 1 1 d . . .
C2 C 0.5228(5) 0.6616(6) 0.6938(6) 0.051 Uani 1 1 d . . .
C3 C 0.5489(5) 0.6189(6) 0.6941(6) 0.058 Uani 1 1 d . . .
H3 H 0.5756 0.6253 0.6952 0.070 Uiso 1 1 calc R . .
C4 C 0.5334(5) 0.5669(7) 0.6928(7) 0.063 Uani 1 1 d . . .
C5 C 0.4940(5) 0.5560(7) 0.6912(7) 0.064 Uani 1 1 d . . .
C6 C 0.4684(5) 0.5991(6) 0.6929(6) 0.057 Uani 1 1 d . . .
H6 H 0.4423 0.5928 0.6936 0.069 Uiso 1 1 calc R . .
C7 C 0.4841(5) 0.6518(6) 0.6936(6) 0.051 Uani 1 1 d . . .
C8 C 0.4662(5) 0.7065(6) 0.6944(6) 0.050 Uani 1 1 d . . .
C9 C 0.4128(5) 0.7605(6) 0.6954(6) 0.052 Uani 1 1 d . . .
C10 C 0.3716(4) 0.7681(6) 0.6934(6) 0.050 Uani 1 1 d . . .
C11 C 0.3417(5) 0.7305(7) 0.6902(6) 0.057 Uani 1 1 d . . .
H11G H 0.3459 0.6919 0.6885 0.069 Uiso 1 1 calc R . .
C12 C 0.3049(5) 0.7518(7) 0.6894(7) 0.063 Uani 1 1 d . . .
C13 C 0.3001(5) 0.8104(7) 0.6925(7) 0.063 Uani 1 1 d . . .
C14 C 0.3295(4) 0.8464(7) 0.6932(6) 0.056 Uani 1 1 d . . .
H14 H 0.3248 0.8851 0.6922 0.067 Uiso 1 1 calc R . .
C15 C 0.3664(5) 0.8263(6) 0.6952(6) 0.053 Uani 1 1 d . . .
C16 C 0.4033(5) 0.8520(6) 0.6966(6) 0.053 Uani 1 1 d . . .
C17 C 0.4402(5) 0.9294(6) 0.6950(7) 0.060 Uani 1 1 d . . .
C18 C 0.4449(5) 0.9886(7) 0.6941(7) 0.067 Uani 1 1 d . . .
C19 C 0.4175(5) 1.0312(6) 0.6954(7) 0.072 Uani 1 1 d . . .
H19 H 0.3920 1.0233 0.6973 0.086 Uiso 1 1 calc R . .
C20 C 0.4306(5) 1.0846(7) 0.6938(8) 0.076 Uani 1 1 d . . .
C21 C 0.4695(6) 1.0967(7) 0.6926(8) 0.083 Uani 1 1 d . . .
C22 C 0.4949(5) 1.0538(7) 0.6917(7) 0.073 Uani 1 1 d . . .
H22 H 0.5207 1.0613 0.6906 0.088 Uiso 1 1 calc R . .
C23 C 0.4824(5) 1.0001(6) 0.6925(7) 0.066 Uani 1 1 d . . .
C24 C 0.5012(5) 0.9463(6) 0.6938(7) 0.062 Uani 1 1 d . . .
C25 C 0.5547(4) 0.8923(6) 0.6921(6) 0.051 Uani 1 1 d . . .
C26 C 0.5949(5) 0.8830(6) 0.6913(6) 0.056 Uani 1 1 d . . .
C27 C 0.6254(5) 0.9185(6) 0.6903(6) 0.056 Uani 1 1 d . . .
H27 H 0.6221 0.9573 0.6910 0.067 Uiso 1 1 calc R . .
C28 C 0.6601(5) 0.8970(6) 0.6882(7) 0.055 Uani 1 1 d . . .
C29 C 0.6661(5) 0.8389(7) 0.6880(7) 0.056 Uani 1 1 d . . .
C30 C 0.6358(5) 0.8041(7) 0.6914(6) 0.057 Uani 1 1 d . . .
H30 H 0.6397 0.7653 0.6936 0.068 Uiso 1 1 calc R . .
C31 C 0.6008(5) 0.8264(6) 0.6914(6) 0.051 Uani 1 1 d . . .
C32 C 0.5641(5) 0.8000(6) 0.6929(6) 0.053 Uani 1 1 d . . .
C33 C 0.4674(5) 0.7055(6) 0.5858(6) 0.055 Uani 1 1 d . . .
C34 C 0.4487(5) 0.6511(6) 0.5790(6) 0.055 Uani 1 1 d . . .
C35 C 0.4639(5) 0.6001(6) 0.5747(6) 0.057 Uani 1 1 d . . .
H35 H 0.4906 0.5961 0.5753 0.068 Uiso 1 1 calc R . .
C36 C 0.4392(5) 0.5550(7) 0.5694(7) 0.061 Uani 1 1 d . . .
C37 C 0.3999(5) 0.5623(6) 0.5693(7) 0.057 Uani 1 1 d . . .
C38 C 0.3838(5) 0.6139(6) 0.5727(6) 0.056 Uani 1 1 d . . .
H38 H 0.3568 0.6183 0.5709 0.067 Uiso 1 1 calc R . .
C39 C 0.4100(5) 0.6586(6) 0.5789(6) 0.050 Uani 1 1 d . . .
C40 C 0.4044(5) 0.7187(6) 0.5848(6) 0.053 Uani 1 1 d . . .
C41 C 0.3661(5) 0.7977(6) 0.5863(6) 0.054 Uani 1 1 d . . .
C42 C 0.3276(5) 0.8223(6) 0.5801(6) 0.054 Uani 1 1 d . . .
C43 C 0.2895(5) 0.8025(7) 0.5752(6) 0.057 Uani 1 1 d . . .
H43 H 0.2843 0.7640 0.5740 0.069 Uiso 1 1 calc R . .
C44 C 0.2592(5) 0.8404(7) 0.5719(7) 0.057 Uani 1 1 d . . .
C45 C 0.2664(5) 0.8972(7) 0.5736(7) 0.060 Uani 1 1 d . . .
C46 C 0.3039(5) 0.9166(6) 0.5780(6) 0.057 Uani 1 1 d . . .
H46 H 0.3090 0.9552 0.5794 0.068 Uiso 1 1 calc R . .
C47 C 0.3337(5) 0.8804(6) 0.5804(7) 0.057 Uani 1 1 d . . .
C48 C 0.3757(5) 0.8875(6) 0.5855(7) 0.058 Uani 1 1 d . . .
C49 C 0.4276(5) 0.9452(7) 0.5853(7) 0.066 Uani 1 1 d . . .
C50 C 0.4422(5) 0.9993(7) 0.5781(8) 0.074 Uani 1 1 d . . .
C51 C 0.4243(6) 1.0511(7) 0.5731(8) 0.082 Uani 1 1 d . . .
H51 H 0.3979 1.0555 0.5736 0.099 Uiso 1 1 calc R . .
C52 C 0.4462(6) 1.0967(8) 0.5673(9) 0.092 Uani 1 1 d . . .
C53 C 0.4824(6) 1.0868(8) 0.5616(9) 0.091 Uani 1 1 d . . .
C54 C 0.5012(6) 1.0351(7) 0.5669(8) 0.088 Uani 1 1 d . . .
H54 H 0.5276 1.0303 0.5668 0.106 Uiso 1 1 calc R . .
C55 C 0.4786(6) 0.9923(7) 0.5724(8) 0.078 Uani 1 1 d . . .
C56 C 0.4890(5) 0.9322(7) 0.5813(7) 0.071 Uani 1 1 d . . .
C57 C 0.5282(5) 0.8539(7) 0.5826(7) 0.060 Uani 1 1 d . . .
C58 C 0.5626(5) 0.8289(7) 0.5755(7) 0.062 Uani 1 1 d . . .
C59 C 0.5976(5) 0.8492(7) 0.5712(7) 0.065 Uani 1 1 d . . .
H59 H 0.6015 0.8879 0.5703 0.078 Uiso 1 1 calc R . .
C60 C 0.6259(5) 0.8145(7) 0.5682(7) 0.063 Uani 1 1 d . . .
C61 C 0.6204(5) 0.7558(7) 0.5707(7) 0.064 Uani 1 1 d . . .
C62 C 0.5859(5) 0.7350(7) 0.5756(6) 0.062 Uani 1 1 d . . .
H62 H 0.5823 0.6963 0.5773 0.075 Uiso 1 1 calc R . .
C63 C 0.5563(5) 0.7718(7) 0.5781(7) 0.059 Uani 1 1 d . . .
C64 C 0.5198(5) 0.7646(6) 0.5841(6) 0.055 Uani 1 1 d . . .
C65 C 0.0850(4) 0.6130(6) 0.3015(5) 0.040 Uani 1 1 d . . .
C66 C 0.1247(4) 0.6204(6) 0.3008(5) 0.040 Uani 1 1 d . . .
C67 C 0.1538(4) 0.5811(6) 0.3003(5) 0.043 Uani 1 1 d . . .
H67 H 0.1480 0.5427 0.2976 0.051 Uiso 1 1 calc R . .
C68 C 0.1906(5) 0.6007(6) 0.3037(6) 0.048 Uani 1 1 d . . .
C69 C 0.1994(5) 0.6573(6) 0.3054(6) 0.050 Uani 1 1 d . . .
C70 C 0.1698(4) 0.6970(6) 0.3031(5) 0.045 Uani 1 1 d . . .
H70 H 0.1747 0.7354 0.3019 0.054 Uiso 1 1 calc R . .
C71 C 0.1331(4) 0.6775(6) 0.3027(5) 0.038 Uani 1 1 d . . .
C72 C 0.0959(4) 0.7041(6) 0.3020(5) 0.039 Uani 1 1 d . . .
C73 C 0.0612(4) 0.7846(6) 0.3047(6) 0.042 Uani 1 1 d . . .
C74 C 0.0576(5) 0.8433(6) 0.3057(6) 0.047 Uani 1 1 d . . .
C75 C 0.0844(5) 0.8865(6) 0.3070(6) 0.055 Uani 1 1 d . . .
H75 H 0.1105 0.8792 0.3068 0.066 Uiso 1 1 calc R . .
C76 C 0.0718(5) 0.9380(6) 0.3086(6) 0.056 Uani 1 1 d . . .
C77 C 0.0337(5) 0.9505(6) 0.3080(6) 0.060 Uani 1 1 d . . .
C78 C 0.0062(5) 0.9088(6) 0.3077(6) 0.053 Uani 1 1 d . . .
H78 H -0.0195 0.9168 0.3089 0.063 Uiso 1 1 calc R . .
C79 C 0.0191(4) 0.8548(6) 0.3057(6) 0.045 Uani 1 1 d . . .
C80 C -0.0002(4) 0.8026(6) 0.3043(6) 0.044 Uani 1 1 d . . .
C81 C -0.0544(4) 0.7496(6) 0.3072(6) 0.041 Uani 1 1 d . . .
C82 C -0.0944(4) 0.7426(6) 0.3079(6) 0.045 Uani 1 1 d . . .
C83 C -0.1253(4) 0.7802(6) 0.3048(6) 0.050 Uani 1 1 d . . .
H83 H -0.1220 0.8187 0.3020 0.060 Uiso 1 1 calc R . .
C84 C -0.1605(5) 0.7585(6) 0.3060(6) 0.053 Uani 1 1 d . . .
C85 C -0.1665(5) 0.7008(7) 0.3105(6) 0.053 Uani 1 1 d . . .
C86 C -0.1365(4) 0.6644(6) 0.3122(6) 0.045 Uani 1 1 d . . .
H86 H -0.1400 0.6258 0.3147 0.053 Uiso 1 1 calc R . .
C87 C -0.0999(4) 0.6862(6) 0.3103(6) 0.043 Uani 1 1 d . . .
C88 C -0.0638(4) 0.6585(6) 0.3110(6) 0.042 Uani 1 1 d . . .
C89 C -0.0288(4) 0.5784(6) 0.3086(5) 0.042 Uani 1 1 d . . .
C90 C -0.0246(5) 0.5199(6) 0.3093(6) 0.045 Uani 1 1 d . . .
C91 C -0.0479(5) 0.4834(6) 0.3130(6) 0.057 Uani 1 1 d . . .
H91 H -0.0729 0.4939 0.3150 0.068 Uiso 1 1 calc R . .
C92 C -0.0378(5) 0.4247(7) 0.3143(7) 0.062 Uani 1 1 d . . .
C93 C -0.0001(5) 0.4120(7) 0.3099(6) 0.062 Uani 1 1 d . . .
C94 C 0.0251(5) 0.4530(6) 0.3061(6) 0.053 Uani 1 1 d . . .
H94 H 0.0503 0.4444 0.3038 0.064 Uiso 1 1 calc R . .
C95 C 0.0126(5) 0.5077(6) 0.3058(6) 0.047 Uani 1 1 d . . .
C96 C 0.0309(5) 0.5609(6) 0.3044(6) 0.044 Uani 1 1 d . . .
C97 C 0.1357(4) 0.6576(6) 0.4103(6) 0.042 Uani 1 1 d . . .
C98 C 0.1745(4) 0.6834(6) 0.4161(5) 0.042 Uani 1 1 d . . .
C99 C 0.2115(4) 0.6611(6) 0.4202(6) 0.047 Uani 1 1 d . . .
H99 H 0.2149 0.6223 0.4190 0.057 Uiso 1 1 calc R . .
C100 C 0.2424(5) 0.6958(6) 0.4259(6) 0.050 Uani 1 1 d . . .
C101 C 0.2384(5) 0.7530(6) 0.4289(6) 0.054 Uani 1 1 d . . .
C102 C 0.2024(5) 0.7748(6) 0.4257(6) 0.051 Uani 1 1 d . . .
H10 H 0.1996 0.8136 0.4281 0.062 Uiso 1 1 calc R . .
C103 C 0.1690(4) 0.7394(6) 0.4186(6) 0.044 Uani 1 1 d . . .
C104 C 0.1271(4) 0.7492(6) 0.4138(6) 0.042 Uani 1 1 d . . .
C105 C 0.0731(4) 0.8043(6) 0.4147(6) 0.046 Uani 1 1 d . . .
C106 C 0.0570(4) 0.8573(6) 0.4209(6) 0.047 Uani 1 1 d . . .
C107 C 0.0722(5) 0.9110(6) 0.4231(6) 0.056 Uani 1 1 d . . .
H10A H 0.0980 0.9171 0.4216 0.067 Uiso 1 1 calc R . .
C108 C 0.0492(5) 0.9543(6) 0.4274(6) 0.058 Uani 1 1 d . . .
C109 C 0.0102(5) 0.9442(6) 0.4315(7) 0.060 Uani 1 1 d . . .
C110 C -0.0038(5) 0.8899(6) 0.4294(6) 0.052 Uani 1 1 d . . .
H11 H -0.0291 0.8823 0.4319 0.063 Uiso 1 1 calc R . .
C111 C 0.0200(5) 0.8477(6) 0.4237(6) 0.050 Uani 1 1 d . . .
C112 C 0.0132(5) 0.7869(6) 0.4163(6) 0.046 Uani 1 1 d . . .
C113 C -0.0244(4) 0.7090(6) 0.4194(6) 0.044 Uani 1 1 d . . .
C114 C -0.0583(4) 0.6834(6) 0.4255(6) 0.046 Uani 1 1 d . . .
C115 C -0.0932(4) 0.7067(6) 0.4291(6) 0.048 Uani 1 1 d . . .
H11A H -0.0971 0.7455 0.4286 0.058 Uiso 1 1 calc R . .
C116 C -0.1216(5) 0.6708(7) 0.4336(6) 0.053 Uani 1 1 d . . .
C117 C -0.1154(5) 0.6133(7) 0.4363(6) 0.052 Uani 1 1 d . . .
C118 C -0.0805(4) 0.5917(6) 0.4345(6) 0.048 Uani 1 1 d . . .
H11B H -0.0758 0.5531 0.4377 0.058 Uiso 1 1 calc R . .
C119 C -0.0522(4) 0.6266(6) 0.4280(6) 0.042 Uani 1 1 d . . .
C120 C -0.0140(4) 0.6180(6) 0.4212(5) 0.041 Uani 1 1 d . . .
C121 C 0.0390(4) 0.5626(6) 0.4169(5) 0.041 Uani 1 1 d . . .
C122 C 0.0588(5) 0.5097(6) 0.4218(6) 0.046 Uani 1 1 d . . .
C123 C 0.0472(5) 0.4550(6) 0.4262(5) 0.047 Uani 1 1 d . . .
H12 H 0.0224 0.4472 0.4299 0.056 Uiso 1 1 calc R . .
C124 C 0.0731(5) 0.4128(6) 0.4250(6) 0.057 Uani 1 1 d . . .
C125 C 0.1117(5) 0.4231(6) 0.4210(6) 0.056 Uani 1 1 d . . .
C126 C 0.1219(5) 0.4768(6) 0.4171(6) 0.051 Uani 1 1 d . . .
H12A H 0.1470 0.4849 0.4143 0.061 Uiso 1 1 calc R . .
C127 C 0.0962(5) 0.5191(6) 0.4174(6) 0.047 Uani 1 1 d . . .
C128 C 0.0979(4) 0.5786(6) 0.4117(5) 0.041 Uani 1 1 d . . .
C1A C 0.5930(5) 0.5227(7) 0.6898(8) 0.078 Uani 1 1 d . . .
H1AB H 0.6114 0.5419 0.7177 0.093 Uiso 1 1 calc R . .
H1AA H 0.5918 0.5440 0.6623 0.093 Uiso 1 1 calc R . .
C2A C 0.6084(5) 0.4632(7) 0.6875(8) 0.080 Uani 1 1 d . . .
H2AB H 0.6074 0.4416 0.7140 0.096 Uiso 1 1 calc R . .
H2AA H 0.5901 0.4451 0.6589 0.096 Uiso 1 1 calc R . .
C3A C 0.6486(5) 0.4623(7) 0.6882(7) 0.078 Uani 1 1 d . . .
H3AB H 0.6671 0.4799 0.7169 0.094 Uiso 1 1 calc R . .
H3AA H 0.6498 0.4838 0.6617 0.094 Uiso 1 1 calc R . .
C4A C 0.6627(6) 0.4030(8) 0.6855(8) 0.097 Uani 1 1 d . . .
H4AB H 0.6462 0.3774 0.6954 0.146 Uiso 1 1 calc R . .
H4AC H 0.6911 0.3992 0.7058 0.146 Uiso 1 1 calc R . .
H4AA H 0.6596 0.3946 0.6537 0.146 Uiso 1 1 calc R . .
C5A C 0.4436(6) 0.4895(7) 0.6894(8) 0.078 Uani 1 1 d . A .
H5AA H 0.4227 0.5105 0.6648 0.094 Uiso 1 1 calc R . .
H5AB H 0.4414 0.4976 0.7194 0.094 Uiso 1 1 calc R . .
C6A C 0.4407(7) 0.4277(8) 0.6792(9) 0.105 Uani 1 1 d . . .
H6AA H 0.4297 0.4219 0.6454 0.126 Uiso 0.65 1 calc PR A 1
H6AB H 0.4680 0.4112 0.6918 0.126 Uiso 0.65 1 calc PR A 1
H6AC H 0.4115 0.4183 0.6659 0.126 Uiso 0.35 1 d PR A 2
H6AD H 0.4520 0.4200 0.6552 0.126 Uiso 0.35 1 d PR A 2
C7A C 0.4135(10) 0.3991(13) 0.7001(13) 0.098 Uani 0.65 1 d P A 1
H7AA H 0.3859 0.4146 0.6867 0.117 Uiso 0.65 1 calc PR A 1
H7AB H 0.4240 0.4057 0.7338 0.117 Uiso 0.65 1 calc PR A 1
C8A C 0.4119(12) 0.3368(15) 0.6908(16) 0.119 Uani 0.65 1 d P A 1
H8AB H 0.4248 0.3289 0.6686 0.179 Uiso 0.65 1 calc PR A 1
H8AA H 0.3837 0.3246 0.6781 0.179 Uiso 0.65 1 calc PR A 1
H8AC H 0.4264 0.3172 0.7196 0.179 Uiso 0.65 1 calc PR A 1
C9A C 0.2732(5) 0.6629(7) 0.6779(7) 0.070 Uani 1 1 d . . .
H9AB H 0.2954 0.6457 0.7039 0.084 Uiso 1 1 calc R . .
H9AA H 0.2782 0.6564 0.6492 0.084 Uiso 1 1 calc R . .
C10A C 0.2335(5) 0.6381(8) 0.6739(7) 0.074 Uani 1 1 d . . .
H10D H 0.2117 0.6546 0.6471 0.089 Uiso 1 1 calc R . .
H10E H 0.2280 0.6473 0.7019 0.089 Uiso 1 1 calc R . .
C11A C 0.2328(5) 0.5764(8) 0.6682(7) 0.076 Uani 1 1 d . . .
H11I H 0.2553 0.5603 0.6945 0.091 Uiso 1 1 calc R . .
H11H H 0.2378 0.5676 0.6398 0.091 Uiso 1 1 calc R . .
C12A C 0.1930(5) 0.5489(8) 0.6653(7) 0.086 Uani 1 1 d . . .
H12J H 0.1888 0.5549 0.6942 0.129 Uiso 1 1 calc R . .
H12H H 0.1944 0.5092 0.6601 0.129 Uiso 1 1 calc R . .
H12I H 0.1705 0.5651 0.6397 0.129 Uiso 1 1 calc R . .
C13A C 0.2561(5) 0.8821(8) 0.6944(7) 0.078 Uani 1 1 d . . .
H13C H 0.2525 0.8992 0.6643 0.093 Uiso 1 1 calc R . .
H13D H 0.2814 0.8973 0.7173 0.093 Uiso 1 1 calc R . .
C14A C 0.2209(6) 0.9005(10) 0.7080(9) 0.113 Uani 1 1 d . . .
H14C H 0.2219 0.8802 0.7359 0.135 Uiso 1 1 calc R . .
H14D H 0.2235 0.9404 0.7154 0.135 Uiso 1 1 calc R . .
C15A C 0.1816(7) 0.8898(11) 0.6697(9) 0.124 Uani 1 1 d . . .
H15C H 0.1780 0.8496 0.6643 0.149 Uiso 1 1 calc R . .
H15D H 0.1818 0.9072 0.6411 0.149 Uiso 1 1 calc R . .
C16A C 0.1458(6) 0.9129(12) 0.6809(9) 0.145 Uani 1 1 d . . .
H16E H 0.1464 0.8973 0.7102 0.217 Uiso 1 1 calc R . .
H16D H 0.1202 0.9028 0.6562 0.217 Uiso 1 1 calc R . .
H16F H 0.1479 0.9532 0.6835 0.217 Uiso 1 1 calc R . .
C17A C 0.3699(6) 1.1233(8) 0.6960(9) 0.094 Uani 1 1 d . B .
H17D H 0.3709 1.1098 0.7264 0.113 Uiso 1 1 calc R . .
H17C H 0.3536 1.0976 0.6715 0.113 Uiso 1 1 calc R . .
C18A C 0.3539(7) 1.1827(9) 0.6866(10) 0.118 Uani 1 1 d . . .
H18F H 0.3754 1.2091 0.7040 0.141 Uiso 0.63 1 calc PR B 1
H18E H 0.3454 1.1912 0.6533 0.141 Uiso 0.63 1 calc PR B 1
H18H H 0.3638 1.2020 0.6649 0.141 Uiso 0.37 1 d PR B 2
H18G H 0.3241 1.1807 0.6719 0.141 Uiso 0.37 1 d PR B 2
C19A C 0.3179(11) 1.1880(14) 0.7018(16) 0.114 Uani 0.63 1 d P B 1
H19F H 0.3254 1.1725 0.7332 0.137 Uiso 0.63 1 calc PR B 1
H19E H 0.2950 1.1661 0.6808 0.137 Uiso 0.63 1 calc PR B 1
C20A C 0.3042(12) 1.2478(15) 0.7020(15) 0.115 Uani 0.63 1 d P B 1
H20H H 0.3164 1.2709 0.6848 0.173 Uiso 0.63 1 calc PR B 1
H20I H 0.3129 1.2611 0.7338 0.173 Uiso 0.63 1 calc PR B 1
H20G H 0.2747 1.2498 0.6874 0.173 Uiso 0.63 1 calc PR B 1
C21A C 0.5144(6) 1.1644(7) 0.6857(8) 0.089 Uani 1 1 d . . .
H21C H 0.5161 1.1481 0.6574 0.106 Uiso 1 1 calc R . .
H21D H 0.5375 1.1511 0.7128 0.106 Uiso 1 1 calc R . .
C22A C 0.5138(6) 1.2275(8) 0.6833(9) 0.100 Uani 1 1 d . . .
H22C H 0.4875 1.2399 0.6606 0.120 Uiso 1 1 calc R . .
H22D H 0.5167 1.2427 0.7138 0.120 Uiso 1 1 calc R . .
C23A C 0.5478(7) 1.2495(8) 0.6696(9) 0.106 Uani 1 1 d . . .
H23C H 0.5433 1.2373 0.6379 0.128 Uiso 1 1 calc R . .
H23D H 0.5738 1.2339 0.6905 0.128 Uiso 1 1 calc R . .
C24A C 0.5502(8) 1.3127(8) 0.6717(10) 0.133 Uani 1 1 d . . .
H24D H 0.5230 1.3283 0.6577 0.200 Uiso 1 1 calc R . .
H24E H 0.5669 1.3257 0.6548 0.200 Uiso 1 1 calc R . .
H24F H 0.5624 1.3246 0.7039 0.200 Uiso 1 1 calc R . .
C25A C 0.6866(5) 0.9850(6) 0.6796(7) 0.066 Uani 1 1 d . . .
H25D H 0.6807 1.0008 0.7057 0.079 Uiso 1 1 calc R . .
H25C H 0.6638 0.9939 0.6506 0.079 Uiso 1 1 calc R . .
C26A C 0.7252(5) 1.0092(7) 0.6785(7) 0.068 Uani 1 1 d . . .
H26D H 0.7479 0.9979 0.7068 0.081 Uiso 1 1 calc R . .
H26C H 0.7302 0.9936 0.6518 0.081 Uiso 1 1 calc R . .
C27A C 0.7246(5) 1.0703(7) 0.6752(7) 0.069 Uani 1 1 d . . .
H27D H 0.7190 1.0860 0.7015 0.082 Uiso 1 1 calc R . .
H27C H 0.7025 1.0817 0.6464 0.082 Uiso 1 1 calc R . .
C28A C 0.7646(5) 1.0934(7) 0.6754(7) 0.068 Uani 1 1 d . . .
H28E H 0.7863 1.0842 0.7047 0.101 Uiso 1 1 calc R . .
H28F H 0.7625 1.1336 0.6718 0.101 Uiso 1 1 calc R . .
H28D H 0.7706 1.0772 0.6499 0.101 Uiso 1 1 calc R . .
C29A C 0.7092(5) 0.7643(7) 0.6877(7) 0.069 Uani 1 1 d . D .
H29E H 0.6855 0.7453 0.6651 0.082 Uiso 1 1 calc R . .
H29F H 0.7138 0.7493 0.7188 0.082 Uiso 1 1 calc R . .
C30A C 0.7465(6) 0.7555(8) 0.6756(8) 0.092 Uani 1 1 d . . .
H30E H 0.7532 0.7157 0.6781 0.110 Uiso 1 1 calc R C 1
H30F H 0.7401 0.7667 0.6432 0.110 Uiso 1 1 calc R C 1
C31A C 0.7831(12) 0.7875(18) 0.7064(18) 0.088 Uani 0.47 1 d P D 1
H31E H 0.7856 0.7837 0.7389 0.106 Uiso 0.47 1 calc PR D 1
H31F H 0.7793 0.8272 0.6982 0.106 Uiso 0.47 1 calc PR D 1
C32A C 0.8221(12) 0.7670(18) 0.7016(18) 0.086 Uani 0.47 1 d P D 1
H32H H 0.8386 0.7475 0.7297 0.128 Uiso 0.47 1 calc PR D 1
H32I H 0.8373 0.7985 0.6967 0.128 Uiso 0.47 1 calc PR D 1
H32G H 0.8153 0.7419 0.6752 0.128 Uiso 0.47 1 calc PR D 1
C33A C 0.4919(5) 0.4910(6) 0.5743(7) 0.066 Uani 1 1 d . . .
H33B H 0.5093 0.5068 0.6044 0.079 Uiso 1 1 calc R . .
H33A H 0.4989 0.5090 0.5498 0.079 Uiso 1 1 calc R . .
C34A C 0.4991(5) 0.4286(7) 0.5741(7) 0.071 Uani 1 1 d . . .
H34B H 0.5285 0.4219 0.5831 0.085 Uiso 1 1 calc R . .
H34A H 0.4905 0.4110 0.5975 0.085 Uiso 1 1 calc R . .
C35A C 0.4780(6) 0.4026(8) 0.5301(8) 0.090 Uani 1 1 d . . .
H35B H 0.4848 0.4218 0.5059 0.109 Uiso 1 1 calc R . .
H35A H 0.4485 0.4059 0.5222 0.109 Uiso 1 1 calc R . .
C36A C 0.4894(7) 0.3416(8) 0.5310(9) 0.116 Uani 1 1 d . . .
H36C H 0.5152 0.3350 0.5566 0.174 Uiso 1 1 calc R . .
H36B H 0.4920 0.3317 0.5019 0.174 Uiso 1 1 calc R . .
H36A H 0.4682 0.3189 0.5353 0.174 Uiso 1 1 calc R . .
C37A C 0.3384(5) 0.5161(6) 0.5629(7) 0.063 Uani 1 1 d . . .
H37A H 0.3213 0.5360 0.5347 0.076 Uiso 1 1 calc R . .
H37B H 0.3371 0.5358 0.5902 0.076 Uiso 1 1 calc R . .
C38A C 0.3243(5) 0.4572(6) 0.5619(7) 0.062 Uani 1 1 d . . .
H38B H 0.3421 0.4378 0.5900 0.074 Uiso 1 1 calc R . .
H38A H 0.3263 0.4381 0.5348 0.074 Uiso 1 1 calc R . .
C39A C 0.2798(5) 0.4548(6) 0.5594(7) 0.064 Uani 1 1 d . . .
H39B H 0.2779 0.4743 0.5864 0.077 Uiso 1 1 calc R . .
H39A H 0.2621 0.4743 0.5313 0.077 Uiso 1 1 calc R . .
C40A C 0.2645(5) 0.3949(6) 0.5584(7) 0.076 Uani 1 1 d . . .
H40A H 0.2641 0.3765 0.5303 0.115 Uiso 1 1 calc R . .
H40B H 0.2371 0.3954 0.5588 0.115 Uiso 1 1 calc R . .
H40C H 0.2825 0.3750 0.5855 0.115 Uiso 1 1 calc R . .
C41A C 0.2095(5) 0.7689(7) 0.5591(7) 0.064 Uani 1 1 d . . .
H41B H 0.2238 0.7467 0.5871 0.077 Uiso 1 1 calc R . .
H41A H 0.2168 0.7546 0.5335 0.077 Uiso 1 1 calc R . .
C42A C 0.1641(5) 0.7661(6) 0.5467(7) 0.065 Uani 1 1 d . . .
H42B H 0.1577 0.7814 0.5725 0.077 Uiso 1 1 calc R . .
H42A H 0.1508 0.7897 0.5194 0.077 Uiso 1 1 calc R . .
C43A C 0.1471(5) 0.7099(7) 0.5365(7) 0.068 Uani 1 1 d . . .
H43B H 0.1608 0.6863 0.5638 0.081 Uiso 1 1 calc R . .
H43A H 0.1536 0.6947 0.5106 0.081 Uiso 1 1 calc R . .
C44A C 0.1022(5) 0.7055(8) 0.5244(7) 0.080 Uani 1 1 d . . .
H44C H 0.0933 0.7348 0.5400 0.120 Uiso 1 1 calc R . .
H44B H 0.0958 0.6695 0.5342 0.120 Uiso 1 1 calc R . .
H44A H 0.0883 0.7093 0.4909 0.120 Uiso 1 1 calc R . .
C45A C 0.2392(5) 0.9888(7) 0.5697(8) 0.077 Uani 1 1 d . E .
H45A H 0.2430 0.9995 0.5409 0.092 Uiso 1 1 calc R . .
H45B H 0.2626 1.0020 0.5965 0.092 Uiso 1 1 calc R . .
C46A C 0.1999(7) 1.0110(9) 0.5707(9) 0.108 Uani 1 1 d . . .
H46B H 0.1970 1.0001 0.5999 0.130 Uiso 0.53 1 calc PR E 1
H46A H 0.1769 0.9954 0.5448 0.130 Uiso 0.53 1 calc PR E 1
H46D H 0.1883 0.9837 0.5858 0.130 Uiso 0.47 1 d PR E 2
H46C H 0.1798 1.0180 0.5394 0.130 Uiso 0.47 1 d PR E 2
C47A C 0.200(3) 1.075(3) 0.567(3) 0.105 Uani 0.53 1 d P E 1
H47B H 0.2237 1.0897 0.5918 0.126 Uiso 0.53 1 calc PR E 1
H47A H 0.2015 1.0850 0.5370 0.126 Uiso 0.53 1 calc PR E 1
C48A C 0.1613(18) 1.101(2) 0.570(2) 0.133 Uani 0.53 1 d P E 1
H48A H 0.1376 1.0785 0.5523 0.199 Uiso 0.53 1 calc PR E 1
H48C H 0.1580 1.1382 0.5576 0.199 Uiso 0.53 1 calc PR E 1
H48B H 0.1639 1.1019 0.6025 0.199 Uiso 0.53 1 calc PR E 1
C49A C 0.3970(6) 1.1599(8) 0.5724(9) 0.106 Uani 1 1 d . . .
H49B H 0.3950 1.1347 0.5964 0.127 Uiso 0.63 1 calc PR B 1
H49A H 0.3737 1.1525 0.5434 0.127 Uiso 0.63 1 calc PR B 1
H49D H 0.4012 1.1609 0.6055 0.127 Uiso 0.37 1 d PR B 2
H49C H 0.3758 1.1322 0.5568 0.127 Uiso 0.37 1 d PR B 2
C50A C 0.3955(11) 1.2201(13) 0.5872(15) 0.105 Uani 0.63 1 d P B 1
H50A H 0.3709 1.2261 0.5943 0.126 Uiso 0.63 1 calc PR B 1
H50B H 0.4194 1.2281 0.6153 0.126 Uiso 0.63 1 calc PR B 1
C51A C 0.3950(12) 1.2580(13) 0.5483(15) 0.109 Uani 0.63 1 d P B 1
H51A H 0.3720 1.2482 0.5198 0.131 Uiso 0.63 1 calc PR B 1
H51B H 0.4203 1.2532 0.5424 0.131 Uiso 0.63 1 calc PR B 1
C52A C 0.3911(11) 1.3183(13) 0.5606(15) 0.102 Uani 0.63 1 d P B 1
H52A H 0.3796 1.3401 0.5322 0.152 Uiso 0.63 1 calc PR B 1
H52C H 0.4178 1.3329 0.5793 0.152 Uiso 0.63 1 calc PR B 1
H52B H 0.3732 1.3207 0.5780 0.152 Uiso 0.63 1 calc PR B 1
C53A C 0.5352(6) 1.1318(8) 0.5448(9) 0.096 Uani 1 1 d . . .
H53A H 0.5293 1.1111 0.5157 0.115 Uiso 1 1 calc R . .
H53B H 0.5570 1.1127 0.5698 0.115 Uiso 1 1 calc R . .
C54A C 0.5470(6) 1.1916(8) 0.5397(9) 0.096 Uani 1 1 d . . .
H54A H 0.5247 1.2097 0.5144 0.115 Uiso 1 1 calc R . .
H54B H 0.5510 1.2120 0.5685 0.115 Uiso 1 1 calc R . .
C55A C 0.5857(7) 1.1944(9) 0.5294(9) 0.112 Uani 1 1 d . . .
H55A H 0.5804 1.1797 0.4981 0.135 Uiso 1 1 calc R . .
H55B H 0.6068 1.1712 0.5518 0.135 Uiso 1 1 calc R . .
C56A C 0.6010(7) 1.2541(8) 0.5324(9) 0.111 Uani 1 1 d . . .
H56A H 0.5821 1.2757 0.5069 0.166 Uiso 1 1 calc R . .
H56B H 0.6278 1.2543 0.5302 0.166 Uiso 1 1 calc R . .
H56C H 0.6028 1.2703 0.5618 0.166 Uiso 1 1 calc R . .
C57A C 0.6700(5) 0.8870(7) 0.5658(8) 0.078 Uani 1 1 d . A .
H57B H 0.6679 0.9033 0.5939 0.094 Uiso 1 1 calc R . .
H57A H 0.6512 0.9066 0.5384 0.094 Uiso 1 1 calc R . .
C58A C 0.7130(6) 0.8895(9) 0.5676(8) 0.089 Uani 1 1 d . . .
H58A H 0.7293 0.8618 0.5900 0.107 Uiso 0.65 1 calc PR A 1
H58B H 0.7243 0.9263 0.5791 0.107 Uiso 0.65 1 calc PR A 1
H58C H 0.7209 0.8535 0.5585 0.107 Uiso 0.35 1 d PR A 2
H58D H 0.7315 0.8973 0.5995 0.107 Uiso 0.35 1 d PR A 2
C59A C 0.7173(9) 0.8794(12) 0.5218(12) 0.081 Uani 0.65 1 d P A 1
H59A H 0.7063 0.8423 0.5105 0.097 Uiso 0.65 1 calc PR A 1
H59B H 0.7464 0.8792 0.5267 0.097 Uiso 0.65 1 calc PR A 1
C60A C 0.6958(10) 0.9218(14) 0.4845(13) 0.107 Uani 0.65 1 d P A 1
H60A H 0.6683 0.9277 0.4836 0.161 Uiso 0.65 1 calc PR A 1
H60B H 0.6947 0.9083 0.4545 0.161 Uiso 0.65 1 calc PR A 1
H60C H 0.7107 0.9568 0.4916 0.161 Uiso 0.65 1 calc PR A 1
C61A C 0.6495(5) 0.6662(7) 0.5705(7) 0.069 Uani 1 1 d . . .
H61A H 0.6256 0.6529 0.5442 0.082 Uiso 1 1 calc R . .
H61B H 0.6463 0.6552 0.5995 0.082 Uiso 1 1 calc R . .
C62A C 0.6875(5) 0.6417(7) 0.5683(7) 0.073 Uani 1 1 d . . .
H62B H 0.7109 0.6548 0.5951 0.088 Uiso 1 1 calc R . .
H62A H 0.6910 0.6550 0.5400 0.088 Uiso 1 1 calc R . .
C63A C 0.6872(5) 0.5786(7) 0.5681(7) 0.075 Uani 1 1 d . . .
H63A H 0.6648 0.5651 0.5404 0.090 Uiso 1 1 calc R . .
H63B H 0.6826 0.5649 0.5957 0.090 Uiso 1 1 calc R . .
C64A C 0.7279(6) 0.5559(8) 0.5683(7) 0.088 Uani 1 1 d . . .
H64B H 0.7329 0.5706 0.5416 0.132 Uiso 1 1 calc R . .
H64A H 0.7267 0.5155 0.5665 0.132 Uiso 1 1 calc R . .
H64C H 0.7498 0.5672 0.5967 0.132 Uiso 1 1 calc R . .
C65A C 0.2169(5) 0.5079(6) 0.3017(6) 0.058 Uani 1 1 d . . .
H65A H 0.1943 0.4973 0.2731 0.069 Uiso 1 1 calc R . .
H65B H 0.2109 0.4945 0.3284 0.069 Uiso 1 1 calc R . .
C66A C 0.2557(5) 0.4836(7) 0.3022(7) 0.063 Uani 1 1 d . . .
H66B H 0.2781 0.4958 0.3305 0.076 Uiso 1 1 calc R . .
H66A H 0.2612 0.4977 0.2754 0.076 Uiso 1 1 calc R . .
C67A C 0.2546(5) 0.4211(7) 0.3007(7) 0.065 Uani 1 1 d . . .
H67A H 0.2321 0.4087 0.2726 0.077 Uiso 1 1 calc R . .
H67B H 0.2496 0.4068 0.3279 0.077 Uiso 1 1 calc R . .
C68A C 0.2950(5) 0.3971(7) 0.3005(7) 0.080 Uani 1 1 d . . .
H68B H 0.3004 0.4120 0.2742 0.120 Uiso 1 1 calc R . .
H68A H 0.2931 0.3568 0.2981 0.120 Uiso 1 1 calc R . .
H68C H 0.3171 0.4073 0.3292 0.120 Uiso 1 1 calc R . .
C69A C 0.2487(4) 0.7279(6) 0.3133(6) 0.051 Uani 1 1 d . . .
H69B H 0.2435 0.7439 0.3398 0.062 Uiso 1 1 calc R . .
H69A H 0.2331 0.7493 0.2852 0.062 Uiso 1 1 calc R . .
C70A C 0.2936(5) 0.7297(7) 0.3219(7) 0.061 Uani 1 1 d . . .
H70B H 0.3087 0.7080 0.3499 0.073 Uiso 1 1 calc R . .
H70A H 0.2984 0.7127 0.2955 0.073 Uiso 1 1 calc R . .
C71A C 0.3089(5) 0.7884(7) 0.3281(7) 0.067 Uani 1 1 d . . .
H71B H 0.3041 0.8053 0.3545 0.081 Uiso 1 1 calc R . .
H71A H 0.2937 0.8100 0.3001 0.081 Uiso 1 1 calc R . .
C72A C 0.3551(5) 0.7904(8) 0.3370(8) 0.090 Uani 1 1 d . . .
H72B H 0.3701 0.7697 0.3651 0.134 Uiso 1 1 calc R . .
H72C H 0.3642 0.8289 0.3407 0.134 Uiso 1 1 calc R . .
H72A H 0.3598 0.7740 0.3107 0.134 Uiso 1 1 calc R . .
C73A C 0.1354(6) 0.9760(7) 0.3098(8) 0.080 Uani 1 1 d . . .
H73A H 0.1361 0.9559 0.2825 0.096 Uiso 0.47 1 calc PR D 1
H73B H 0.1538 0.9588 0.3387 0.096 Uiso 0.47 1 calc PR D 1
H73C H 0.1333 0.9561 0.2814 0.096 Uiso 0.53 1 d PR D 2
H73D H 0.1500 0.9516 0.3361 0.096 Uiso 0.53 1 d PR D 2
C74A C 0.1414(12) 1.0385(18) 0.3077(19) 0.083 Uani 0.47 1 d P D 1
H74A H 0.1270 1.0516 0.2758 0.099 Uiso 0.47 1 calc PR D 1
H74B H 0.1296 1.0575 0.3279 0.099 Uiso 0.47 1 calc PR D 1
C75A C 0.1862(13) 1.0528(17) 0.3231(19) 0.094 Uani 0.47 1 d P D 1
H75B H 0.2003 1.0416 0.3556 0.113 Uiso 0.47 1 calc PR D 1
H75A H 0.1983 1.0323 0.3040 0.113 Uiso 0.47 1 calc PR D 1
C76A C 0.1919(13) 1.1146(15) 0.3184(17) 0.095 Uani 0.47 1 d P D 1
H76B H 0.1694 1.1347 0.3220 0.143 Uiso 0.47 1 calc PR D 1
H76A H 0.1926 1.1224 0.2879 0.143 Uiso 0.47 1 calc PR D 1
H76C H 0.2174 1.1264 0.3423 0.143 Uiso 0.47 1 calc PR D 1
C77A C -0.0116(6) 1.0202(7) 0.3104(7) 0.073 Uani 1 1 d . . .
H77B H -0.0148 1.0046 0.3382 0.088 Uiso 1 1 calc R . .
H77A H -0.0341 1.0069 0.2827 0.088 Uiso 1 1 calc R . .
C78A C -0.0110(6) 1.0862(7) 0.3123(8) 0.080 Uani 1 1 d . . .
H78B H 0.0130 1.0988 0.3388 0.096 Uiso 1 1 calc R . .
H78A H -0.0089 1.1011 0.2837 0.096 Uiso 1 1 calc R . .
C79A C -0.0465(6) 1.1062(8) 0.3169(8) 0.094 Uani 1 1 d . . .
H79B H -0.0494 1.0902 0.3447 0.113 Uiso 1 1 calc R . .
H79A H -0.0705 1.0958 0.2896 0.113 Uiso 1 1 calc R . .
C80A C -0.0427(8) 1.1732(8) 0.3214(9) 0.124 Uani 1 1 d . . .
H80C H -0.0253 1.1832 0.3530 0.187 Uiso 1 1 calc R . .
H80B H -0.0697 1.1893 0.3142 0.187 Uiso 1 1 calc R . .
H80A H -0.0310 1.1874 0.2998 0.187 Uiso 1 1 calc R . .
C81A C -0.1894(5) 0.8473(7) 0.3001(8) 0.076 Uani 1 1 d . . .
H81A H -0.1866 0.8565 0.2705 0.091 Uiso 1 1 calc R . .
H81B H -0.1660 0.8623 0.3259 0.091 Uiso 1 1 calc R . .
C82A C -0.2325(6) 0.8705(8) 0.3014(9) 0.101 Uani 1 1 d . . .
H82A H -0.2553 0.8545 0.2753 0.121 Uiso 1 1 calc R . .
H82B H -0.2353 0.8585 0.3304 0.121 Uiso 1 1 calc R . .
C83A C -0.2348(7) 0.9335(8) 0.2982(9) 0.111 Uani 1 1 d . . .
H83A H -0.2351 0.9451 0.2677 0.133 Uiso 1 1 calc R . .
H83B H -0.2103 0.9493 0.3221 0.133 Uiso 1 1 calc R . .
C84A C -0.2747(7) 0.9575(9) 0.3053(10) 0.129 Uani 1 1 d . . .
H84C H -0.2812 0.9940 0.2910 0.194 Uiso 1 1 calc R . .
H84B H -0.2695 0.9604 0.3383 0.194 Uiso 1 1 calc R . .
H84A H -0.2976 0.9325 0.2907 0.194 Uiso 1 1 calc R . .
C85A C -0.2105(5) 0.6294(6) 0.3147(6) 0.057 Uani 1 1 d . . .
H85B H -0.1913 0.6134 0.3438 0.069 Uiso 1 1 calc R . .
H85A H -0.2080 0.6091 0.2884 0.069 Uiso 1 1 calc R . .
C86A C -0.2554(4) 0.6263(7) 0.3132(6) 0.059 Uani 1 1 d . . .
H86B H -0.2577 0.6481 0.3390 0.071 Uiso 1 1 calc R . .
H86A H -0.2742 0.6423 0.2839 0.071 Uiso 1 1 calc R . .
C87A C -0.2666(5) 0.5668(7) 0.3171(7) 0.069 Uani 1 1 d . . .
H87B H -0.2484 0.5509 0.3468 0.083 Uiso 1 1 calc R . .
H87A H -0.2639 0.5447 0.2917 0.083 Uiso 1 1 calc R . .
C88A C -0.3103(6) 0.5656(9) 0.3144(8) 0.093 Uani 1 1 d . . .
H88C H -0.3124 0.5863 0.3404 0.140 Uiso 1 1 calc R . .
H88A H -0.3186 0.5273 0.3157 0.140 Uiso 1 1 calc R . .
H88B H -0.3279 0.5825 0.2854 0.140 Uiso 1 1 calc R . .
C89A C -0.0975(6) 0.3865(8) 0.3284(8) 0.087 Uani 1 1 d . . .
H89A H -0.1205 0.3921 0.2988 0.105 Uiso 0.65 1 calc PR A 1
H89B H -0.0955 0.4192 0.3481 0.105 Uiso 0.65 1 calc PR A 1
H89C H -0.1065 0.4249 0.3191 0.105 Uiso 0.35 1 d PR A 2
H89D H -0.0936 0.3820 0.3613 0.105 Uiso 0.35 1 d PR A 2
C90A C -0.1045(10) 0.3347(12) 0.3523(12) 0.087 Uani 0.65 1 d P A 1
H90A H -0.0790 0.3232 0.3771 0.104 Uiso 0.65 1 calc PR A 1
H90B H -0.1248 0.3422 0.3663 0.104 Uiso 0.65 1 calc PR A 1
C91A C -0.1196(11) 0.2893(13) 0.3163(13) 0.095 Uani 0.65 1 d P A 1
H91A H -0.0963 0.2711 0.3121 0.114 Uiso 0.65 1 calc PR A 1
H91B H -0.1370 0.3054 0.2864 0.114 Uiso 0.65 1 calc PR A 1
C92A C -0.1438(10) 0.2465(14) 0.3318(12) 0.088 Uani 0.65 1 d P A 1
H92B H -0.1279 0.2348 0.3634 0.133 Uiso 0.65 1 calc PR A 1
H92A H -0.1495 0.2145 0.3112 0.133 Uiso 0.65 1 calc PR A 1
H92C H -0.1692 0.2630 0.3307 0.133 Uiso 0.65 1 calc PR A 1
C93A C 0.0445(6) 0.3417(6) 0.3078(7) 0.070 Uani 1 1 d . . .
H93B H 0.0681 0.3594 0.3317 0.084 Uiso 1 1 calc R . .
H93A H 0.0440 0.3522 0.2770 0.084 Uiso 1 1 calc R . .
C94A C 0.0466(6) 0.2772(7) 0.3137(7) 0.075 Uani 1 1 d . . .
H94B H 0.0492 0.2676 0.3455 0.090 Uiso 1 1 calc R . .
H94A H 0.0213 0.2606 0.2921 0.090 Uiso 1 1 calc R . .
C95A C 0.0803(6) 0.2553(7) 0.3048(8) 0.081 Uani 1 1 d . . .
H95B H 0.1057 0.2717 0.3265 0.097 Uiso 1 1 calc R . .
H95A H 0.0778 0.2651 0.2731 0.097 Uiso 1 1 calc R . .
C96A C 0.0821(7) 0.1924(7) 0.3103(9) 0.118 Uani 1 1 d . . .
H96C H 0.0850 0.1828 0.3418 0.177 Uiso 1 1 calc R . .
H96B H 0.1054 0.1781 0.3041 0.177 Uiso 1 1 calc R . .
H96A H 0.0572 0.1761 0.2885 0.177 Uiso 1 1 calc R . .
C1B C 0.2894(4) 0.6238(6) 0.4251(6) 0.053 Uani 1 1 d . . .
H1BA H 0.2746 0.6107 0.3932 0.063 Uiso 1 1 calc R . .
H1BB H 0.2806 0.6016 0.4463 0.063 Uiso 1 1 calc R . .
C2B C 0.3349(5) 0.6176(6) 0.4376(7) 0.060 Uani 1 1 d . . .
H2BA H 0.3428 0.6395 0.4155 0.072 Uiso 1 1 calc R . .
H2BB H 0.3490 0.6337 0.4686 0.072 Uiso 1 1 calc R . .
C3B C 0.3493(5) 0.5608(7) 0.4378(7) 0.064 Uani 1 1 d . . .
H3BA H 0.3333 0.5428 0.4082 0.077 Uiso 1 1 calc R . .
H3BB H 0.3450 0.5398 0.4628 0.077 Uiso 1 1 calc R . .
C4B C 0.3944(5) 0.5587(8) 0.4448(7) 0.079 Uani 1 1 d . . .
H4BB H 0.3991 0.5812 0.4213 0.118 Uiso 1 1 calc R . .
H4BA H 0.4022 0.5204 0.4422 0.118 Uiso 1 1 calc R . .
H4BC H 0.4106 0.5730 0.4755 0.118 Uiso 1 1 calc R . .
C5B C 0.2724(5) 0.8423(7) 0.4473(7) 0.065 Uani 1 1 d . . .
H5BB H 0.2678 0.8468 0.4765 0.078 Uiso 1 1 calc R . .
H5BA H 0.2507 0.8621 0.4226 0.078 Uiso 1 1 calc R . .
C6B C 0.3125(5) 0.8650(7) 0.4522(7) 0.066 Uani 1 1 d . . .
H6BA H 0.3185 0.8558 0.4244 0.079 Uiso 1 1 calc R . .
H6BB H 0.3338 0.8481 0.4793 0.079 Uiso 1 1 calc R . .
C7B C 0.3130(5) 0.9284(7) 0.4583(7) 0.077 Uani 1 1 d . . .
H7BB H 0.3087 0.9375 0.4871 0.092 Uiso 1 1 calc R . .
H7BA H 0.2907 0.9451 0.4322 0.092 Uiso 1 1 calc R . .
C8B C 0.3541(6) 0.9520(8) 0.4604(8) 0.106 Uani 1 1 d . . .
H8BB H 0.3748 0.9450 0.4910 0.159 Uiso 1 1 calc R . .
H8BC H 0.3515 0.9919 0.4547 0.159 Uiso 1 1 calc R . .
H8BA H 0.3620 0.9341 0.4369 0.159 Uiso 1 1 calc R . .
C9B C 0.0955(5) 1.0227(6) 0.4245(7) 0.070 Uani 1 1 d . . .
H9BA H 0.0967 1.0075 0.3956 0.084 Uiso 1 1 calc R . .
H9BB H 0.1182 1.0071 0.4508 0.084 Uiso 1 1 calc R . .
C10B C 0.0987(6) 1.0858(7) 0.4245(8) 0.086 Uani 1 1 d . D .
H10C H 0.1255 1.0962 0.4243 0.103 Uiso 1 1 calc R . .
H10B H 0.0778 1.1004 0.3960 0.103 Uiso 1 1 calc R . .
C11B C 0.0933(7) 1.1126(9) 0.4660(9) 0.110 Uani 1 1 d . . .
H11D H 0.1109 1.0943 0.4947 0.132 Uiso 0.47 1 calc PR D 1
H11C H 0.0649 1.1086 0.4635 0.132 Uiso 0.47 1 calc PR D 1
H11E H 0.0678 1.0998 0.4687 0.132 Uiso 0.53 1 d PR D 2
H11F H 0.0909 1.1530 0.4608 0.132 Uiso 0.53 1 d PR D 2
C12B C 0.1043(17) 1.174(2) 0.467(2) 0.136 Uani 0.47 1 d P D 1
H12D H 0.1013 1.1915 0.4942 0.205 Uiso 0.47 1 calc PR D 1
H12C H 0.0862 1.1922 0.4391 0.205 Uiso 0.47 1 calc PR D 1
H12B H 0.1323 1.1778 0.4695 0.205 Uiso 0.47 1 calc PR D 1
C13B C -0.0459(5) 0.9854(6) 0.4434(7) 0.063 Uani 1 1 d . . .
H13B H -0.0415 0.9663 0.4729 0.076 Uiso 1 1 calc R . .
H13A H -0.0658 0.9642 0.4180 0.076 Uiso 1 1 calc R . .
C14B C -0.0608(5) 1.0450(6) 0.4445(7) 0.064 Uani 1 1 d . . .
H14B H -0.0410 1.0649 0.4709 0.077 Uiso 1 1 calc R . .
H14A H -0.0625 1.0643 0.4159 0.077 Uiso 1 1 calc R . .
C15B C -0.1023(5) 1.0460(7) 0.4488(7) 0.066 Uani 1 1 d . . .
H15A H -0.1222 1.0266 0.4220 0.079 Uiso 1 1 calc R . .
H15B H -0.1006 1.0260 0.4771 0.079 Uiso 1 1 calc R . .
C16B C -0.1169(5) 1.1038(7) 0.4507(7) 0.072 Uani 1 1 d . . .
H16C H -0.0995 1.1215 0.4794 0.108 Uiso 1 1 calc R . .
H16B H -0.1448 1.1026 0.4496 0.108 Uiso 1 1 calc R . .
H16A H -0.1160 1.1249 0.4243 0.108 Uiso 1 1 calc R . .
C17B C -0.1690(5) 0.7436(7) 0.4262(7) 0.064 Uani 1 1 d . F .
H17A H -0.1645 0.7571 0.3986 0.077 Uiso 1 1 calc R . .
H17B H -0.1527 0.7660 0.4532 0.077 Uiso 1 1 calc R . .
C18B C -0.2137(5) 0.7458(8) 0.4189(8) 0.080 Uani 1 1 d . . .
H18B H -0.2186 0.7212 0.4416 0.096 Uiso 0.56 1 calc PR F 1
H18A H -0.2297 0.7316 0.3877 0.096 Uiso 0.56 1 calc PR F 1
H18D H -0.2259 0.7783 0.3995 0.096 Uiso 0.44 1 d PR F 2
H18C H -0.2269 0.7127 0.4012 0.096 Uiso 0.44 1 d PR F 2
C19B C -0.2286(10) 0.8035(14) 0.4238(14) 0.080 Uani 0.56 1 d P F 1
H19A H -0.2264 0.8274 0.3991 0.096 Uiso 0.56 1 calc PR F 1
H19B H -0.2111 0.8193 0.4538 0.096 Uiso 0.56 1 calc PR F 1
C20B C -0.2726(11) 0.8035(17) 0.4208(15) 0.102 Uani 0.56 1 d P F 1
H20A H -0.2822 0.7654 0.4190 0.154 Uiso 0.56 1 calc PR F 1
H20B H -0.2895 0.8238 0.3933 0.154 Uiso 0.56 1 calc PR F 1
H20C H -0.2741 0.8212 0.4483 0.154 Uiso 0.56 1 calc PR F 1
C21B C -0.1378(5) 0.5255(6) 0.4514(6) 0.056 Uani 1 1 d . . .
H21B H -0.1138 0.5206 0.4802 0.067 Uiso 1 1 calc R . .
H21A H -0.1327 0.5063 0.4261 0.067 Uiso 1 1 calc R . .
C22B C -0.1754(5) 0.5023(6) 0.4570(6) 0.057 Uani 1 1 d . . .
H22A H -0.1994 0.5099 0.4288 0.068 Uiso 1 1 calc R . .
H22B H -0.1795 0.5209 0.4832 0.068 Uiso 1 1 calc R . .
C23B C -0.1714(5) 0.4398(6) 0.4657(7) 0.060 Uani 1 1 d . . .
H23A H -0.1685 0.4212 0.4389 0.072 Uiso 1 1 calc R . .
H23B H -0.1467 0.4322 0.4931 0.072 Uiso 1 1 calc R . .
C24B C -0.2077(5) 0.4164(7) 0.4736(7) 0.081 Uani 1 1 d . . .
H24C H -0.2084 0.4307 0.5026 0.122 Uiso 1 1 calc R . .
H24A H -0.2057 0.3760 0.4751 0.122 Uiso 1 1 calc R . .
H24B H -0.2325 0.4272 0.4480 0.122 Uiso 1 1 calc R . .
C25B C 0.0302(5) 0.3427(6) 0.4356(6) 0.058 Uani 1 1 d . . .
H25A H 0.0065 0.3533 0.4080 0.069 Uiso 1 1 calc R . .
H25B H 0.0286 0.3627 0.4625 0.069 Uiso 1 1 calc R . .
C26B C 0.0299(5) 0.2813(6) 0.4433(6) 0.061 Uani 1 1 d . . .
H26A H 0.0306 0.2622 0.4155 0.073 Uiso 1 1 calc R . .
H26B H 0.0550 0.2712 0.4694 0.073 Uiso 1 1 calc R . .
C27B C -0.0058(5) 0.2605(6) 0.4532(7) 0.068 Uani 1 1 d . . .
H27A H -0.0308 0.2699 0.4268 0.081 Uiso 1 1 calc R . .
H27B H -0.0067 0.2800 0.4807 0.081 Uiso 1 1 calc R . .
C28B C -0.0053(6) 0.1979(7) 0.4618(7) 0.089 Uani 1 1 d . . .
H28A H -0.0040 0.1781 0.4350 0.134 Uiso 1 1 calc R . .
H28B H -0.0300 0.1873 0.4666 0.134 Uiso 1 1 calc R . .
H28C H 0.0183 0.1884 0.4892 0.134 Uiso 1 1 calc R . .
C29B C 0.1600(7) 0.3591(8) 0.4545(8) 0.095 Uani 1 1 d . . .
H29A H 0.1449 0.3432 0.4725 0.114 Uiso 0.60 1 calc PR G 1
H29B H 0.1774 0.3889 0.4732 0.114 Uiso 0.60 1 calc PR G 1
H29D H 0.1526 0.3686 0.4812 0.114 Uiso 0.40 1 d PR G 2
H29C H 0.1876 0.3730 0.4604 0.114 Uiso 0.40 1 d PR G 2
C30B C 0.1875(11) 0.3135(13) 0.4467(14) 0.091 Uani 0.60 1 d P G 1
H30A H 0.1947 0.3229 0.4199 0.109 Uiso 0.60 1 calc PR G 1
H30B H 0.2127 0.3100 0.4743 0.109 Uiso 0.60 1 calc PR G 1
C31B C 0.1634(12) 0.2589(14) 0.4378(15) 0.102 Uani 0.60 1 d P G 1
H31B H 0.1563 0.2501 0.4648 0.122 Uiso 0.60 1 calc PR G 1
H31A H 0.1380 0.2634 0.4107 0.122 Uiso 0.60 1 calc PR G 1
C32B C 0.1880(12) 0.2112(13) 0.4290(14) 0.116 Uani 0.60 1 d P G 1
H32B H 0.2042 0.2249 0.4118 0.174 Uiso 0.60 1 calc PR G 1
H32A H 0.1696 0.1824 0.4111 0.174 Uiso 0.60 1 calc PR G 1
H32C H 0.2060 0.1960 0.4586 0.174 Uiso 0.60 1 calc PR G 1
C7C C 0.4591(18) 0.391(2) 0.721(2) 0.093 Uani 0.35 1 d P A 2
H7CA H 0.4497 0.4028 0.7456 0.111 Uiso 0.35 1 calc PR A 2
H7CB H 0.4889 0.3943 0.7327 0.111 Uiso 0.35 1 calc PR A 2
C8C C 0.4473(19) 0.330(3) 0.709(3) 0.109 Uani 0.35 1 d P A 2
H8CB H 0.4285 0.3187 0.7236 0.163 Uiso 0.35 1 calc PR A 2
H8CC H 0.4716 0.3071 0.7203 0.163 Uiso 0.35 1 calc PR A 2
H8CA H 0.4343 0.3262 0.6755 0.163 Uiso 0.35 1 calc PR A 2
C19C C 0.348(2) 1.212(2) 0.726(3) 0.117 Uani 0.37 1 d P B 2
H19H H 0.3723 1.2071 0.7545 0.141 Uiso 0.37 1 calc PR B 2
H19G H 0.3246 1.1957 0.7316 0.141 Uiso 0.37 1 calc PR B 2
C20C C 0.340(2) 1.274(3) 0.716(3) 0.131 Uani 0.37 1 d P B 2
H20J H 0.3229 1.2789 0.6832 0.197 Uiso 0.37 1 calc PR B 2
H20L H 0.3662 1.2927 0.7217 0.197 Uiso 0.37 1 calc PR B 2
H20K H 0.3271 1.2897 0.7353 0.197 Uiso 0.37 1 calc PR B 2
C31C C 0.7849(12) 0.7489(17) 0.7181(16) 0.094 Uani 0.53 1 d P D 2
H31G H 0.7790 0.7272 0.7417 0.113 Uiso 0.53 1 calc PR D 2
H31H H 0.7948 0.7857 0.7313 0.113 Uiso 0.53 1 calc PR D 2
C32C C 0.8179(13) 0.7195(19) 0.706(2) 0.121 Uani 0.53 1 d P D 2
H32J H 0.8052 0.6936 0.6803 0.181 Uiso 0.53 1 calc PR D 2
H32K H 0.8359 0.6992 0.7326 0.181 Uiso 0.53 1 calc PR D 2
H32L H 0.8336 0.7469 0.6963 0.181 Uiso 0.53 1 calc PR D 2
C47C C 0.198(3) 1.074(4) 0.578(3) 0.112 Uani 0.47 1 d P E 2
H47C H 0.1954 1.0938 0.5493 0.134 Uiso 0.47 1 calc PR E 2
H47D H 0.2229 1.0865 0.6030 0.134 Uiso 0.47 1 calc PR E 2
C48C C 0.160(2) 1.083(3) 0.591(2) 0.133 Uani 0.47 1 d P E 2
H48D H 0.1355 1.0787 0.5630 0.200 Uiso 0.47 1 calc PR E 2
H48F H 0.1609 1.1208 0.6027 0.200 Uiso 0.47 1 calc PR E 2
H48E H 0.1600 1.0565 0.6140 0.200 Uiso 0.47 1 calc PR E 2
C50C C 0.3780(19) 1.213(2) 0.546(3) 0.107 Uani 0.37 1 d P B 2
H50D H 0.3984 1.2321 0.5366 0.129 Uiso 0.37 1 calc PR B 2
H50C H 0.3552 1.2024 0.5170 0.129 Uiso 0.37 1 calc PR B 2
C51C C 0.3626(19) 1.252(2) 0.574(2) 0.107 Uani 0.37 1 d P B 2
H51D H 0.3806 1.2491 0.6065 0.129 Uiso 0.37 1 calc PR B 2
H51C H 0.3352 1.2400 0.5709 0.129 Uiso 0.37 1 calc PR B 2
C52C C 0.3611(18) 1.311(2) 0.558(2) 0.103 Uani 0.37 1 d P B 2
H52D H 0.3542 1.3124 0.5242 0.154 Uiso 0.37 1 calc PR B 2
H52F H 0.3876 1.3287 0.5732 0.154 Uiso 0.37 1 calc PR B 2
H52E H 0.3406 1.3316 0.5654 0.154 Uiso 0.37 1 calc PR B 2
C59C C 0.7236(17) 0.935(2) 0.541(2) 0.089 Uani 0.35 1 d P A 2
H59D H 0.7269 0.9703 0.5581 0.107 Uiso 0.35 1 calc PR A 2
H59C H 0.7012 0.9399 0.5106 0.107 Uiso 0.35 1 calc PR A 2
C60C C 0.7628(17) 0.922(3) 0.533(2) 0.104 Uani 0.35 1 d P A 2
H60F H 0.7732 0.9553 0.5239 0.155 Uiso 0.35 1 calc PR A 2
H60D H 0.7572 0.8939 0.5089 0.155 Uiso 0.35 1 calc PR A 2
H60E H 0.7830 0.9075 0.5618 0.155 Uiso 0.35 1 calc PR A 2
C74C C 0.1612(12) 1.0276(15) 0.3132(16) 0.078 Uani 0.53 1 d P D 2
H74C H 0.1887 1.0164 0.3158 0.094 Uiso 0.53 1 calc PR D 2
H74D H 0.1491 1.0497 0.2847 0.094 Uiso 0.53 1 calc PR D 2
C75C C 0.1642(12) 1.0631(15) 0.3548(14) 0.082 Uani 0.53 1 d P D 2
H75C H 0.1366 1.0714 0.3538 0.098 Uiso 0.53 1 calc PR D 2
H75D H 0.1774 1.0986 0.3532 0.098 Uiso 0.53 1 calc PR D 2
C76C C 0.1883(11) 1.0342(15) 0.4004(14) 0.088 Uani 0.53 1 d P D 2
H76E H 0.1699 1.0127 0.4106 0.132 Uiso 0.53 1 calc PR D 2
H76F H 0.2022 1.0618 0.4238 0.132 Uiso 0.53 1 calc PR D 2
H76D H 0.2083 1.0095 0.3959 0.132 Uiso 0.53 1 calc PR D 2
C90C C -0.1207(18) 0.334(2) 0.307(2) 0.086 Uani 0.35 1 d P A 2
H90C H -0.1018 0.3065 0.3026 0.103 Uiso 0.35 1 calc PR A 2
H90D H -0.1413 0.3427 0.2761 0.103 Uiso 0.35 1 calc PR A 2
C91C C -0.1413(19) 0.310(2) 0.338(2) 0.091 Uani 0.35 1 d P A 2
H91C H -0.1709 0.3076 0.3202 0.109 Uiso 0.35 1 calc PR A 2
H91D H -0.1367 0.3346 0.3644 0.109 Uiso 0.35 1 calc PR A 2
C92C C -0.125(2) 0.251(3) 0.355(2) 0.095 Uani 0.35 1 d P A 2
H92D H -0.1036 0.2411 0.3434 0.143 Uiso 0.35 1 calc PR A 2
H92E H -0.1467 0.2240 0.3446 0.143 Uiso 0.35 1 calc PR A 2
H92F H -0.1130 0.2509 0.3892 0.143 Uiso 0.35 1 calc PR A 2
C1D C 0.5913(7) 0.0642(9) 0.6647(9) 0.112 Uani 1 1 d . . .
H1DA H 0.5658 0.0847 0.6518 0.169 Uiso 1 1 calc R . .
H1DB H 0.5919 0.0352 0.6431 0.169 Uiso 1 1 calc R . .
H1DC H 0.6141 0.0894 0.6698 0.169 Uiso 1 1 calc R . .
C2D C 0.2886(5) 0.6688(7) 0.5338(6) 0.062 Uani 1 1 d . . .
H2DB H 0.2617 0.6859 0.5233 0.093 Uiso 1 1 calc R . .
H2DA H 0.2860 0.6301 0.5239 0.093 Uiso 1 1 calc R . .
H2DC H 0.3057 0.6885 0.5204 0.093 Uiso 1 1 calc R . .
C3D C 0.8184(6) 0.9078(8) 0.0333(7) 0.091 Uani 1 1 d . . .
H3DB H 0.8005 0.9398 0.0290 0.137 Uiso 1 1 calc R . .
H3DA H 0.8023 0.8755 0.0184 0.137 Uiso 1 1 calc R . .
H3DC H 0.8385 0.9155 0.0195 0.137 Uiso 1 1 calc R . .
C5D C 0.8636(9) 0.4100(14) 0.2009(12) 0.194 Uani 1 1 d . . .
H5DA H 0.8537 0.4334 0.2200 0.291 Uiso 1 1 calc R . .
H5DC H 0.8884 0.4259 0.1995 0.291 Uiso 1 1 calc R . .
H5DB H 0.8693 0.3729 0.2144 0.291 Uiso 1 1 calc R . .
C6D C 0.0392(6) 0.4511(8) 0.0331(7) 0.084 Uani 1 1 d . . .
H6DC H 0.0478 0.4809 0.0175 0.126 Uiso 1 1 calc R . .
H6DB H 0.0103 0.4439 0.0167 0.126 Uiso 1 1 calc R . .
H6DA H 0.0546 0.4176 0.0332 0.126 Uiso 1 1 calc R . .
C7D C 0.1029(12) 0.9260(13) 0.1696(12) 0.235 Uani 1 1 d . . .
H7DB H 0.0823 0.9530 0.1524 0.353 Uiso 1 1 calc R . .
H7DA H 0.1046 0.8969 0.1486 0.353 Uiso 1 1 calc R . .
H7DC H 0.1291 0.9445 0.1832 0.353 Uiso 1 1 calc R . .
C8D C 0.5667(9) 0.9860(13) 0.5300(11) 0.187 Uani 1 1 d . . .
H8DA H 0.5389 0.9725 0.5205 0.281 Uiso 1 1 calc R . .
H8DB H 0.5814 0.9642 0.5149 0.281 Uiso 1 1 calc R . .
H8DC H 0.5665 1.0249 0.5211 0.281 Uiso 1 1 calc R . .
C12D C 0.1292(13) 1.1023(18) 0.5108(17) 0.120 Uani 0.53 1 d P D 2
H12E H 0.1340 1.0625 0.5151 0.180 Uiso 0.53 1 calc PR D 2
H12G H 0.1233 1.1174 0.5367 0.180 Uiso 0.53 1 calc PR D 2
H12F H 0.1533 1.1204 0.5092 0.180 Uiso 0.53 1 calc PR D 2
C19D C -0.2242(13) 0.7480(19) 0.4616(18) 0.085 Uani 0.44 1 d P F 2
H19D H -0.2074 0.7763 0.4831 0.102 Uiso 0.44 1 calc PR F 2
H19C H -0.2185 0.7119 0.4774 0.102 Uiso 0.44 1 calc PR F 2
C20D C -0.2693(13) 0.762(2) 0.4481(19) 0.099 Uani 0.44 1 d P F 2
H20F H -0.2730 0.8023 0.4437 0.148 Uiso 0.44 1 calc PR F 2
H20E H -0.2784 0.7504 0.4727 0.148 Uiso 0.44 1 calc PR F 2
H20D H -0.2851 0.7433 0.4193 0.148 Uiso 0.44 1 calc PR F 2
C30D C 0.1582(18) 0.296(2) 0.447(2) 0.085 Uani 0.40 1 d P G 2
H30D H 0.1723 0.2773 0.4774 0.103 Uiso 0.40 1 calc PR G 2
H30C H 0.1296 0.2836 0.4354 0.103 Uiso 0.40 1 calc PR G 2
C31D C 0.1782(17) 0.280(2) 0.413(2) 0.093 Uani 0.40 1 d P G 2
H31C H 0.1641 0.2475 0.3956 0.111 Uiso 0.40 1 calc PR G 2
H31D H 0.1745 0.3109 0.3912 0.111 Uiso 0.40 1 calc PR G 2
C32D C 0.2232(17) 0.267(2) 0.435(2) 0.118 Uani 0.40 1 d P G 2
H32E H 0.2384 0.2921 0.4231 0.177 Uiso 0.40 1 calc PR G 2
H32D H 0.2279 0.2289 0.4285 0.177 Uiso 0.40 1 calc PR G 2
H32F H 0.2323 0.2720 0.4689 0.177 Uiso 0.40 1 calc PR G 2

loop_
_atom_site_aniso_label
_atom_site_aniso_U_11
_atom_site_aniso_U_22
_atom_site_aniso_U_33
_atom_site_aniso_U_23
_atom_site_aniso_U_13
_atom_site_aniso_U_12
Dy1 0.038 0.033 0.079 -0.006 0.020 -0.001
Dy2 0.037 0.033 0.050 0.001 0.019 -0.002
Cd1 0.023 0.028 0.076 0.000 0.019 0.000
Cd2 0.027 0.027 0.047 0.000 0.019 0.000
N1 0.040 0.036 0.079 -0.002 0.029 -0.002
N2 0.040 0.037 0.085 -0.003 0.024 -0.001
N3 0.042 0.034 0.075 -0.005 0.030 0.002
N4 0.041 0.037 0.081 -0.003 0.031 0.002
N5 0.048 0.035 0.092 -0.006 0.026 0.005
N6 0.039 0.032 0.098 -0.008 0.031 0.008
N7 0.045 0.035 0.098 -0.006 0.028 0.002
N8 0.038 0.034 0.086 -0.008 0.030 -0.001
N9 0.049 0.036 0.079 -0.001 0.023 -0.001
N10 0.049 0.034 0.076 -0.001 0.025 0.003
N11 0.048 0.036 0.078 -0.002 0.023 0.004
N12 0.047 0.037 0.089 -0.003 0.022 -0.001
N13 0.054 0.034 0.099 -0.006 0.022 -0.001
N14 0.050 0.035 0.100 -0.002 0.024 -0.004
N15 0.056 0.040 0.097 -0.004 0.020 -0.003
N16 0.050 0.034 0.088 -0.001 0.024 -0.002
N17 0.045 0.031 0.045 0.002 0.023 0.003
N18 0.038 0.033 0.049 0.002 0.022 -0.006
N19 0.040 0.032 0.049 0.001 0.019 -0.001
N20 0.043 0.035 0.057 0.004 0.023 0.003
N21 0.045 0.037 0.055 0.001 0.022 -0.001
N22 0.043 0.036 0.049 0.005 0.021 -0.005
N23 0.043 0.035 0.052 -0.001 0.018 -0.003
N24 0.041 0.031 0.054 0.001 0.020 -0.005
N25 0.042 0.034 0.053 0.006 0.021 0.000
N26 0.041 0.035 0.051 0.001 0.018 -0.001
N27 0.049 0.034 0.055 0.004 0.017 0.001
N28 0.039 0.033 0.052 0.004 0.024 0.001
N29 0.048 0.038 0.055 0.003 0.017 -0.003
N30 0.042 0.036 0.053 0.003 0.019 -0.003
N31 0.044 0.036 0.050 0.006 0.018 -0.004
N32 0.046 0.032 0.049 0.004 0.019 0.000
O1 0.066 0.045 0.104 -0.003 0.033 0.015
O2 0.069 0.039 0.105 0.002 0.026 0.001
O3 0.046 0.076 0.095 0.012 0.032 0.000
O4 0.054 0.078 0.096 0.019 0.038 0.010
O5 0.070 0.054 0.155 -0.017 0.030 0.020
O6 0.069 0.042 0.147 -0.010 0.026 0.006
O7 0.046 0.045 0.101 0.003 0.034 -0.008
O8 0.043 0.053 0.103 -0.001 0.034 0.000
O9 0.058 0.035 0.094 -0.003 0.028 0.004
O10 0.049 0.039 0.092 0.000 0.027 -0.004
O11 0.051 0.035 0.082 0.003 0.026 0.010
O12 0.066 0.043 0.092 0.002 0.031 0.005
O13 0.087 0.046 0.149 -0.002 0.021 -0.001
O14 0.084 0.048 0.155 0.005 0.028 -0.016
O15 0.059 0.060 0.101 -0.006 0.037 -0.008
O16 0.058 0.051 0.094 -0.008 0.035 -0.002
O17 0.047 0.046 0.072 0.000 0.024 0.011
O18 0.041 0.050 0.074 0.000 0.031 0.004
O19 0.075 0.043 0.092 0.009 0.030 -0.011
O20 0.073 0.034 0.090 0.007 0.032 0.002
O21 0.057 0.052 0.088 0.009 0.034 0.011
O22 0.043 0.049 0.074 0.003 0.030 0.000
O23 0.077 0.047 0.099 0.007 0.017 -0.026
O24 0.078 0.040 0.081 0.002 0.014 -0.005
O25 0.045 0.046 0.076 0.008 0.026 0.002
O26 0.050 0.050 0.085 0.000 0.026 -0.011
O27 0.068 0.040 0.092 0.005 0.027 -0.002
O28 0.055 0.036 0.097 -0.001 0.031 0.006
O29 0.052 0.053 0.080 0.002 0.035 0.003
O30 0.049 0.046 0.075 0.003 0.027 -0.005
O31 0.073 0.037 0.075 0.003 0.029 -0.005
O32 0.071 0.040 0.083 -0.006 0.020 0.010
O33 0.159 0.188 0.214 0.017 0.098 0.017
O34 0.079 0.071 0.095 -0.007 0.025 0.017
O35 0.066 0.050 0.082 0.001 0.027 -0.003
O36 0.100 0.097 0.129 -0.002 0.041 -0.001
O37 0.074 0.060 0.086 -0.004 0.041 0.006
O38 0.176 0.153 0.168 0.003 0.055 -0.017
O39 0.153 0.151 0.170 0.007 -0.011 0.003
C1 0.043 0.033 0.078 -0.002 0.026 0.001
C2 0.047 0.032 0.079 -0.001 0.029 0.003
C3 0.051 0.034 0.090 -0.002 0.026 0.010
C4 0.058 0.039 0.091 -0.001 0.027 0.013
C5 0.060 0.038 0.093 0.004 0.027 0.006
C6 0.052 0.036 0.086 0.000 0.027 0.002
C7 0.044 0.031 0.079 -0.001 0.026 0.001
C8 0.042 0.034 0.078 -0.002 0.027 0.002
C9 0.043 0.038 0.078 -0.007 0.026 0.005
C10 0.040 0.039 0.077 -0.002 0.028 0.005
C11 0.046 0.051 0.080 0.001 0.030 0.001
C12 0.046 0.060 0.087 0.011 0.029 -0.002
C13 0.045 0.064 0.087 0.011 0.035 0.009
C14 0.041 0.048 0.084 0.005 0.031 0.009
C15 0.042 0.041 0.078 -0.003 0.026 0.005
C16 0.043 0.036 0.084 -0.003 0.028 0.001
C17 0.046 0.033 0.100 -0.007 0.025 0.003
C18 0.049 0.036 0.111 -0.007 0.024 0.006
C19 0.052 0.036 0.124 -0.015 0.028 0.008
C20 0.058 0.035 0.130 -0.012 0.029 0.007
C21 0.062 0.037 0.136 -0.012 0.021 0.004
C22 0.055 0.036 0.123 -0.008 0.027 0.003
C23 0.049 0.034 0.111 -0.007 0.023 0.005
C24 0.047 0.032 0.104 -0.005 0.026 0.000
C25 0.038 0.029 0.088 -0.001 0.026 -0.001
C26 0.044 0.037 0.088 -0.006 0.025 -0.004
C27 0.046 0.035 0.089 -0.005 0.028 -0.001
C28 0.041 0.040 0.090 -0.003 0.030 -0.003
C29 0.041 0.045 0.089 -0.001 0.030 -0.001
C30 0.045 0.041 0.087 -0.005 0.027 0.000
C31 0.040 0.033 0.083 -0.005 0.029 -0.004
C32 0.044 0.033 0.084 -0.003 0.026 0.000
C33 0.047 0.036 0.081 -0.001 0.022 -0.001
C34 0.050 0.035 0.079 -0.005 0.025 -0.001
C35 0.051 0.035 0.085 0.000 0.026 0.002
C36 0.056 0.036 0.089 -0.002 0.023 0.005
C37 0.055 0.039 0.081 0.002 0.030 0.003
C38 0.048 0.036 0.084 0.002 0.025 -0.002
C39 0.047 0.033 0.076 0.001 0.029 0.004
C40 0.049 0.034 0.077 -0.005 0.023 0.005
C41 0.048 0.033 0.084 -0.003 0.030 0.001
C42 0.048 0.036 0.080 -0.004 0.027 0.006
C43 0.050 0.041 0.082 0.002 0.026 0.002
C44 0.051 0.043 0.081 0.000 0.030 0.007
C45 0.055 0.041 0.085 -0.002 0.027 0.007
C46 0.052 0.036 0.085 -0.001 0.028 0.003
C47 0.049 0.035 0.086 -0.004 0.022 0.000
C48 0.047 0.037 0.090 -0.008 0.024 0.000
C49 0.054 0.036 0.103 -0.006 0.024 -0.001
C50 0.058 0.039 0.117 -0.004 0.023 -0.005
C51 0.065 0.042 0.127 -0.003 0.021 0.001
C52 0.076 0.044 0.140 0.000 0.021 -0.002
C53 0.077 0.042 0.138 0.006 0.023 -0.011
C54 0.071 0.050 0.130 0.001 0.022 -0.002
C55 0.063 0.042 0.117 -0.001 0.019 -0.004
C56 0.059 0.040 0.106 -0.002 0.020 -0.002
C57 0.050 0.041 0.089 -0.001 0.025 -0.005
C58 0.053 0.043 0.089 -0.002 0.025 -0.007
C59 0.054 0.046 0.093 -0.003 0.027 -0.005
C60 0.052 0.053 0.092 -0.006 0.033 -0.008
C61 0.057 0.052 0.089 -0.010 0.034 -0.001
C62 0.054 0.045 0.088 -0.007 0.026 -0.005
C63 0.053 0.043 0.085 -0.004 0.028 -0.005
C64 0.049 0.040 0.080 -0.005 0.027 0.001
C65 0.044 0.029 0.048 0.004 0.018 -0.002
C66 0.045 0.029 0.049 0.002 0.020 0.003
C67 0.047 0.033 0.052 -0.002 0.025 0.005
C68 0.048 0.043 0.060 -0.001 0.028 0.009
C69 0.045 0.046 0.061 0.000 0.023 0.006
C70 0.044 0.039 0.057 -0.001 0.024 0.000
C71 0.040 0.031 0.046 -0.002 0.021 0.002
C72 0.042 0.027 0.051 0.000 0.020 0.001
C73 0.045 0.031 0.054 0.001 0.023 0.005
C74 0.049 0.033 0.059 0.003 0.021 -0.002
C75 0.058 0.036 0.071 0.007 0.024 -0.001
C76 0.063 0.038 0.073 0.006 0.032 -0.004
C77 0.068 0.034 0.075 0.004 0.024 0.004
C78 0.054 0.037 0.068 0.007 0.024 0.000
C79 0.044 0.033 0.060 0.007 0.021 0.001
C80 0.044 0.034 0.058 0.003 0.023 -0.002
C81 0.040 0.034 0.053 0.004 0.021 -0.001
C82 0.043 0.034 0.058 0.006 0.021 0.001
C83 0.048 0.042 0.065 0.004 0.026 0.003
C84 0.051 0.043 0.071 0.000 0.028 0.007
C85 0.047 0.047 0.070 0.003 0.026 0.000
C86 0.042 0.038 0.060 0.001 0.027 -0.005
C87 0.040 0.037 0.054 0.000 0.020 -0.003
C88 0.039 0.038 0.056 -0.002 0.024 -0.002
C89 0.045 0.036 0.049 0.001 0.024 -0.002
C90 0.049 0.034 0.055 0.003 0.022 -0.008
C91 0.057 0.042 0.066 0.001 0.018 -0.002
C92 0.065 0.041 0.076 0.002 0.023 -0.019
C93 0.070 0.035 0.072 -0.002 0.017 -0.008
C94 0.059 0.038 0.060 -0.002 0.018 -0.005
C95 0.053 0.033 0.055 0.005 0.020 -0.007
C96 0.050 0.030 0.051 0.000 0.019 -0.004
C97 0.040 0.034 0.055 0.003 0.021 0.000
C98 0.043 0.036 0.050 0.003 0.022 -0.001
C99 0.045 0.040 0.060 0.003 0.023 0.000
C100 0.045 0.045 0.065 0.007 0.026 0.000
C101 0.045 0.043 0.073 0.002 0.020 -0.006
C102 0.049 0.040 0.064 0.001 0.020 -0.004
C103 0.041 0.039 0.056 0.002 0.021 -0.003
C104 0.041 0.036 0.054 0.005 0.023 0.000
C105 0.043 0.036 0.059 0.008 0.019 -0.001
C106 0.047 0.033 0.063 0.010 0.024 0.001
C107 0.055 0.035 0.072 0.008 0.017 0.002
C108 0.059 0.033 0.077 0.007 0.019 0.001
C109 0.060 0.036 0.081 0.010 0.022 0.005
C110 0.054 0.036 0.070 0.006 0.026 0.000
C111 0.050 0.038 0.065 0.005 0.022 0.003
C112 0.044 0.037 0.059 0.004 0.019 -0.003
C113 0.043 0.036 0.052 0.004 0.018 -0.003
C114 0.045 0.042 0.055 0.000 0.021 -0.002
C115 0.049 0.040 0.061 0.000 0.027 0.000
C116 0.046 0.050 0.067 0.001 0.027 0.000
C117 0.045 0.050 0.068 0.000 0.031 -0.007
C118 0.045 0.043 0.060 0.005 0.023 -0.004
C119 0.041 0.039 0.054 0.003 0.026 0.001
C120 0.041 0.033 0.050 0.002 0.017 -0.006
C121 0.043 0.032 0.050 0.004 0.020 -0.005
C122 0.050 0.034 0.055 0.002 0.021 -0.002
C123 0.052 0.034 0.059 -0.001 0.025 -0.003
C124 0.067 0.035 0.069 -0.002 0.025 -0.003
C125 0.063 0.033 0.070 -0.001 0.022 0.003
C126 0.056 0.038 0.064 -0.003 0.027 0.001
C127 0.052 0.035 0.057 0.004 0.021 -0.003
C128 0.045 0.034 0.049 0.001 0.021 -0.001
C1A 0.071 0.055 0.102 -0.002 0.025 0.018
C2A 0.073 0.058 0.103 -0.002 0.027 0.021
C3A 0.071 0.067 0.099 -0.005 0.035 0.023
C4A 0.111 0.075 0.100 0.002 0.033 0.044
C5A 0.074 0.052 0.103 0.003 0.026 -0.010
C6A 0.095 0.081 0.127 0.006 0.029 -0.017
C7A 0.095 0.084 0.108 0.000 0.031 -0.004
C8A 0.121 0.107 0.123 -0.001 0.037 -0.006
C9A 0.050 0.072 0.090 0.012 0.028 -0.005
C10A 0.053 0.082 0.090 0.013 0.030 -0.003
C11A 0.048 0.084 0.097 0.010 0.028 -0.006
C12A 0.069 0.097 0.099 -0.005 0.038 -0.003
C13A 0.057 0.088 0.099 0.018 0.041 0.027
C14A 0.088 0.130 0.122 0.030 0.040 0.008
C15A 0.098 0.145 0.119 0.023 0.028 -0.002
C16A 0.064 0.219 0.148 0.024 0.035 0.047
C17A 0.068 0.061 0.150 -0.011 0.037 0.024
C18A 0.087 0.089 0.169 -0.007 0.038 0.027
C19A 0.091 0.078 0.158 -0.012 0.027 0.016
C20A 0.113 0.101 0.124 -0.003 0.036 0.010
C21A 0.071 0.042 0.144 -0.007 0.029 0.002
C22A 0.083 0.054 0.154 0.001 0.032 -0.001
C23A 0.092 0.064 0.158 0.001 0.040 0.004
C24A 0.140 0.047 0.188 0.017 0.032 -0.013
C25A 0.061 0.038 0.099 0.004 0.029 0.003
C26A 0.052 0.059 0.102 0.003 0.039 -0.005
C27A 0.054 0.054 0.102 0.003 0.033 -0.009
C28A 0.053 0.056 0.097 -0.002 0.031 -0.003
C29A 0.050 0.056 0.107 -0.004 0.038 0.009
C30A 0.073 0.074 0.125 0.004 0.033 0.013
C31A 0.066 0.067 0.125 -0.002 0.028 0.014
C32A 0.055 0.082 0.132 0.002 0.051 0.009
C33A 0.064 0.042 0.094 -0.006 0.031 0.007
C34A 0.064 0.043 0.095 -0.002 0.019 0.005
C35A 0.090 0.064 0.103 -0.014 0.019 0.006
C36A 0.124 0.065 0.131 -0.014 0.014 0.026
C37A 0.057 0.038 0.090 -0.004 0.023 0.003
C38A 0.056 0.038 0.088 0.000 0.022 -0.006
C39A 0.054 0.046 0.088 0.006 0.020 -0.002
C40A 0.079 0.044 0.105 0.002 0.031 -0.024
C41A 0.060 0.050 0.084 -0.004 0.028 0.009
C42A 0.069 0.037 0.089 -0.002 0.031 0.008
C43A 0.060 0.054 0.085 0.000 0.022 -0.006
C44A 0.051 0.077 0.106 0.006 0.022 -0.013
C45A 0.070 0.051 0.104 0.003 0.027 0.010
C46A 0.106 0.075 0.125 0.004 0.021 0.007
C47A 0.103 0.089 0.115 -0.002 0.031 0.006
C48A 0.132 0.124 0.135 0.005 0.041 0.009
C49A 0.089 0.050 0.154 -0.006 0.016 0.008
C50A 0.093 0.052 0.147 -0.010 0.019 0.011
C51A 0.099 0.060 0.149 -0.007 0.024 0.006
C52A 0.104 0.053 0.138 -0.011 0.034 0.014
C53A 0.082 0.056 0.140 0.004 0.031 -0.012
C54A 0.087 0.056 0.138 0.014 0.034 -0.011
C55A 0.104 0.075 0.145 0.015 0.032 -0.021
C56A 0.112 0.069 0.152 0.023 0.050 -0.028
C57A 0.066 0.062 0.106 -0.006 0.031 -0.010
C58A 0.066 0.078 0.121 0.003 0.030 -0.015
C59A 0.065 0.062 0.115 -0.003 0.033 -0.012
C60A 0.085 0.100 0.138 -0.026 0.043 -0.013
C61A 0.060 0.062 0.092 -0.001 0.038 -0.005
C62A 0.070 0.063 0.091 -0.001 0.034 0.002
C63A 0.068 0.059 0.098 -0.001 0.032 0.013
C64A 0.099 0.082 0.096 0.001 0.053 0.015
C65A 0.057 0.051 0.069 -0.004 0.028 0.008
C66A 0.058 0.056 0.072 -0.008 0.021 0.021
C67A 0.066 0.059 0.070 -0.004 0.027 0.012
C68A 0.081 0.059 0.092 -0.001 0.023 0.027
C69A 0.048 0.051 0.068 0.002 0.035 0.006
C70A 0.054 0.053 0.078 0.006 0.029 0.004
C71A 0.052 0.055 0.093 0.008 0.026 -0.002
C72A 0.047 0.091 0.122 -0.001 0.022 -0.010
C73A 0.080 0.055 0.103 0.001 0.033 -0.011
C74A 0.078 0.062 0.106 0.001 0.031 -0.012
C75A 0.087 0.069 0.114 -0.001 0.023 -0.009
C76A 0.086 0.057 0.125 -0.001 0.019 -0.028
C77A 0.078 0.049 0.088 0.004 0.025 -0.002
C78A 0.081 0.056 0.106 0.003 0.036 0.017
C79A 0.095 0.066 0.117 0.005 0.035 0.012
C80A 0.147 0.059 0.156 -0.007 0.043 0.017
C81A 0.071 0.060 0.101 0.007 0.037 0.017
C82A 0.098 0.070 0.119 0.011 0.024 0.013
C83A 0.111 0.076 0.129 0.008 0.026 0.014
C84A 0.117 0.079 0.183 0.013 0.045 0.024
C85A 0.050 0.046 0.076 0.005 0.024 0.000
C86A 0.045 0.060 0.074 0.002 0.025 0.000
C87A 0.061 0.071 0.078 -0.005 0.028 -0.002
C88A 0.075 0.108 0.100 0.001 0.037 -0.025
C89A 0.080 0.065 0.109 0.009 0.026 -0.022
C90A 0.081 0.067 0.102 0.019 0.022 -0.027
C91A 0.093 0.073 0.111 0.013 0.028 -0.014
C92A 0.090 0.072 0.095 0.009 0.026 -0.020
C93A 0.082 0.038 0.078 -0.005 0.014 -0.014
C94A 0.085 0.045 0.084 -0.009 0.020 -0.009
C95A 0.089 0.053 0.090 -0.007 0.021 -0.004
C96A 0.140 0.035 0.149 0.010 0.020 0.013
C1B 0.041 0.042 0.080 0.007 0.028 0.007
C2B 0.054 0.049 0.084 0.014 0.034 0.003
C3B 0.056 0.056 0.085 0.004 0.032 0.011
C4B 0.047 0.102 0.095 0.020 0.035 0.024
C5B 0.055 0.053 0.080 0.004 0.019 -0.007
C6B 0.052 0.059 0.084 0.002 0.022 -0.014
C7B 0.068 0.058 0.094 0.002 0.018 -0.008
C8B 0.101 0.086 0.126 -0.010 0.036 -0.028
C9B 0.069 0.043 0.093 0.010 0.025 -0.005
C10B 0.082 0.058 0.105 0.005 0.019 0.004
C11B 0.100 0.080 0.128 0.007 0.016 -0.001
C12B 0.135 0.124 0.138 -0.002 0.036 0.001
C13B 0.055 0.046 0.088 0.006 0.026 0.011
C14B 0.063 0.047 0.089 -0.004 0.035 0.011
C15B 0.062 0.048 0.090 0.004 0.032 0.009
C16B 0.078 0.046 0.082 0.000 0.020 0.010
C17B 0.055 0.059 0.085 -0.004 0.033 0.001
C18B 0.066 0.078 0.099 -0.004 0.034 0.008
C19B 0.065 0.078 0.096 -0.003 0.029 0.010
C20B 0.076 0.112 0.119 -0.001 0.035 0.027
C21B 0.044 0.049 0.077 0.005 0.025 -0.005
C22B 0.051 0.054 0.074 0.000 0.032 -0.009
C23B 0.055 0.050 0.075 0.008 0.026 -0.008
C24B 0.061 0.076 0.107 0.027 0.032 -0.020
C25B 0.068 0.039 0.069 0.004 0.029 -0.010
C26B 0.071 0.038 0.071 0.003 0.024 -0.016
C27B 0.081 0.044 0.078 0.012 0.030 -0.016
C28B 0.117 0.050 0.096 -0.004 0.033 -0.027
C29B 0.102 0.062 0.097 -0.014 0.010 0.017
C30B 0.094 0.056 0.098 -0.009 0.006 0.007
C31B 0.109 0.065 0.103 -0.002 0.005 0.007
C32B 0.125 0.061 0.117 -0.018 -0.007 0.022
C7C 0.082 0.072 0.118 -0.001 0.030 -0.006
C8C 0.092 0.088 0.131 -0.001 0.024 0.002
C19C 0.090 0.079 0.162 -0.009 0.024 0.014
C20C 0.106 0.095 0.167 -0.002 0.020 0.020
C31C 0.076 0.077 0.122 0.004 0.027 0.008
C32C 0.082 0.115 0.148 0.011 0.022 0.020
C47C 0.108 0.087 0.125 -0.001 0.024 0.011
C48C 0.132 0.124 0.135 0.006 0.041 0.009
C50C 0.095 0.056 0.147 -0.002 0.016 0.006
C51C 0.094 0.056 0.151 -0.002 0.020 0.005
C52C 0.098 0.045 0.144 -0.012 0.020 0.007
C59C 0.073 0.076 0.117 -0.006 0.033 -0.011
C60C 0.078 0.107 0.133 0.003 0.047 -0.005
C74C 0.067 0.055 0.111 0.000 0.032 -0.011
C75C 0.072 0.060 0.108 -0.001 0.030 -0.009
C76C 0.078 0.070 0.117 -0.002 0.037 -0.010
C90C 0.084 0.058 0.103 0.005 0.020 -0.024
C91C 0.089 0.064 0.106 0.006 0.020 -0.018
C92C 0.100 0.071 0.105 0.013 0.025 -0.024
C1D 0.103 0.109 0.125 0.011 0.043 0.009
C2D 0.054 0.054 0.079 -0.012 0.025 0.001
C3D 0.082 0.072 0.104 -0.003 0.015 -0.009
C5D 0.142 0.217 0.212 -0.009 0.054 0.055
C6D 0.075 0.099 0.095 -0.013 0.051 -0.005
C7D 0.380 0.170 0.165 -0.118 0.112 -0.065
C8D 0.164 0.169 0.163 0.008 -0.015 0.007
C12D 0.122 0.090 0.124 0.003 0.018 -0.001
C19D 0.071 0.076 0.104 0.000 0.028 0.009
C20D 0.073 0.097 0.125 0.014 0.035 0.014
C30D 0.094 0.052 0.092 -0.006 0.013 0.009
C31D 0.102 0.060 0.096 -0.005 0.013 0.012
C32D 0.111 0.094 0.110 -0.001 -0.004 0.002

loop_
_atom_type_symbol
_atom_type_description
_atom_type_scat_dispersion_real
_atom_type_scat_dispersion_imag
_atom_type_scat_source
C C 0.0181 0.0091 'International Tables Vol C Tables 4.2.6.8 and 6.1.1.4'
H H 0.0000 0.0000 'International Tables Vol C Tables 4.2.6.8 and 6.1.1.4'
N N 0.0311 0.0180 'International Tables Vol C Tables 4.2.6.8 and 6.1.1.4'
Dy Dy -9.8046 9.8477 'International Tables Vol C Tables 4.2.6.8 and 6.1.1.4'
Cd Cd 0.1185 4.6533 'International Tables Vol C Tables 4.2.6.8 and 6.1.1.4'
O O 0.0492 0.0322 'International Tables Vol C Tables 4.2.6.8 and 6.1.1.4'

loop_
_geom_angle_atom_site_label_1
_geom_angle_atom_site_label_2
_geom_angle_atom_site_label_3
_geom_angle
_geom_angle_site_symmetry_1
_geom_angle_site_symmetry_3
_geom_angle_publ_flag
N16 Dy1 N12 112.4(5) . . ?
N16 Dy1 N10 72.8(4) . . ?
N12 Dy1 N10 72.2(4) . . ?
N16 Dy1 N14 71.4(5) . . ?
N12 Dy1 N14 72.1(5) . . ?
N10 Dy1 N14 113.0(5) . . ?
N16 Dy1 N8 77.5(5) . . ?
N12 Dy1 N8 162.7(4) . . ?
N10 Dy1 N8 125.0(4) . . ?
N14 Dy1 N8 99.3(4) . . ?
N16 Dy1 N6 123.6(4) . . ?
N12 Dy1 N6 99.6(4) . . ?
N10 Dy1 N6 163.5(4) . . ?
N14 Dy1 N6 76.5(5) . . ?
N8 Dy1 N6 63.4(4) . . ?
N16 Dy1 N2 101.1(4) . . ?
N12 Dy1 N2 123.4(4) . . ?
N10 Dy1 N2 76.3(4) . . ?
N14 Dy1 N2 164.4(4) . . ?
N8 Dy1 N2 65.3(4) . . ?
N6 Dy1 N2 97.7(4) . . ?
N16 Dy1 N4 163.9(4) . . ?
N12 Dy1 N4 77.3(5) . . ?
N10 Dy1 N4 99.5(4) . . ?
N14 Dy1 N4 124.6(4) . . ?
N8 Dy1 N4 96.5(4) . . ?
N6 Dy1 N4 64.3(4) . . ?
N2 Dy1 N4 63.0(4) . . ?
N16 Dy1 Cd1 125.6(3) . . ?
N12 Dy1 Cd1 121.9(4) . . ?
N10 Dy1 Cd1 122.6(3) . . ?
N14 Dy1 Cd1 124.3(4) . . ?
N8 Dy1 Cd1 50.1(3) . . ?
N6 Dy1 Cd1 49.1(3) . . ?
N2 Dy1 Cd1 48.6(3) . . ?
N4 Dy1 Cd1 46.4(3) . . ?
N32 Dy2 N28 112.7(4) . . ?
N32 Dy2 N30 70.7(4) . . ?
N28 Dy2 N30 72.7(4) . . ?
N32 Dy2 N26 72.9(4) . . ?
N28 Dy2 N26 70.8(4) . . ?
N30 Dy2 N26 111.3(4) . . ?
N32 Dy2 N20 162.2(4) . . ?
N28 Dy2 N20 77.0(4) . . ?
N30 Dy2 N20 127.1(4) . . ?
N26 Dy2 N20 97.9(4) . . ?
N32 Dy2 N22 126.0(4) . . ?
N28 Dy2 N22 97.9(4) . . ?
N30 Dy2 N22 78.2(4) . . ?
N26 Dy2 N22 161.1(4) . . ?
N20 Dy2 N22 64.2(4) . . ?
N32 Dy2 N24 78.0(4) . . ?
N28 Dy2 N24 162.2(4) . . ?
N30 Dy2 N24 99.1(4) . . ?
N26 Dy2 N24 126.9(4) . . ?
N20 Dy2 N24 96.8(4) . . ?
N22 Dy2 N24 64.5(4) . . ?
N32 Dy2 N18 98.2(4) . . ?
N28 Dy2 N18 126.2(4) . . ?
N30 Dy2 N18 161.2(4) . . ?
N26 Dy2 N18 78.4(4) . . ?
N20 Dy2 N18 64.6(4) . . ?
N22 Dy2 N18 97.7(4) . . ?
N24 Dy2 N18 63.0(4) . . ?
N32 Dy2 Cd2 123.0(3) . . ?
N28 Dy2 Cd2 124.2(3) . . ?
N30 Dy2 Cd2 127.6(3) . . ?
N26 Dy2 Cd2 121.1(3) . . ?
N20 Dy2 Cd2 48.6(3) . . ?
N22 Dy2 Cd2 52.2(3) . . ?
N24 Dy2 Cd2 48.4(3) . . ?
N18 Dy2 Cd2 45.5(3) . . ?
N4 Cd1 N4 164.5(6) 2_656 . ?
N4 Cd1 N2 101.7(4) 2_656 . ?
N4 Cd1 N2 66.1(4) . . ?
N4 Cd1 N2 66.1(4) 2_656 2_656 ?
N4 Cd1 N2 101.7(4) . 2_656 ?
N2 Cd1 N2 82.3(6) . 2_656 ?
N4 Cd1 N6 66.9(4) 2_656 2_656 ?
N4 Cd1 N6 126.5(4) . 2_656 ?
N2 Cd1 N6 165.8(4) . 2_656 ?
N2 Cd1 N6 99.6(4) 2_656 2_656 ?
N4 Cd1 N6 126.5(4) 2_656 . ?
N4 Cd1 N6 66.9(4) . . ?
N2 Cd1 N6 99.6(4) . . ?
N2 Cd1 N6 165.8(4) 2_656 . ?
N6 Cd1 N6 82.0(6) 2_656 . ?
N4 Cd1 N8 82.9(4) 2_656 . ?
N4 Cd1 N8 99.3(4) . . ?
N2 Cd1 N8 65.3(4) . . ?
N2 Cd1 N8 129.4(4) 2_656 . ?
N6 Cd1 N8 103.7(4) 2_656 . ?
N6 Cd1 N8 62.9(4) . . ?
N4 Cd1 N8 99.3(4) 2_656 2_656 ?
N4 Cd1 N8 82.9(4) . 2_656 ?
N2 Cd1 N8 129.4(4) . 2_656 ?
N2 Cd1 N8 65.3(4) 2_656 2_656 ?
N6 Cd1 N8 62.9(4) 2_656 2_656 ?
N6 Cd1 N8 103.7(4) . 2_656 ?
N8 Cd1 N8 163.4(5) . 2_656 ?
N4 Cd1 Dy1 129.5(3) 2_656 . ?
N4 Cd1 Dy1 50.6(3) . . ?
N2 Cd1 Dy1 50.0(3) . . ?
N2 Cd1 Dy1 130.1(3) 2_656 . ?
N6 Cd1 Dy1 130.3(3) 2_656 . ?
N6 Cd1 Dy1 49.7(3) . . ?
N8 Cd1 Dy1 48.8(3) . . ?
N8 Cd1 Dy1 131.2(3) 2_656 . ?
N4 Cd1 Dy1 50.6(3) 2_656 2_656 ?
N4 Cd1 Dy1 129.5(3) . 2_656 ?
N2 Cd1 Dy1 130.1(3) . 2_656 ?
N2 Cd1 Dy1 50.0(3) 2_656 2_656 ?
N6 Cd1 Dy1 49.7(3) 2_656 2_656 ?
N6 Cd1 Dy1 130.3(3) . 2_656 ?
N8 Cd1 Dy1 131.2(3) . 2_656 ?
N8 Cd1 Dy1 48.8(3) 2_656 2_656 ?
Dy1 Cd1 Dy1 179.92(6) . 2_656 ?
N18 Cd2 N18 161.5(5) . 2 ?
N18 Cd2 N24 98.7(4) . 2 ?
N18 Cd2 N24 67.1(4) 2 2 ?
N18 Cd2 N24 67.1(4) . . ?
N18 Cd2 N24 98.7(4) 2 . ?
N24 Cd2 N24 84.8(6) 2 . ?
N18 Cd2 N20 68.3(4) . . ?
N18 Cd2 N20 127.8(4) 2 . ?
N24 Cd2 N20 163.0(4) 2 . ?
N24 Cd2 N20 99.2(4) . . ?
N18 Cd2 N20 127.8(4) . 2 ?
N18 Cd2 N20 68.3(4) 2 2 ?
N24 Cd2 N20 99.2(4) 2 2 ?
N24 Cd2 N20 163.0(4) . 2 ?
N20 Cd2 N20 81.7(6) . 2 ?
N18 Cd2 N22 83.1(4) . 2 ?
N18 Cd2 N22 99.8(4) 2 2 ?
N24 Cd2 N22 63.5(4) 2 2 ?
N24 Cd2 N22 132.6(4) . 2 ?
N20 Cd2 N22 102.9(4) . 2 ?
N20 Cd2 N22 62.6(4) 2 2 ?
N18 Cd2 N22 99.8(4) . . ?
N18 Cd2 N22 83.1(4) 2 . ?
N24 Cd2 N22 132.6(4) 2 . ?
N24 Cd2 N22 63.5(4) . . ?
N20 Cd2 N22 62.6(4) . . ?
N20 Cd2 N22 102.9(4) 2 . ?
N22 Cd2 N22 162.0(5) 2 . ?
N18 Cd2 Dy2 129.1(3) . 2 ?
N18 Cd2 Dy2 51.1(3) 2 2 ?
N24 Cd2 Dy2 50.1(3) 2 2 ?
N24 Cd2 Dy2 131.1(3) . 2 ?
N20 Cd2 Dy2 129.5(3) . 2 ?
N20 Cd2 Dy2 49.2(3) 2 2 ?
N22 Cd2 Dy2 48.7(3) 2 2 ?
N22 Cd2 Dy2 131.1(3) . 2 ?
N18 Cd2 Dy2 51.1(3) . . ?
N18 Cd2 Dy2 129.1(3) 2 . ?
N24 Cd2 Dy2 131.1(3) 2 . ?
N24 Cd2 Dy2 50.1(3) . . ?
N20 Cd2 Dy2 49.2(3) . . ?
N20 Cd2 Dy2 129.5(3) 2 . ?
N22 Cd2 Dy2 131.1(3) 2 . ?
N22 Cd2 Dy2 48.7(3) . . ?
Dy2 Cd2 Dy2 178.70(6) 2 . ?
C32 N1 C1 121.3(13) . . ?
C8 N2 C1 108.4(12) . . ?
C8 N2 Cd1 116.0(11) . . ?
C1 N2 Cd1 117.7(10) . . ?
C8 N2 Dy1 116.8(10) . . ?
C1 N2 Dy1 114.8(10) . . ?
Cd1 N2 Dy1 81.5(4) . . ?
C9 N3 C8 122.6(13) . . ?
C16 N4 C9 106.2(12) . . ?
C16 N4 Cd1 115.5(10) . . ?
C9 N4 Cd1 118.0(10) . . ?
C16 N4 Dy1 116.7(10) . . ?
C9 N4 Dy1 116.6(10) . . ?
Cd1 N4 Dy1 83.1(4) . . ?
C16 N5 C17 122.8(14) . . ?
C24 N6 C17 107.4(12) . . ?
C24 N6 Cd1 118.4(11) . . ?
C17 N6 Cd1 112.6(11) . . ?
C24 N6 Dy1 118.4(11) . . ?
C17 N6 Dy1 117.2(10) . . ?
Cd1 N6 Dy1 81.2(3) . . ?
C25 N7 C24 123.1(14) . . ?
C32 N8 C25 106.3(11) . . ?
C32 N8 Dy1 115.3(10) . . ?
C25 N8 Dy1 118.4(10) . . ?
C32 N8 Cd1 115.3(10) . . ?
C25 N8 Cd1 119.4(10) . . ?
Dy1 N8 Cd1 81.1(3) . . ?
C33 N9 C64 124.6(14) . . ?
C33 N10 C40 108.5(12) . . ?
C33 N10 Dy1 122.3(10) . . ?
C40 N10 Dy1 123.6(10) . . ?
C40 N11 C41 122.2(14) . . ?
C41 N12 C48 106.5(13) . . ?
C41 N12 Dy1 124.0(11) . . ?
C48 N12 Dy1 122.8(10) . . ?
C49 N13 C48 123.4(15) . . ?
C49 N14 C56 108.0(13) . . ?
C49 N14 Dy1 121.5(12) . . ?
C56 N14 Dy1 124.6(11) . . ?
C56 N15 C57 122.0(15) . . ?
C57 N16 C64 106.3(13) . . ?
C57 N16 Dy1 124.6(11) . . ?
C64 N16 Dy1 122.5(11) . . ?
C65 N17 C96 124.2(13) . . ?
C72 N18 C65 107.2(11) . . ?
C72 N18 Cd2 116.4(9) . . ?
C65 N18 Cd2 118.3(9) . . ?
C72 N18 Dy2 113.2(9) . . ?
C65 N18 Dy2 117.1(9) . . ?
Cd2 N18 Dy2 83.4(3) . . ?
C72 N19 C73 123.5(13) . . ?
C80 N20 C73 105.2(11) . . ?
C80 N20 Cd2 118.3(9) . . ?
C73 N20 Cd2 114.6(9) . . ?
C80 N20 Dy2 120.0(10) . . ?
C73 N20 Dy2 116.0(9) . . ?
Cd2 N20 Dy2 82.2(3) . . ?
C81 N21 C80 124.5(13) . . ?
C88 N22 C81 106.8(11) . . ?
C88 N22 Dy2 116.8(9) . . ?
C81 N22 Dy2 121.7(9) . . ?
C88 N22 Cd2 115.5(9) . . ?
C81 N22 Cd2 115.2(9) . . ?
Dy2 N22 Cd2 79.1(3) . . ?
C89 N23 C88 123.5(13) . . ?
C89 N24 C96 104.6(11) . . ?
C89 N24 Cd2 121.9(9) . . ?
C96 N24 Cd2 114.1(9) . . ?
C89 N24 Dy2 117.2(9) . . ?
C96 N24 Dy2 117.2(9) . . ?
Cd2 N24 Dy2 81.5(3) . . ?
C97 N25 C128 123.8(13) . . ?
C97 N26 C104 107.9(11) . . ?
C97 N26 Dy2 121.2(9) . . ?
C104 N26 Dy2 125.6(9) . . ?
C105 N27 C104 122.9(13) . . ?
C112 N28 C105 107.1(12) . . ?
C112 N28 Dy2 121.2(10) . . ?
C105 N28 Dy2 125.8(10) . . ?
C112 N29 C113 122.7(14) . . ?
C120 N30 C113 107.1(12) . . ?
C120 N30 Dy2 124.2(10) . . ?
C113 N30 Dy2 120.4(9) . . ?
C121 N31 C120 122.8(13) . . ?
C121 N32 C128 106.8(11) . . ?
C121 N32 Dy2 124.7(9) . . ?
C128 N32 Dy2 121.5(9) . . ?
C4 O1 C1A 117.6(13) . . ?
C5 O2 C5A 116.8(13) . . ?
C12 O3 C9A 117.8(13) . . ?
C13 O4 C13A 112.4(13) . . ?
C20 O5 C17A 116.9(15) . . ?
C21 O6 C21A 117.1(14) . . ?
C28 O7 C25A 118.2(12) . . ?
C29 O8 C29A 115.4(12) . . ?
C36 O9 C33A 116.7(12) . . ?
C37 O10 C37A 116.9(12) . . ?
C44 O11 C41A 116.8(12) . . ?
C45 O12 C45A 116.4(13) . . ?
C52 O13 C49A 116.3(17) . . ?
C53A O14 C53 116.8(16) . . ?
C60 O15 C57A 114.4(13) . . ?
C61 O16 C61A 117.7(13) . . ?
C68 O17 C65A 119.2(12) . . ?
C69 O18 C69A 118.1(11) . . ?
C76 O19 C73A 117.8(13) . . ?
C77 O20 C77A 116.8(13) . . ?
C84 O21 C81A 115.9(13) . . ?
C85 O22 C85A 116.6(12) . . ?
C92 O23 C89A 121.8(14) . . ?
C93 O24 C93A 116.8(14) . . ?
C100 O25 C1B 119.1(12) . . ?
C101 O26 C5B 120.3(12) . . ?
C108 O27 C9B 115.8(13) . . ?
C109 O28 C13B 118.8(12) . . ?
C116 O29 C17B 116.3(12) . . ?
C117 O30 C21B 117.5(12) . . ?
C124 O31 C25B 116.0(13) . . ?
C29B O32 C125 117.9(16) . . ?
C5D O33 H33 109.5 . . ?
C3D O34 H34 109.5 . . ?
C2D O35 H35C 109.5 . . ?
C1D O36 H36 109.5 . . ?
C6D O37 H37 109.5 . . ?
C7D O38 H38C 109.5 . . ?
C8D O39 H39 109.5 . . ?
N1 C1 N2 127.6(13) . . ?
N1 C1 C2 125.2(14) . . ?
N2 C1 C2 107.1(13) . . ?
C3 C2 C7 122.0(14) . . ?
C3 C2 C1 130.0(15) . . ?
C7 C2 C1 108.0(13) . . ?
C4 C3 C2 115.2(15) . . ?
C4 C3 H3 122.4 . . ?
C2 C3 H3 122.4 . . ?
C3 C4 O1 125.3(15) . . ?
C3 C4 C5 123.8(15) . . ?
O1 C4 C5 110.9(15) . . ?
O2 C5 C6 122.7(16) . . ?
O2 C5 C4 116.3(15) . . ?
C6 C5 C4 120.9(15) . . ?
C7 C6 C5 114.8(15) . . ?
C7 C6 H6 122.6 . . ?
C5 C6 H6 122.6 . . ?
C6 C7 C2 123.2(14) . . ?
C6 C7 C8 130.5(14) . . ?
C2 C7 C8 106.3(13) . . ?
N3 C8 N2 127.9(14) . . ?
N3 C8 C7 121.9(14) . . ?
N2 C8 C7 110.2(13) . . ?
N3 C9 N4 125.4(13) . . ?
N3 C9 C10 124.1(14) . . ?
N4 C9 C10 110.4(13) . . ?
C11 C10 C15 123.3(14) . . ?
C11 C10 C9 131.1(15) . . ?
C15 C10 C9 105.6(14) . . ?
C10 C11 C12 116.8(15) . . ?
C10 C11 H11G 121.6 . . ?
C12 C11 H11G 121.6 . . ?
O3 C12 C11 124.8(16) . . ?
O3 C12 C13 115.5(15) . . ?
C11 C12 C13 119.7(15) . . ?
C14 C13 O4 127.0(16) . . ?
C14 C13 C12 121.7(15) . . ?
O4 C13 C12 111.1(15) . . ?
C13 C14 C15 119.3(15) . . ?
C13 C14 H14 120.4 . . ?
C15 C14 H14 120.4 . . ?
C14 C15 C10 118.9(15) . . ?
C14 C15 C16 133.6(15) . . ?
C10 C15 C16 107.4(13) . . ?
N5 C16 N4 127.5(15) . . ?
N5 C16 C15 122.1(14) . . ?
N4 C16 C15 110.3(13) . . ?
N5 C17 N6 128.1(14) . . ?
N5 C17 C18 123.6(15) . . ?
N6 C17 C18 108.3(14) . . ?
C23 C18 C19 122.2(16) . . ?
C23 C18 C17 108.8(15) . . ?
C19 C18 C17 129.0(16) . . ?
C20 C19 C18 115.6(16) . . ?
C20 C19 H19 122.2 . . ?
C18 C19 H19 122.2 . . ?
O5 C20 C19 124.9(17) . . ?
O5 C20 C21 112.7(15) . . ?
C19 C20 C21 122.4(16) . . ?
O6 C21 C22 125.0(18) . . ?
O6 C21 C20 115.4(16) . . ?
C22 C21 C20 119.5(17) . . ?
C23 C22 C21 119.4(18) . . ?
C23 C22 H22 120.3 . . ?
C21 C22 H22 120.3 . . ?
C22 C23 C18 121.0(16) . . ?
C22 C23 C24 134.0(16) . . ?
C18 C23 C24 105.0(14) . . ?
N7 C24 N6 126.9(14) . . ?
N7 C24 C23 122.6(15) . . ?
N6 C24 C23 110.2(14) . . ?
N7 C25 N8 124.4(13) . . ?
N7 C25 C26 126.0(14) . . ?
N8 C25 C26 109.6(13) . . ?
C31 C26 C27 119.2(15) . . ?
C31 C26 C25 107.7(14) . . ?
C27 C26 C25 133.1(15) . . ?
C28 C27 C26 119.6(15) . . ?
C28 C27 H27 120.2 . . ?
C26 C27 H27 120.2 . . ?
O7 C28 C27 125.5(14) . . ?
O7 C28 C29 113.4(13) . . ?
C27 C28 C29 121.0(15) . . ?
O8 C29 C30 127.0(15) . . ?
O8 C29 C28 114.7(14) . . ?
C30 C29 C28 118.3(14) . . ?
C31 C30 C29 119.4(15) . . ?
C31 C30 H30 120.3 . . ?
C29 C30 H30 120.3 . . ?
C30 C31 C26 122.4(15) . . ?
C30 C31 C32 130.6(14) . . ?
C26 C31 C32 107.0(13) . . ?
N1 C32 N8 130.4(14) . . ?
N1 C32 C31 120.2(14) . . ?
N8 C32 C31 109.4(12) . . ?
N9 C33 N10 126.8(14) . . ?
N9 C33 C34 122.7(15) . . ?
N10 C33 C34 110.4(13) . . ?
C35 C34 C39 122.8(15) . . ?
C35 C34 C33 130.8(15) . . ?
C39 C34 C33 106.3(14) . . ?
C36 C35 C34 118.0(15) . . ?
C36 C35 H35 121.0 . . ?
C34 C35 H35 121.0 . . ?
C35 C36 O9 125.5(15) . . ?
C35 C36 C37 119.5(15) . . ?
O9 C36 C37 114.9(15) . . ?
C38 C37 O10 123.8(14) . . ?
C38 C37 C36 123.1(15) . . ?
O10 C37 C36 113.2(14) . . ?
C39 C38 C37 115.8(15) . . ?
C39 C38 H38 122.1 . . ?
C37 C38 H38 122.1 . . ?
C34 C39 C38 120.7(15) . . ?
C34 C39 C40 107.7(14) . . ?
C38 C39 C40 131.6(14) . . ?
N11 C40 N10 128.0(14) . . ?
N11 C40 C39 125.0(14) . . ?
N10 C40 C39 106.9(13) . . ?
N11 C41 N12 127.4(14) . . ?
N11 C41 C42 121.0(14) . . ?
N12 C41 C42 111.5(13) . . ?
C43 C42 C47 118.8(15) . . ?
C43 C42 C41 135.5(15) . . ?
C47 C42 C41 105.7(14) . . ?
C42 C43 C44 118.6(15) . . ?
C42 C43 H43 120.7 . . ?
C44 C43 H43 120.7 . . ?
O11 C44 C43 124.3(14) . . ?
O11 C44 C45 114.4(14) . . ?
C43 C44 C45 121.3(16) . . ?
C46 C45 O12 125.3(15) . . ?
C46 C45 C44 120.0(15) . . ?
O12 C45 C44 114.6(15) . . ?
C47 C46 C45 119.6(15) . . ?
C47 C46 H46 120.2 . . ?
C45 C46 H46 120.2 . . ?
C46 C47 C42 121.6(15) . . ?
C46 C47 C48 132.8(15) . . ?
C42 C47 C48 105.5(14) . . ?
N13 C48 N12 127.9(15) . . ?
N13 C48 C47 121.5(15) . . ?
N12 C48 C47 110.7(14) . . ?
N13 C49 N14 128.1(15) . . ?
N13 C49 C50 122.8(16) . . ?
N14 C49 C50 109.0(15) . . ?
C55 C50 C51 120.5(18) . . ?
C55 C50 C49 108.3(16) . . ?
C51 C50 C49 130.9(18) . . ?
C50 C51 C52 118.3(19) . . ?
C50 C51 H51 120.9 . . ?
C52 C51 H51 120.9 . . ?
O13 C52 C53 116.9(19) . . ?
O13 C52 C51 125(2) . . ?
C53 C52 C51 117.9(18) . . ?
C52 C53 C54 124(2) . . ?
C52 C53 O14 111.3(18) . . ?
C54 C53 O14 123.9(19) . . ?
C55 C54 C53 114.8(19) . . ?
C55 C54 H54 122.6 . . ?
C53 C54 H54 122.6 . . ?
C54 C55 C50 123.2(18) . . ?
C54 C55 C56 130.3(19) . . ?
C50 C55 C56 105.7(17) . . ?
N15 C56 N14 127.6(15) . . ?
N15 C56 C55 123.7(18) . . ?
N14 C56 C55 108.5(16) . . ?
N16 C57 N15 127.7(16) . . ?
N16 C57 C58 110.8(14) . . ?
N15 C57 C58 121.3(16) . . ?
C59 C58 C63 121.5(16) . . ?
C59 C58 C57 134.6(16) . . ?
C63 C58 C57 103.7(15) . . ?
C60 C59 C58 120.4(16) . . ?
C60 C59 H59 119.8 . . ?
C58 C59 H59 119.8 . . ?
C59 C60 O15 127.1(16) . . ?
C59 C60 C61 119.6(16) . . ?
O15 C60 C61 113.4(15) . . ?
C62 C61 O16 125.6(16) . . ?
C62 C61 C60 120.6(16) . . ?
O16 C61 C60 113.8(15) . . ?
C61 C62 C63 119.2(16) . . ?
C61 C62 H62 120.4 . . ?
C63 C62 H62 120.4 . . ?
C64 C63 C62 133.2(16) . . ?
C64 C63 C58 108.1(15) . . ?
C62 C63 C58 118.7(16) . . ?
N9 C64 N16 127.0(15) . . ?
N9 C64 C63 122.1(15) . . ?
N16 C64 C63 110.9(14) . . ?
N17 C65 N18 124.9(13) . . ?
N17 C65 C66 126.1(13) . . ?
N18 C65 C66 108.9(12) . . ?
C67 C66 C71 121.0(13) . . ?
C67 C66 C65 130.5(13) . . ?
C71 C66 C65 108.5(12) . . ?
C68 C67 C66 117.0(14) . . ?
C68 C67 H67 121.5 . . ?
C66 C67 H67 121.5 . . ?
C67 C68 O17 123.9(14) . . ?
C67 C68 C69 122.7(14) . . ?
O17 C68 C69 113.4(13) . . ?
O18 C69 C68 116.1(13) . . ?
O18 C69 C70 123.0(14) . . ?
C68 C69 C70 120.8(14) . . ?
C71 C70 C69 116.9(14) . . ?
C71 C70 H70 121.6 . . ?
C69 C70 H70 121.6 . . ?
C70 C71 C66 121.3(13) . . ?
C70 C71 C72 133.9(13) . . ?
C66 C71 C72 104.7(12) . . ?
N19 C72 N18 128.6(13) . . ?
N19 C72 C71 120.7(13) . . ?
N18 C72 C71 110.6(11) . . ?
N19 C73 N20 125.3(13) . . ?
N19 C73 C74 124.4(14) . . ?
N20 C73 C74 110.3(13) . . ?
C79 C74 C75 120.3(14) . . ?
C79 C74 C73 107.1(13) . . ?
C75 C74 C73 132.6(15) . . ?
C76 C75 C74 117.8(16) . . ?
C76 C75 H75 121.1 . . ?
C74 C75 H75 121.1 . . ?
C75 C76 C77 123.0(16) . . ?
C75 C76 O19 123.3(15) . . ?
C77 C76 O19 113.7(14) . . ?
O20 C77 C76 114.7(15) . . ?
O20 C77 C78 123.9(16) . . ?
C76 C77 C78 121.4(15) . . ?
C79 C78 C77 115.7(15) . . ?
C79 C78 H78 122.1 . . ?
C77 C78 H78 122.1 . . ?
C78 C79 C74 121.7(14) . . ?
C78 C79 C80 131.9(14) . . ?
C74 C79 C80 106.4(13) . . ?
N21 C80 N20 125.4(13) . . ?
N21 C80 C79 123.3(14) . . ?
N20 C80 C79 110.9(12) . . ?
N21 C81 N22 124.2(13) . . ?
N21 C81 C82 125.7(14) . . ?
N22 C81 C82 110.0(12) . . ?
C87 C82 C83 121.4(14) . . ?
C87 C82 C81 106.1(13) . . ?
C83 C82 C81 132.5(14) . . ?
C84 C83 C82 116.7(14) . . ?
C84 C83 H83 121.6 . . ?
C82 C83 H83 121.6 . . ?
C83 C84 O21 124.0(14) . . ?
C83 C84 C85 123.3(15) . . ?
O21 C84 C85 112.7(14) . . ?
O22 C85 C86 125.5(14) . . ?
O22 C85 C84 115.1(14) . . ?
C86 C85 C84 119.4(14) . . ?
C85 C86 C87 118.1(14) . . ?
C85 C86 H86 121.0 . . ?
C87 C86 H86 121.0 . . ?
C82 C87 C86 121.1(14) . . ?
C82 C87 C88 108.4(13) . . ?
C86 C87 C88 130.5(14) . . ?
N23 C88 N22 128.5(13) . . ?
N23 C88 C87 122.9(13) . . ?
N22 C88 C87 108.6(12) . . ?
N23 C89 N24 124.7(13) . . ?
N23 C89 C90 124.0(14) . . ?
N24 C89 C90 111.2(13) . . ?
C91 C90 C95 122.4(15) . . ?
C91 C90 C89 129.7(16) . . ?
C95 C90 C89 107.8(13) . . ?
C90 C91 C92 122.0(17) . . ?
C90 C91 H91 119.0 . . ?
C92 C91 H91 119.0 . . ?
O23 C92 C93 115.5(15) . . ?
O23 C92 C91 128.8(16) . . ?
C93 C92 C91 115.7(15) . . ?
O24 C93 C94 125.2(17) . . ?
O24 C93 C92 113.3(15) . . ?
C94 C93 C92 121.3(15) . . ?
C93 C94 C95 118.2(16) . . ?
C93 C94 H94 120.9 . . ?
C95 C94 H94 120.9 . . ?
C94 C95 C90 120.4(14) . . ?
C94 C95 C96 134.3(15) . . ?
C90 C95 C96 105.2(13) . . ?
N17 C96 N24 126.1(13) . . ?
N17 C96 C95 122.8(14) . . ?
N24 C96 C95 111.1(13) . . ?
N25 C97 N26 127.9(13) . . ?
N25 C97 C98 122.4(13) . . ?
N26 C97 C98 109.6(12) . . ?
C103 C98 C99 121.8(14) . . ?
C103 C98 C97 106.4(13) . . ?
C99 C98 C97 131.7(14) . . ?
C100 C99 C98 118.2(14) . . ?
C100 C99 H99 120.9 . . ?
C98 C99 H99 120.9 . . ?
C99 C100 O25 125.5(14) . . ?
C99 C100 C101 121.9(15) . . ?
O25 C100 C101 112.5(13) . . ?
C102 C101 O26 122.9(14) . . ?
C102 C101 C100 120.0(15) . . ?
O26 C101 C100 117.1(14) . . ?
C101 C102 C103 119.4(15) . . ?
C101 C102 H10 120.3 . . ?
C103 C102 H10 120.3 . . ?
C98 C103 C102 118.7(14) . . ?
C98 C103 C104 108.2(13) . . ?
C102 C103 C104 133.2(14) . . ?
N27 C104 N26 126.3(13) . . ?
N27 C104 C103 125.9(13) . . ?
N26 C104 C103 107.7(12) . . ?
N27 C105 N28 127.5(14) . . ?
N27 C105 C106 122.1(14) . . ?
N28 C105 C106 110.4(12) . . ?
C111 C106 C107 121.2(15) . . ?
C111 C106 C105 107.0(13) . . ?
C107 C106 C105 131.8(14) . . ?
C108 C107 C106 118.9(16) . . ?
C108 C107 H10A 120.5 . . ?
C106 C107 H10A 120.5 . . ?
O27 C108 C107 128.1(16) . . ?
O27 C108 C109 111.8(14) . . ?
C107 C108 C109 120.1(15) . . ?
O28 C109 C110 126.5(15) . . ?
O28 C109 C108 114.3(14) . . ?
C110 C109 C108 119.2(15) . . ?
C111 C110 C109 118.5(15) . . ?
C111 C110 H11 120.7 . . ?
C109 C110 H11 120.7 . . ?
C106 C111 C110 122.0(15) . . ?
C106 C111 C112 105.1(14) . . ?
C110 C111 C112 132.8(15) . . ?
N29 C112 N28 129.8(14) . . ?
N29 C112 C111 119.9(14) . . ?
N28 C112 C111 110.1(13) . . ?
N29 C113 N30 127.4(14) . . ?
N29 C113 C114 123.3(14) . . ?
N30 C113 C114 109.4(12) . . ?
C119 C114 C115 121.1(14) . . ?
C119 C114 C113 108.3(13) . . ?
C115 C114 C113 130.7(14) . . ?
C116 C115 C114 117.3(14) . . ?
C116 C115 H11A 121.3 . . ?
C114 C115 H11A 121.3 . . ?
C115 C116 O29 124.9(14) . . ?
C115 C116 C117 121.6(15) . . ?
O29 C116 C117 113.4(14) . . ?
O30 C117 C118 124.2(14) . . ?
O30 C117 C116 115.7(14) . . ?
C118 C117 C116 120.1(15) . . ?
C117 C118 C119 119.6(14) . . ?
C117 C118 H11B 120.2 . . ?
C119 C118 H11B 120.2 . . ?
C118 C119 C114 120.2(14) . . ?
C118 C119 C120 134.3(14) . . ?
C114 C119 C120 105.5(13) . . ?
N31 C120 N30 125.6(13) . . ?
N31 C120 C119 124.8(13) . . ?
N30 C120 C119 109.6(12) . . ?
N31 C121 N32 127.4(13) . . ?
N31 C121 C122 121.9(13) . . ?
N32 C121 C122 110.7(12) . . ?
C127 C122 C123 118.9(14) . . ?
C127 C122 C121 106.8(13) . . ?
C123 C122 C121 134.1(14) . . ?
C124 C123 C122 117.9(15) . . ?
C124 C123 H12 121.1 . . ?
C122 C123 H12 121.1 . . ?
O31 C124 C123 125.6(16) . . ?
O31 C124 C125 111.8(14) . . ?
C123 C124 C125 122.5(15) . . ?
O32 C125 C126 122.4(16) . . ?
O32 C125 C124 119.7(14) . . ?
C126 C125 C124 117.7(15) . . ?
C125 C126 C127 120.6(15) . . ?
C125 C126 H12A 119.7 . . ?
C127 C126 H12A 119.7 . . ?
C126 C127 C122 122.4(14) . . ?
C126 C127 C128 132.8(15) . . ?
C122 C127 C128 104.8(13) . . ?
N25 C128 N32 127.8(13) . . ?
N25 C128 C127 121.4(13) . . ?
N32 C128 C127 110.8(13) . . ?
O1 C1A C2A 107.6(15) . . ?
O1 C1A H1AB 110.2 . . ?
C2A C1A H1AB 110.2 . . ?
O1 C1A H1AA 110.2 . . ?
C2A C1A H1AA 110.2 . . ?
H1AB C1A H1AA 108.5 . . ?
C3A C2A C1A 112.5(16) . . ?
C3A C2A H2AB 109.1 . . ?
C1A C2A H2AB 109.1 . . ?
C3A C2A H2AA 109.1 . . ?
C1A C2A H2AA 109.1 . . ?
H2AB C2A H2AA 107.8 . . ?
C2A C3A C4A 111.0(17) . . ?
C2A C3A H3AB 109.4 . . ?
C4A C3A H3AB 109.4 . . ?
C2A C3A H3AA 109.4 . . ?
C4A C3A H3AA 109.4 . . ?
H3AB C3A H3AA 108.0 . . ?
C3A C4A H4AB 109.5 . . ?
C3A C4A H4AC 109.5 . . ?
H4AB C4A H4AC 109.5 . . ?
C3A C4A H4AA 109.5 . . ?
H4AB C4A H4AA 109.5 . . ?
H4AC C4A H4AA 109.5 . . ?
O2 C5A C6A 100.8(16) . . ?
O2 C5A H5AA 111.6 . . ?
C6A C5A H5AA 111.6 . . ?
O2 C5A H5AB 111.6 . . ?
C6A C5A H5AB 111.6 . . ?
H5AA C5A H5AB 109.4 . . ?
C7C C6A C7A 60(3) . . ?
C7C C6A C5A 115(3) . . ?
C7A C6A C5A 111(2) . . ?
C7C C6A H6AA 135.0 . . ?
C7A C6A H6AA 109.4 . . ?
C5A C6A H6AA 109.4 . . ?
C7C C6A H6AB 50.9 . . ?
C7A C6A H6AB 109.4 . . ?
C5A C6A H6AB 109.4 . . ?
H6AA C6A H6AB 108.0 . . ?
C7C C6A H6AC 106.1 . . ?
C7A C6A H6AC 48.7 . . ?
C5A C6A H6AC 107.0 . . ?
H6AA C6A H6AC 65.5 . . ?
H6AB C6A H6AC 142.9 . . ?
C7C C6A H6AD 111.8 . . ?
C7A C6A H6AD 137.8 . . ?
C5A C6A H6AD 109.1 . . ?
H6AB C6A H6AD 67.0 . . ?
H6AC C6A H6AD 107.4 . . ?
C6A C7A C8A 111(3) . . ?
C8A C7A H6AC 103.9 . . ?
C6A C7A H7AA 109.5 . . ?
C8A C7A H7AA 109.5 . . ?
H6AC C7A H7AA 75.0 . . ?
C6A C7A H7AB 109.5 . . ?
C8A C7A H7AB 109.5 . . ?
H6AC C7A H7AB 142.6 . . ?
H7AA C7A H7AB 108.1 . . ?
O3 C9A C10A 108.0(14) . . ?
O3 C9A H9AB 110.1 . . ?
C10A C9A H9AB 110.1 . . ?
O3 C9A H9AA 110.1 . . ?
C10A C9A H9AA 110.1 . . ?
H9AB C9A H9AA 108.4 . . ?
C9A C10A C11A 112.4(15) . . ?
C9A C10A H10D 109.1 . . ?
C11A C10A H10D 109.1 . . ?
C9A C10A H10E 109.1 . . ?
C11A C10A H10E 109.1 . . ?
H10D C10A H10E 107.9 . . ?
C10A C11A C12A 114.3(16) . . ?
C10A C11A H11I 108.7 . . ?
C12A C11A H11I 108.7 . . ?
C10A C11A H11H 108.7 . . ?
C12A C11A H11H 108.7 . . ?
H11I C11A H11H 107.6 . . ?
C11A C12A H12J 109.5 . . ?
C11A C12A H12H 109.5 . . ?
H12J C12A H12H 109.5 . . ?
C11A C12A H12I 109.5 . . ?
H12J C12A H12I 109.5 . . ?
H12H C12A H12I 109.5 . . ?
O4 C13A C14A 117.3(17) . . ?
O4 C13A H13C 108.0 . . ?
C14A C13A H13C 108.0 . . ?
O4 C13A H13D 108.0 . . ?
C14A C13A H13D 108.0 . . ?
H13C C13A H13D 107.2 . . ?
C15A C14A C13A 110(2) . . ?
C15A C14A H14C 109.6 . . ?
C13A C14A H14C 109.6 . . ?
C15A C14A H14D 109.6 . . ?
C13A C14A H14D 109.6 . . ?
H14C C14A H14D 108.1 . . ?
C14A C15A C16A 111(2) . . ?
C14A C15A H15C 109.4 . . ?
C16A C15A H15C 109.4 . . ?
C14A C15A H15D 109.4 . . ?
C16A C15A H15D 109.4 . . ?
H15C C15A H15D 108.0 . . ?
C15A C16A H16E 109.5 . . ?
C15A C16A H16D 109.5 . . ?
H16E C16A H16D 109.5 . . ?
C15A C16A H16F 109.5 . . ?
H16E C16A H16F 109.5 . . ?
H16D C16A H16F 109.5 . . ?
O5 C17A C18A 99.8(16) . . ?
O5 C17A H17D 111.8 . . ?
C18A C17A H17D 111.8 . . ?
O5 C17A H17C 111.8 . . ?
C18A C17A H17C 111.8 . . ?
H17D C17A H17C 109.5 . . ?
C19C C18A C19A 47(3) . . ?
C19C C18A C17A 116(3) . . ?
C19A C18A C17A 108(2) . . ?
C19C C18A H18F 64.0 . . ?
C19A C18A H18F 110.0 . . ?
C17A C18A H18F 110.0 . . ?
C19C C18A H18E 132.9 . . ?
C19A C18A H18E 110.0 . . ?
C17A C18A H18E 110.0 . . ?
H18F C18A H18E 108.4 . . ?
C19C C18A H18H 122.3 . . ?
C19A C18A H18H 136.6 . . ?
C17A C18A H18H 111.8 . . ?
H18F C18A H18H 70.9 . . ?
C19C C18A H18G 87.3 . . ?
C17A C18A H18G 107.4 . . ?
H18F C18A H18G 140.0 . . ?
H18H C18A H18G 107.3 . . ?
C18A C19A C20A 113(3) . . ?
C20A C19A H18G 109.5 . . ?
C18A C19A H19F 109.1 . . ?
C20A C19A H19F 109.1 . . ?
H18G C19A H19F 138.4 . . ?
C18A C19A H19E 109.1 . . ?
C20A C19A H19E 109.1 . . ?
H18G C19A H19E 73.1 . . ?
H19F C19A H19E 107.8 . . ?
O6 C21A C22A 104.0(15) . . ?
O6 C21A H21C 111.0 . . ?
C22A C21A H21C 111.0 . . ?
O6 C21A H21D 111.0 . . ?
C22A C21A H21D 111.0 . . ?
H21C C21A H21D 109.0 . . ?
C23A C22A C21A 111.7(18) . . ?
C23A C22A H22C 109.3 . . ?
C21A C22A H22C 109.3 . . ?
C23A C22A H22D 109.3 . . ?
C21A C22A H22D 109.3 . . ?
H22C C22A H22D 107.9 . . ?
C22A C23A C24A 112.3(19) . . ?
C22A C23A H23C 109.2 . . ?
C24A C23A H23C 109.2 . . ?
C22A C23A H23D 109.2 . . ?
C24A C23A H23D 109.2 . . ?
H23C C23A H23D 107.9 . . ?
C23A C24A H24D 109.5 . . ?
C23A C24A H24E 109.5 . . ?
H24D C24A H24E 109.5 . . ?
C23A C24A H24F 109.5 . . ?
H24D C24A H24F 109.5 . . ?
H24E C24A H24F 109.5 . . ?
O7 C25A C26A 108.7(13) . . ?
O7 C25A H25D 109.9 . . ?
C26A C25A H25D 109.9 . . ?
O7 C25A H25C 109.9 . . ?
C26A C25A H25C 109.9 . . ?
H25D C25A H25C 108.3 . . ?
C27A C26A C25A 113.6(14) . . ?
C27A C26A H26D 108.8 . . ?
C25A C26A H26D 108.8 . . ?
C27A C26A H26C 108.8 . . ?
C25A C26A H26C 108.8 . . ?
H26D C26A H26C 107.7 . . ?
C26A C27A C28A 112.2(14) . . ?
C26A C27A H27D 109.2 . . ?
C28A C27A H27D 109.2 . . ?
C26A C27A H27C 109.2 . . ?
C28A C27A H27C 109.2 . . ?
H27D C27A H27C 107.9 . . ?
C27A C28A H28E 109.5 . . ?
C27A C28A H28F 109.5 . . ?
H28E C28A H28F 109.5 . . ?
C27A C28A H28D 109.5 . . ?
H28E C28A H28D 109.5 . . ?
H28F C28A H28D 109.5 . . ?
O8 C29A C30A 106.9(14) . . ?
O8 C29A H29E 110.3 . . ?
C30A C29A H29E 110.3 . . ?
O8 C29A H29F 110.3 . . ?
C30A C29A H29F 110.3 . . ?
H29E C29A H29F 108.6 . . ?
C31A C30A C29A 113(2) . . ?
C31C C30A C29A 113(3) . . ?
C31A C30A H30E 108.9 . . ?
C31C C30A H30E 73.5 . . ?
C29A C30A H30E 108.9 . . ?
C31A C30A H30F 108.9 . . ?
C31C C30A H30F 135.4 . . ?
C29A C30A H30F 108.9 . . ?
H30E C30A H30F 107.7 . . ?
C30A C31A C32A 112(3) . . ?
C30A C31A H31E 109.3 . . ?
C32A C31A H31E 109.3 . . ?
C30A C31A H31F 109.3 . . ?
C32A C31A H31F 109.3 . . ?
H31E C31A H31F 108.0 . . ?
O9 C33A C34A 109.4(14) . . ?
O9 C33A H33B 109.8 . . ?
C34A C33A H33B 109.8 . . ?
O9 C33A H33A 109.8 . . ?
C34A C33A H33A 109.8 . . ?
H33B C33A H33A 108.2 . . ?
C35A C34A C33A 113.9(17) . . ?
C35A C34A H34B 108.8 . . ?
C33A C34A H34B 108.8 . . ?
C35A C34A H34A 108.8 . . ?
C33A C34A H34A 108.8 . . ?
H34B C34A H34A 107.7 . . ?
C34A C35A C36A 111.2(18) . . ?
C34A C35A H35B 109.4 . . ?
C36A C35A H35B 109.4 . . ?
C34A C35A H35A 109.4 . . ?
C36A C35A H35A 109.4 . . ?
H35B C35A H35A 108.0 . . ?
C35A C36A H36C 109.5 . . ?
C35A C36A H36B 109.5 . . ?
H36C C36A H36B 109.5 . . ?
C35A C36A H36A 109.5 . . ?
H36C C36A H36A 109.5 . . ?
H36B C36A H36A 109.5 . . ?
O10 C37A C38A 105.4(12) . . ?
O10 C37A H37A 110.7 . . ?
C38A C37A H37A 110.7 . . ?
O10 C37A H37B 110.7 . . ?
C38A C37A H37B 110.7 . . ?
H37A C37A H37B 108.8 . . ?
C37A C38A C39A 111.1(13) . . ?
C37A C38A H38B 109.4 . . ?
C39A C38A H38B 109.4 . . ?
C37A C38A H38A 109.4 . . ?
C39A C38A H38A 109.4 . . ?
H38B C38A H38A 108.0 . . ?
C40A C39A C38A 112.3(14) . . ?
C40A C39A H39B 109.1 . . ?
C38A C39A H39B 109.1 . . ?
C40A C39A H39A 109.1 . . ?
C38A C39A H39A 109.1 . . ?
H39B C39A H39A 107.9 . . ?
C39A C40A H40A 109.5 . . ?
C39A C40A H40B 109.5 . . ?
H40A C40A H40B 109.5 . . ?
C39A C40A H40C 109.5 . . ?
H40A C40A H40C 109.5 . . ?
H40B C40A H40C 109.5 . . ?
O11 C41A C42A 106.3(12) . . ?
O11 C41A H41B 110.5 . . ?
C42A C41A H41B 110.5 . . ?
O11 C41A H41A 110.5 . . ?
C42A C41A H41A 110.5 . . ?
H41B C41A H41A 108.7 . . ?
C43A C42A C41A 114.2(14) . . ?
C43A C42A H42B 108.7 . . ?
C41A C42A H42B 108.7 . . ?
C43A C42A H42A 108.7 . . ?
C41A C42A H42A 108.7 . . ?
H42B C42A H42A 107.6 . . ?
C42A C43A C44A 115.6(15) . . ?
C42A C43A H43B 108.4 . . ?
C44A C43A H43B 108.4 . . ?
C42A C43A H43A 108.4 . . ?
C44A C43A H43A 108.4 . . ?
H43B C43A H43A 107.4 . . ?
C43A C44A H44C 109.5 . . ?
C43A C44A H44B 109.5 . . ?
H44C C44A H44B 109.5 . . ?
C43A C44A H44A 109.5 . . ?
H44C C44A H44A 109.5 . . ?
H44B C44A H44A 109.5 . . ?
O12 C45A C46A 102.7(15) . . ?
O12 C45A H45A 111.2 . . ?
C46A C45A H45A 111.2 . . ?
O12 C45A H45B 111.2 . . ?
C46A C45A H45B 111.2 . . ?
H45A C45A H45B 109.1 . . ?
C45A C46A C47C 116(4) . . ?
C45A C46A C47A 110(3) . . ?
C45A C46A H46B 109.8 . . ?
C47C C46A H46B 96.1 . . ?
C47A C46A H46B 109.8 . . ?
C45A C46A H46A 109.8 . . ?
C47C C46A H46A 115.4 . . ?
C47A C46A H46A 109.8 . . ?
H46B C46A H46A 108.2 . . ?
C45A C46A H46D 109.1 . . ?
C47C C46A H46D 122.9 . . ?
C47A C46A H46D 135.4 . . ?
H46A C46A H46D 76.5 . . ?
C45A C46A H46C 112.2 . . ?
C47C C46A H46C 85.5 . . ?
C47A C46A H46C 76.8 . . ?
H46B C46A H46C 132.0 . . ?
H46D C46A H46C 107.8 . . ?
C48A C47A C46A 113(5) . . ?
C48A C47A H47B 109.1 . . ?
C46A C47A H47B 109.1 . . ?
C48A C47A H47A 109.1 . . ?
C46A C47A H47A 109.1 . . ?
H47B C47A H47A 107.8 . . ?
O13 C49A C50A 110(2) . . ?
O13 C49A C50C 107(3) . . ?
C50A C49A C50C 47(3) . . ?
O13 C49A H49B 109.7 . . ?
C50A C49A H49B 109.7 . . ?
C50C C49A H49B 141.7 . . ?
O13 C49A H49A 109.7 . . ?
C50A C49A H49A 109.7 . . ?
C50C C49A H49A 66.7 . . ?
H49B C49A H49A 108.2 . . ?
O13 C49A H49D 111.7 . . ?
C50A C49A H49D 70.8 . . ?
C50C C49A H49D 114.4 . . ?
H49A C49A H49D 135.4 . . ?
O13 C49A H49C 112.9 . . ?
C50A C49A H49C 133.3 . . ?
C50C C49A H49C 101.2 . . ?
H49B C49A H49C 72.6 . . ?
H49D C49A H49C 108.8 . . ?
C51A C50A C49A 109(3) . . ?
C51A C50A H49D 146.0 . . ?
C51A C50A H50A 109.9 . . ?
C49A C50A H50A 109.9 . . ?
H49D C50A H50A 93.4 . . ?
C51A C50A H50B 109.9 . . ?
C49A C50A H50B 109.9 . . ?
H49D C50A H50B 84.4 . . ?
H50A C50A H50B 108.3 . . ?
C50A C51A C52A 111(4) . . ?
C50A C51A H51A 109.5 . . ?
C52A C51A H51A 109.5 . . ?
C50A C51A H51B 109.5 . . ?
C52A C51A H51B 109.5 . . ?
H51A C51A H51B 108.1 . . ?
O14 C53A C54A 104.3(16) . . ?
O14 C53A H53A 110.9 . . ?
C54A C53A H53A 110.9 . . ?
O14 C53A H53B 110.9 . . ?
C54A C53A H53B 110.9 . . ?
H53A C53A H53B 108.9 . . ?
C55A C54A C53A 111.5(18) . . ?
C55A C54A H54A 109.3 . . ?
C53A C54A H54A 109.3 . . ?
C55A C54A H54B 109.3 . . ?
C53A C54A H54B 109.3 . . ?
H54A C54A H54B 108.0 . . ?
C54A C55A C56A 110.8(19) . . ?
C54A C55A H55A 109.5 . . ?
C56A C55A H55A 109.5 . . ?
C54A C55A H55B 109.5 . . ?
C56A C55A H55B 109.5 . . ?
H55A C55A H55B 108.1 . . ?
C55A C56A H56A 109.5 . . ?
C55A C56A H56B 109.5 . . ?
H56A C56A H56B 109.5 . . ?
C55A C56A H56C 109.5 . . ?
H56A C56A H56C 109.5 . . ?
H56B C56A H56C 109.5 . . ?
O15 C57A C58A 103.2(15) . . ?
O15 C57A H57B 111.1 . . ?
C58A C57A H57B 111.1 . . ?
O15 C57A H57A 111.1 . . ?
C58A C57A H57A 111.1 . . ?
H57B C57A H57A 109.1 . . ?
C57A C58A C59A 114(2) . . ?
C57A C58A C59C 118(3) . . ?
C59A C58A C59C 58(3) . . ?
C57A C58A H58A 108.6 . . ?
C59A C58A H58A 108.6 . . ?
C59C C58A H58A 133.3 . . ?
C57A C58A H58B 108.6 . . ?
C59A C58A H58B 108.6 . . ?
C59C C58A H58B 52.5 . . ?
H58A C58A H58B 107.6 . . ?
C57A C58A H58C 110.2 . . ?
C59A C58A H58C 56.4 . . ?
C59C C58A H58C 109.3 . . ?
H58A C58A H58C 56.6 . . ?
H58B C58A H58C 141.1 . . ?
C57A C58A H58D 109.4 . . ?
C59A C58A H58D 136.1 . . ?
C59C C58A H58D 102.0 . . ?
H58A C58A H58D 54.4 . . ?
H58B C58A H58D 55.5 . . ?
H58C C58A H58D 107.6 . . ?
C58A C59A C60A 114(3) . . ?
C60A C59A H58C 150.8 . . ?
C58A C59A H59A 108.7 . . ?
C60A C59A H59A 108.7 . . ?
H58C C59A H59A 76.7 . . ?
C58A C59A H59B 108.7 . . ?
C60A C59A H59B 108.7 . . ?
H58C C59A H59B 96.2 . . ?
H59A C59A H59B 107.6 . . ?
O16 C61A C62A 108.0(14) . . ?
O16 C61A H61A 110.1 . . ?
C62A C61A H61A 110.1 . . ?
O16 C61A H61B 110.1 . . ?
C62A C61A H61B 110.1 . . ?
H61A C61A H61B 108.4 . . ?
C61A C62A C63A 113.0(15) . . ?
C61A C62A H62B 109.0 . . ?
C63A C62A H62B 109.0 . . ?
C61A C62A H62A 109.0 . . ?
C63A C62A H62A 109.0 . . ?
H62B C62A H62A 107.8 . . ?
C62A C63A C64A 110.6(16) . . ?
C62A C63A H63A 109.5 . . ?
C64A C63A H63A 109.5 . . ?
C62A C63A H63B 109.5 . . ?
C64A C63A H63B 109.5 . . ?
H63A C63A H63B 108.1 . . ?
C63A C64A H64B 109.5 . . ?
C63A C64A H64A 109.5 . . ?
H64B C64A H64A 109.5 . . ?
C63A C64A H64C 109.5 . . ?
H64B C64A H64C 109.5 . . ?
H64A C64A H64C 109.5 . . ?
O17 C65A C66A 106.8(13) . . ?
O17 C65A H65A 110.4 . . ?
C66A C65A H65A 110.4 . . ?
O17 C65A H65B 110.4 . . ?
C66A C65A H65B 110.4 . . ?
H65A C65A H65B 108.6 . . ?
C65A C66A C67A 112.3(15) . . ?
C65A C66A H66B 109.1 . . ?
C67A C66A H66B 109.1 . . ?
C65A C66A H66A 109.1 . . ?
C67A C66A H66A 109.1 . . ?
H66B C66A H66A 107.9 . . ?
C66A C67A C68A 111.1(15) . . ?
C66A C67A H67A 109.4 . . ?
C68A C67A H67A 109.4 . . ?
C66A C67A H67B 109.4 . . ?
C68A C67A H67B 109.4 . . ?
H67A C67A H67B 108.0 . . ?
C67A C68A H68B 109.5 . . ?
C67A C68A H68A 109.5 . . ?
H68B C68A H68A 109.5 . . ?
C67A C68A H68C 109.5 . . ?
H68B C68A H68C 109.5 . . ?
H68A C68A H68C 109.5 . . ?
O18 C69A C70A 106.6(12) . . ?
O18 C69A H69B 110.4 . . ?
C70A C69A H69B 110.4 . . ?
O18 C69A H69A 110.4 . . ?
C70A C69A H69A 110.4 . . ?
H69B C69A H69A 108.6 . . ?
C71A C70A C69A 110.7(13) . . ?
C71A C70A H70B 109.5 . . ?
C69A C70A H70B 109.5 . . ?
C71A C70A H70A 109.5 . . ?
C69A C70A H70A 109.5 . . ?
H70B C70A H70A 108.1 . . ?
C70A C71A C72A 110.9(14) . . ?
C70A C71A H71B 109.5 . . ?
C72A C71A H71B 109.5 . . ?
C70A C71A H71A 109.5 . . ?
C72A C71A H71A 109.5 . . ?
H71B C71A H71A 108.0 . . ?
C71A C72A H72B 109.5 . . ?
C71A C72A H72C 109.5 . . ?
H72B C72A H72C 109.5 . . ?
C71A C72A H72A 109.5 . . ?
H72B C72A H72A 109.5 . . ?
H72C C72A H72A 109.5 . . ?
O19 C73A C74C 117(2) . . ?
O19 C73A C74A 90(2) . . ?
O19 C73A H73A 113.6 . . ?
C74C C73A H73A 104.8 . . ?
C74A C73A H73A 113.6 . . ?
O19 C73A H73B 113.6 . . ?
C74C C73A H73B 95.9 . . ?
C74A C73A H73B 113.6 . . ?
H73A C73A H73B 110.8 . . ?
O19 C73A H73C 108.2 . . ?
C74C C73A H73C 107.8 . . ?
C74A C73A H73C 114.2 . . ?
H73B C73A H73C 114.5 . . ?
O19 C73A H73D 108.6 . . ?
C74C C73A H73D 108.3 . . ?
C74A C73A H73D 126.0 . . ?
H73A C73A H73D 104.2 . . ?
H73C C73A H73D 107.0 . . ?
C75A C74A C73A 111(3) . . ?
C75A C74A H74A 109.4 . . ?
C73A C74A H74A 109.4 . . ?
C75A C74A H74B 109.4 . . ?
C73A C74A H74B 109.4 . . ?
H74A C74A H74B 108.0 . . ?
C76A C75A C74A 111(4) . . ?
C76A C75A H75B 109.5 . . ?
C74A C75A H75B 109.5 . . ?
C76A C75A H75A 109.5 . . ?
C74A C75A H75A 109.5 . . ?
H75B C75A H75A 108.1 . . ?
O20 C77A C78A 104.6(14) . . ?
O20 C77A H77B 110.8 . . ?
C78A C77A H77B 110.8 . . ?
O20 C77A H77A 110.8 . . ?
C78A C77A H77A 110.8 . . ?
H77B C77A H77A 108.9 . . ?
C79A C78A C77A 110.1(17) . . ?
C79A C78A H78B 109.6 . . ?
C77A C78A H78B 109.6 . . ?
C79A C78A H78A 109.6 . . ?
C77A C78A H78A 109.6 . . ?
H78B C78A H78A 108.2 . . ?
C78A C79A C80A 107.5(18) . . ?
C78A C79A H79B 110.2 . . ?
C80A C79A H79B 110.2 . . ?
C78A C79A H79A 110.2 . . ?
C80A C79A H79A 110.2 . . ?
H79B C79A H79A 108.5 . . ?
C79A C80A H80C 109.5 . . ?
C79A C80A H80B 109.5 . . ?
H80C C80A H80B 109.5 . . ?
C79A C80A H80A 109.5 . . ?
H80C C80A H80A 109.5 . . ?
H80B C80A H80A 109.5 . . ?
O21 C81A C82A 102.2(14) . . ?
O21 C81A H81A 111.3 . . ?
C82A C81A H81A 111.3 . . ?
O21 C81A H81B 111.3 . . ?
C82A C81A H81B 111.3 . . ?
H81A C81A H81B 109.2 . . ?
C83A C82A C81A 111.5(18) . . ?
C83A C82A H82A 109.3 . . ?
C81A C82A H82A 109.3 . . ?
C83A C82A H82B 109.3 . . ?
C81A C82A H82B 109.3 . . ?
H82A C82A H82B 108.0 . . ?
C82A C83A C84A 112.1(19) . . ?
C82A C83A H83A 109.2 . . ?
C84A C83A H83A 109.2 . . ?
C82A C83A H83B 109.2 . . ?
C84A C83A H83B 109.2 . . ?
H83A C83A H83B 107.9 . . ?
C83A C84A H84C 109.5 . . ?
C83A C84A H84B 109.5 . . ?
H84C C84A H84B 109.5 . . ?
C83A C84A H84A 109.5 . . ?
H84C C84A H84A 109.5 . . ?
H84B C84A H84A 109.5 . . ?
O22 C85A C86A 104.8(12) . . ?
O22 C85A H85B 110.8 . . ?
C86A C85A H85B 110.8 . . ?
O22 C85A H85A 110.8 . . ?
C86A C85A H85A 110.8 . . ?
H85B C85A H85A 108.9 . . ?
C87A C86A C85A 109.5(13) . . ?
C87A C86A H86B 109.8 . . ?
C85A C86A H86B 109.8 . . ?
C87A C86A H86A 109.8 . . ?
C85A C86A H86A 109.8 . . ?
H86B C86A H86A 108.2 . . ?
C86A C87A C88A 107.8(15) . . ?
C86A C87A H87B 110.1 . . ?
C88A C87A H87B 110.1 . . ?
C86A C87A H87A 110.1 . . ?
C88A C87A H87A 110.1 . . ?
H87B C87A H87A 108.5 . . ?
C87A C88A H88C 109.5 . . ?
C87A C88A H88A 109.5 . . ?
H88C C88A H88A 109.5 . . ?
C87A C88A H88B 109.5 . . ?
H88C C88A H88B 109.5 . . ?
H88A C88A H88B 109.5 . . ?
O23 C89A C90A 108.9(19) . . ?
O23 C89A C90C 102(3) . . ?
C90A C89A C90C 51(3) . . ?
O23 C89A H89A 109.9 . . ?
C90A C89A H89A 109.9 . . ?
C90C C89A H89A 65.1 . . ?
O23 C89A H89B 109.9 . . ?
C90A C89A H89B 109.9 . . ?
C90C C89A H89B 147.4 . . ?
H89A C89A H89B 108.3 . . ?
O23 C89A H89C 105.6 . . ?
C90A C89A H89C 145.1 . . ?
C90C C89A H89C 126.1 . . ?
H89A C89A H89C 62.2 . . ?
H89B C89A H89C 51.0 . . ?
O23 C89A H89D 112.8 . . ?
C90A C89A H89D 52.3 . . ?
C90C C89A H89D 102.2 . . ?
H89A C89A H89D 137.2 . . ?
H89B C89A H89D 59.5 . . ?
H89C C89A H89D 108.2 . . ?
C91A C90A C89A 108(3) . . ?
C91A C90A H89D 148.3 . . ?
C91A C90A H90A 110.1 . . ?
C89A C90A H90A 110.1 . . ?
H89D C90A H90A 87.8 . . ?
C91A C90A H90B 110.1 . . ?
C89A C90A H90B 110.1 . . ?
H89D C90A H90B 87.2 . . ?
H90A C90A H90B 108.4 . . ?
C90A C91A C92A 110(3) . . ?
C90A C91A H91A 109.7 . . ?
C92A C91A H91A 109.7 . . ?
C90A C91A H91B 109.7 . . ?
C92A C91A H91B 109.7 . . ?
H91A C91A H91B 108.2 . . ?
O24 C93A C94A 105.5(14) . . ?
O24 C93A H93B 110.6 . . ?
C94A C93A H93B 110.6 . . ?
O24 C93A H93A 110.6 . . ?
C94A C93A H93A 110.6 . . ?
H93B C93A H93A 108.8 . . ?
C95A C94A C93A 110.8(16) . . ?
C95A C94A H94B 109.5 . . ?
C93A C94A H94B 109.5 . . ?
C95A C94A H94A 109.5 . . ?
C93A C94A H94A 109.5 . . ?
H94B C94A H94A 108.1 . . ?
C94A C95A C96A 110.7(18) . . ?
C94A C95A H95B 109.5 . . ?
C96A C95A H95B 109.5 . . ?
C94A C95A H95A 109.5 . . ?
C96A C95A H95A 109.5 . . ?
H95B C95A H95A 108.1 . . ?
C95A C96A H96C 109.5 . . ?
C95A C96A H96B 109.5 . . ?
H96C C96A H96B 109.5 . . ?
C95A C96A H96A 109.5 . . ?
H96C C96A H96A 109.5 . . ?
H96B C96A H96A 109.5 . . ?
O25 C1B C2B 108.1(12) . . ?
O25 C1B H1BA 110.1 . . ?
C2B C1B H1BA 110.1 . . ?
O25 C1B H1BB 110.1 . . ?
C2B C1B H1BB 110.1 . . ?
H1BA C1B H1BB 108.4 . . ?
C3B C2B C1B 115.5(14) . . ?
C3B C2B H2BA 108.4 . . ?
C1B C2B H2BA 108.4 . . ?
C3B C2B H2BB 108.4 . . ?
C1B C2B H2BB 108.4 . . ?
H2BA C2B H2BB 107.5 . . ?
C2B C3B C4B 112.1(15) . . ?
C2B C3B H3BA 109.2 . . ?
C4B C3B H3BA 109.2 . . ?
C2B C3B H3BB 109.2 . . ?
C4B C3B H3BB 109.2 . . ?
H3BA C3B H3BB 107.9 . . ?
C3B C4B H4BB 109.5 . . ?
C3B C4B H4BA 109.5 . . ?
H4BB C4B H4BA 109.5 . . ?
C3B C4B H4BC 109.5 . . ?
H4BB C4B H4BC 109.5 . . ?
H4BA C4B H4BC 109.5 . . ?
O26 C5B C6B 107.6(14) . . ?
O26 C5B H5BB 110.2 . . ?
C6B C5B H5BB 110.2 . . ?
O26 C5B H5BA 110.2 . . ?
C6B C5B H5BA 110.2 . . ?
H5BB C5B H5BA 108.5 . . ?
C5B C6B C7B 110.2(15) . . ?
C5B C6B H6BA 109.6 . . ?
C7B C6B H6BA 109.6 . . ?
C5B C6B H6BB 109.6 . . ?
C7B C6B H6BB 109.6 . . ?
H6BA C6B H6BB 108.1 . . ?
C6B C7B C8B 109.8(16) . . ?
C6B C7B H7BB 109.7 . . ?
C8B C7B H7BB 109.7 . . ?
C6B C7B H7BA 109.7 . . ?
C8B C7B H7BA 109.7 . . ?
H7BB C7B H7BA 108.2 . . ?
C7B C8B H8BB 109.5 . . ?
C7B C8B H8BC 109.5 . . ?
H8BB C8B H8BC 109.5 . . ?
C7B C8B H8BA 109.5 . . ?
H8BB C8B H8BA 109.5 . . ?
H8BC C8B H8BA 109.5 . . ?
O27 C9B C10B 107.8(15) . . ?
O27 C9B H9BA 110.2 . . ?
C10B C9B H9BA 110.2 . . ?
O27 C9B H9BB 110.2 . . ?
C10B C9B H9BB 110.2 . . ?
H9BA C9B H9BB 108.5 . . ?
C11B C10B C9B 113.2(19) . . ?
C11B C10B H10C 108.9 . . ?
C9B C10B H10C 108.9 . . ?
C11B C10B H10B 108.9 . . ?
C9B C10B H10B 108.9 . . ?
H10C C10B H10B 107.7 . . ?
C10B C11B C12D 112(3) . . ?
C10B C11B C12B 109(3) . . ?
C12D C11B C12B 91(3) . . ?
C10B C11B H11D 109.9 . . ?
C12B C11B H11D 109.9 . . ?
C10B C11B H11C 109.9 . . ?
C12D C11B H11C 122.6 . . ?
C12B C11B H11C 109.9 . . ?
H11D C11B H11C 108.3 . . ?
C10B C11B H11E 110.4 . . ?
C12D C11B H11E 110.6 . . ?
C12B C11B H11E 122.2 . . ?
H11D C11B H11E 94.3 . . ?
C10B C11B H11F 108.2 . . ?
C12D C11B H11F 107.7 . . ?
H11D C11B H11F 125.4 . . ?
H11C C11B H11F 93.5 . . ?
H11E C11B H11F 107.4 . . ?
C11B C12B H11F 27.8 . . ?
C11B C12B H12D 109.5 . . ?
H11F C12B H12D 107.2 . . ?
C11B C12B H12C 109.5 . . ?
H11F C12B H12C 85.0 . . ?
H12D C12B H12C 109.5 . . ?
C11B C12B H12B 109.5 . . ?
H11F C12B H12B 132.5 . . ?
H12D C12B H12B 109.5 . . ?
H12C C12B H12B 109.5 . . ?
O28 C13B C14B 105.2(13) . . ?
O28 C13B H13B 110.7 . . ?
C14B C13B H13B 110.7 . . ?
O28 C13B H13A 110.7 . . ?
C14B C13B H13A 110.7 . . ?
H13B C13B H13A 108.8 . . ?
C15B C14B C13B 111.6(14) . . ?
C15B C14B H14B 109.3 . . ?
C13B C14B H14B 109.3 . . ?
C15B C14B H14A 109.3 . . ?
C13B C14B H14A 109.3 . . ?
H14B C14B H14A 108.0 . . ?
C16B C15B C14B 112.3(14) . . ?
C16B C15B H15A 109.2 . . ?
C14B C15B H15A 109.2 . . ?
C16B C15B H15B 109.2 . . ?
C14B C15B H15B 109.2 . . ?
H15A C15B H15B 107.9 . . ?
C15B C16B H16C 109.5 . . ?
C15B C16B H16B 109.5 . . ?
H16C C16B H16B 109.5 . . ?
C15B C16B H16A 109.5 . . ?
H16C C16B H16A 109.5 . . ?
H16B C16B H16A 109.5 . . ?
O29 C17B C18B 104.1(14) . . ?
O29 C17B H17A 110.9 . . ?
C18B C17B H17A 110.9 . . ?
O29 C17B H17B 110.9 . . ?
C18B C17B H17B 110.9 . . ?
H17A C17B H17B 109.0 . . ?
C19D C18B C17B 117(2) . . ?
C19D C18B C19B 71(2) . . ?
C17B C18B C19B 113.6(19) . . ?
C17B C18B H18B 108.8 . . ?
C19B C18B H18B 108.8 . . ?
C19D C18B H18A 129.7 . . ?
C17B C18B H18A 108.8 . . ?
C19B C18B H18A 108.8 . . ?
H18B C18B H18A 107.7 . . ?
C19D C18B H18D 108.5 . . ?
C17B C18B H18D 108.4 . . ?
H18B C18B H18D 139.9 . . ?
H18A C18B H18D 73.3 . . ?
C19D C18B H18C 107.5 . . ?
C17B C18B H18C 107.9 . . ?
C19B C18B H18C 133.7 . . ?
H18B C18B H18C 74.7 . . ?
H18D C18B H18C 107.1 . . ?
C18B C19B C20B 112(3) . . ?
C20B C19B H18D 109.6 . . ?
C18B C19B H19A 109.2 . . ?
C20B C19B H19A 109.2 . . ?
H18D C19B H19A 73.2 . . ?
C18B C19B H19B 109.2 . . ?
C20B C19B H19B 109.2 . . ?
H18D C19B H19B 138.1 . . ?
H19A C19B H19B 107.9 . . ?
O30 C21B C22B 106.2(12) . . ?
O30 C21B H21B 110.5 . . ?
C22B C21B H21B 110.5 . . ?
O30 C21B H21A 110.5 . . ?
C22B C21B H21A 110.5 . . ?
H21B C21B H21A 108.7 . . ?
C21B C22B C23B 110.8(13) . . ?
C21B C22B H22A 109.5 . . ?
C23B C22B H22A 109.5 . . ?
C21B C22B H22B 109.5 . . ?
C23B C22B H22B 109.5 . . ?
H22A C22B H22B 108.1 . . ?
C24B C23B C22B 111.7(14) . . ?
C24B C23B H23A 109.3 . . ?
C22B C23B H23A 109.3 . . ?
C24B C23B H23B 109.3 . . ?
C22B C23B H23B 109.3 . . ?
H23A C23B H23B 107.9 . . ?
C23B C24B H24C 109.5 . . ?
C23B C24B H24A 109.5 . . ?
H24C C24B H24A 109.5 . . ?
C23B C24B H24B 109.5 . . ?
H24C C24B H24B 109.5 . . ?
H24A C24B H24B 109.5 . . ?
O31 C25B C26B 108.7(13) . . ?
O31 C25B H25A 110.0 . . ?
C26B C25B H25A 110.0 . . ?
O31 C25B H25B 110.0 . . ?
C26B C25B H25B 110.0 . . ?
H25A C25B H25B 108.3 . . ?
C27B C26B C25B 114.8(15) . . ?
C27B C26B H26A 108.6 . . ?
C25B C26B H26A 108.6 . . ?
C27B C26B H26B 108.6 . . ?
C25B C26B H26B 108.6 . . ?
H26A C26B H26B 107.5 . . ?
C26B C27B C28B 114.3(16) . . ?
C26B C27B H27A 108.7 . . ?
C28B C27B H27A 108.7 . . ?
C26B C27B H27B 108.7 . . ?
C28B C27B H27B 108.7 . . ?
H27A C27B H27B 107.6 . . ?
C27B C28B H28A 109.5 . . ?
C27B C28B H28B 109.5 . . ?
H28A C28B H28B 109.5 . . ?
C27B C28B H28C 109.5 . . ?
H28A C28B H28C 109.5 . . ?
H28B C28B H28C 109.5 . . ?
O32 C29B C30D 107(3) . . ?
O32 C29B C30B 114(2) . . ?
O32 C29B H29A 108.7 . . ?
C30D C29B H29A 72.1 . . ?
C30B C29B H29A 108.7 . . ?
O32 C29B H29B 108.7 . . ?
C30D C29B H29B 142.5 . . ?
C30B C29B H29B 108.7 . . ?
H29A C29B H29B 107.6 . . ?
O32 C29B H29D 110.7 . . ?
C30D C29B H29D 109.9 . . ?
C30B C29B H29D 132.7 . . ?
H29B C29B H29D 68.7 . . ?
O32 C29B H29C 110.4 . . ?
C30D C29B H29C 110.6 . . ?
C30B C29B H29C 68.5 . . ?
H29A C29B H29C 137.8 . . ?
H29B C29B H29C 43.9 . . ?
H29D C29B H29C 108.6 . . ?
C31B C30B C29B 107(3) . . ?
C31B C30B H29C 144.8 . . ?
C31B C30B H30A 110.2 . . ?
C29B C30B H30A 110.2 . . ?
H29C C30B H30A 92.6 . . ?
C31B C30B H30B 110.2 . . ?
C29B C30B H30B 110.2 . . ?
H29C C30B H30B 86.0 . . ?
H30A C30B H30B 108.5 . . ?
C32B C31B C30B 111(4) . . ?
C32B C31B H31B 109.4 . . ?
C30B C31B H31B 109.4 . . ?
C32B C31B H31A 109.4 . . ?
C30B C31B H31A 109.4 . . ?
H31B C31B H31A 108.0 . . ?
C6A C7C C8C 111(5) . . ?
C6A C7C H7CA 109.4 . . ?
C8C C7C H7CA 109.4 . . ?
C6A C7C H7CB 109.4 . . ?
C8C C7C H7CB 109.4 . . ?
H7CA C7C H7CB 108.0 . . ?
C7C C8C H8CB 109.5 . . ?
C7C C8C H8CC 109.5 . . ?
H8CB C8C H8CC 109.5 . . ?
C7C C8C H8CA 109.5 . . ?
H8CB C8C H8CA 109.5 . . ?
H8CC C8C H8CA 109.5 . . ?
C18A C19C C20C 111(6) . . ?
C18A C19C H19H 109.5 . . ?
C20C C19C H19H 109.5 . . ?
C18A C19C H19G 109.5 . . ?
C20C C19C H19G 109.5 . . ?
H19H C19C H19G 108.1 . . ?
C19C C20C H20J 109.5 . . ?
C19C C20C H20L 109.5 . . ?
H20J C20C H20L 109.5 . . ?
C19C C20C H20K 109.5 . . ?
H20J C20C H20K 109.5 . . ?
H20L C20C H20K 109.5 . . ?
C30A C31C C32C 111(4) . . ?
C30A C31C H31G 109.5 . . ?
C32C C31C H31G 109.5 . . ?
C30A C31C H31H 109.5 . . ?
C32C C31C H31H 109.5 . . ?
H31G C31C H31H 108.1 . . ?
C31C C32C H32J 109.5 . . ?
C31C C32C H32K 109.5 . . ?
H32J C32C H32K 109.5 . . ?
C31C C32C H32L 109.5 . . ?
H32J C32C H32L 109.5 . . ?
H32K C32C H32L 109.5 . . ?
C46A C47C C48C 106(7) . . ?
C46A C47C H47C 110.6 . . ?
C48C C47C H47C 110.6 . . ?
C46A C47C H47D 110.6 . . ?
C48C C47C H47D 110.6 . . ?
H47C C47C H47D 108.7 . . ?
C47C C48C H48D 109.5 . . ?
C47C C48C H48F 109.5 . . ?
H48D C48C H48F 109.5 . . ?
C47C C48C H48E 109.5 . . ?
H48D C48C H48E 109.5 . . ?
H48F C48C H48E 109.5 . . ?
C51C C50C C49A 112(6) . . ?
C51C C50C H50D 109.1 . . ?
C49A C50C H50D 109.1 . . ?
C51C C50C H50C 109.1 . . ?
C49A C50C H50C 109.1 . . ?
H50D C50C H50C 107.8 . . ?
C50C C51C C52C 112(6) . . ?
C50C C51C H51D 109.1 . . ?
C52C C51C H51D 109.1 . . ?
C50C C51C H51C 109.1 . . ?
C52C C51C H51C 109.1 . . ?
H51D C51C H51C 107.9 . . ?
C51C C52C H52D 109.5 . . ?
C51C C52C H52F 109.5 . . ?
H52D C52C H52F 109.5 . . ?
C51C C52C H52E 109.5 . . ?
H52D C52C H52E 109.5 . . ?
H52F C52C H52E 109.5 . . ?
C58A C59C C60C 111(5) . . ?
C58A C59C H59D 109.5 . . ?
C60C C59C H59D 109.5 . . ?
C58A C59C H59C 109.5 . . ?
C60C C59C H59C 109.5 . . ?
H59D C59C H59C 108.0 . . ?
C59C C60C H60F 109.5 . . ?
C59C C60C H60D 109.5 . . ?
H60F C60C H60D 109.5 . . ?
C59C C60C H60E 109.5 . . ?
H60F C60C H60E 109.5 . . ?
H60D C60C H60E 109.5 . . ?
C75C C74C C73A 112(3) . . ?
C75C C74C H74C 109.3 . . ?
C73A C74C H74C 109.3 . . ?
C75C C74C H74D 109.3 . . ?
C73A C74C H74D 109.3 . . ?
H74C C74C H74D 107.9 . . ?
C74C C75C C76C 112(3) . . ?
C74C C75C H75C 109.3 . . ?
C76C C75C H75C 109.3 . . ?
C74C C75C H75D 109.3 . . ?
C76C C75C H75D 109.3 . . ?
H75C C75C H75D 107.9 . . ?
C75C C76C H76E 109.5 . . ?
C75C C76C H76F 109.5 . . ?
H76E C76C H76F 109.5 . . ?
C75C C76C H76D 109.5 . . ?
H76E C76C H76D 109.5 . . ?
H76F C76C H76D 109.5 . . ?
C89A C90C C91C 110(5) . . ?
C89A C90C H90C 109.6 . . ?
C91C C90C H90C 109.6 . . ?
C89A C90C H90D 109.6 . . ?
C91C C90C H90D 109.6 . . ?
H90C C90C H90D 108.1 . . ?
C90C C91C C92C 111(6) . . ?
C90C C91C H91C 109.4 . . ?
C92C C91C H91C 109.4 . . ?
C90C C91C H91D 109.4 . . ?
C92C C91C H91D 109.4 . . ?
H91C C91C H91D 108.0 . . ?
C91C C92C H92D 109.5 . . ?
C91C C92C H92E 109.5 . . ?
H92D C92C H92E 109.5 . . ?
C91C C92C H92F 109.5 . . ?
H92D C92C H92F 109.5 . . ?
H92E C92C H92F 109.5 . . ?
O36 C1D H1DA 109.5 . . ?
O36 C1D H1DB 109.5 . . ?
H1DA C1D H1DB 109.5 . . ?
O36 C1D H1DC 109.5 . . ?
H1DA C1D H1DC 109.5 . . ?
H1DB C1D H1DC 109.5 . . ?
O35 C2D H2DB 109.5 . . ?
O35 C2D H2DA 109.5 . . ?
H2DB C2D H2DA 109.5 . . ?
O35 C2D H2DC 109.5 . . ?
H2DB C2D H2DC 109.5 . . ?
H2DA C2D H2DC 109.5 . . ?
O34 C3D H3DB 109.5 . . ?
O34 C3D H3DA 109.5 . . ?
H3DB C3D H3DA 109.5 . . ?
O34 C3D H3DC 109.5 . . ?
H3DB C3D H3DC 109.5 . . ?
H3DA C3D H3DC 109.5 . . ?
O33 C5D H5DA 109.5 . . ?
O33 C5D H5DC 109.5 . . ?
H5DA C5D H5DC 109.5 . . ?
O33 C5D H5DB 109.5 . . ?
H5DA C5D H5DB 109.5 . . ?
H5DC C5D H5DB 109.5 . . ?
O37 C6D H6DC 109.5 . . ?
O37 C6D H6DB 109.5 . . ?
H6DC C6D H6DB 109.5 . . ?
O37 C6D H6DA 109.5 . . ?
H6DC C6D H6DA 109.5 . . ?
H6DB C6D H6DA 109.5 . . ?
O38 C7D H7DB 109.5 . . ?
O38 C7D H7DA 109.5 . . ?
H7DB C7D H7DA 109.5 . . ?
O38 C7D H7DC 109.5 . . ?
H7DB C7D H7DC 109.5 . . ?
H7DA C7D H7DC 109.5 . . ?
O39 C8D H8DA 109.5 . . ?
O39 C8D H8DB 109.5 . . ?
H8DA C8D H8DB 109.5 . . ?
O39 C8D H8DC 109.5 . . ?
H8DA C8D H8DC 109.5 . . ?
H8DB C8D H8DC 109.5 . . ?
C11B C12D H12E 109.5 . . ?
C11B C12D H12G 109.5 . . ?
H12E C12D H12G 109.5 . . ?
C11B C12D H12F 109.5 . . ?
H12E C12D H12F 109.5 . . ?
H12G C12D H12F 109.5 . . ?
C18B C19D C20D 110(4) . . ?
C18B C19D H19D 109.7 . . ?
C20D C19D H19D 109.7 . . ?
C18B C19D H19C 109.7 . . ?
C20D C19D H19C 109.7 . . ?
H19D C19D H19C 108.2 . . ?
C19D C20D H20F 109.5 . . ?
C19D C20D H20E 109.5 . . ?
H20F C20D H20E 109.5 . . ?
C19D C20D H20D 109.5 . . ?
H20F C20D H20D 109.5 . . ?
H20E C20D H20D 109.5 . . ?
C31D C30D C29B 110(5) . . ?
C31D C30D H30D 109.7 . . ?
C29B C30D H30D 109.7 . . ?
C31D C30D H30C 109.7 . . ?
C29B C30D H30C 109.7 . . ?
H30D C30D H30C 108.2 . . ?
C32D C31D C30D 115(5) . . ?
C32D C31D H31C 108.6 . . ?
C30D C31D H31C 108.6 . . ?
C32D C31D H31D 108.6 . . ?
C30D C31D H31D 108.6 . . ?
H31C C31D H31D 107.6 . . ?
C31D C32D H32E 109.5 . . ?
C31D C32D H32D 109.5 . . ?
H32E C32D H32D 109.5 . . ?
C31D C32D H32F 109.5 . . ?
H32E C32D H32F 109.5 . . ?
H32D C32D H32F 109.5 . . ?

loop_
_geom_bond_atom_site_label_1
_geom_bond_atom_site_label_2
_geom_bond_distance
_geom_bond_site_symmetry_2
_geom_bond_publ_flag
Dy1 N16 2.361(14) . ?
Dy1 N12 2.365(13) . ?
Dy1 N10 2.370(13) . ?
Dy1 N14 2.377(14) . ?
Dy1 N8 2.535(13) . ?
Dy1 N6 2.568(13) . ?
Dy1 N2 2.578(13) . ?
Dy1 N4 2.590(13) . ?
Dy1 Cd1 3.3296(12) . ?
Dy2 N32 2.353(12) . ?
Dy2 N28 2.373(12) . ?
Dy2 N30 2.374(12) . ?
Dy2 N26 2.389(12) . ?
Dy2 N20 2.539(12) . ?
Dy2 N22 2.540(12) . ?
Dy2 N24 2.577(12) . ?
Dy2 N18 2.603(12) . ?
Dy2 Cd2 3.3211(10) . ?
Cd1 N4 2.428(13) 2_656 ?
Cd1 N4 2.428(13) . ?
Cd1 N2 2.524(13) . ?
Cd1 N2 2.524(13) 2_656 ?
Cd1 N6 2.547(14) 2_656 ?
Cd1 N6 2.547(14) . ?
Cd1 N8 2.587(13) . ?
Cd1 N8 2.587(13) 2_656 ?
Cd1 Dy1 3.3296(12) 2_656 ?
Cd2 N18 2.384(12) . ?
Cd2 N18 2.384(12) 2 ?
Cd2 N24 2.511(12) 2 ?
Cd2 N24 2.511(12) . ?
Cd2 N20 2.513(12) . ?
Cd2 N20 2.513(12) 2 ?
Cd2 N22 2.673(12) 2 ?
Cd2 N22 2.673(12) . ?
Cd2 Dy2 3.3211(10) 2 ?
N1 C32 1.303(18) . ?
N1 C1 1.313(17) . ?
N2 C8 1.361(18) . ?
N2 C1 1.430(18) . ?
N3 C9 1.317(17) . ?
N3 C8 1.324(18) . ?
N4 C16 1.400(18) . ?
N4 C9 1.410(18) . ?
N5 C16 1.296(18) . ?
N5 C17 1.323(19) . ?
N6 C24 1.375(19) . ?
N6 C17 1.386(18) . ?
N7 C25 1.313(17) . ?
N7 C24 1.33(2) . ?
N8 C32 1.406(18) . ?
N8 C25 1.418(18) . ?
N9 C33 1.336(19) . ?
N9 C64 1.339(18) . ?
N10 C33 1.372(18) . ?
N10 C40 1.402(18) . ?
N11 C40 1.340(18) . ?
N11 C41 1.358(18) . ?
N12 C41 1.370(18) . ?
N12 C48 1.380(18) . ?
N13 C49 1.31(2) . ?
N13 C48 1.328(19) . ?
N14 C49 1.393(19) . ?
N14 C56 1.39(2) . ?
N15 C56 1.32(2) . ?
N15 C57 1.362(19) . ?
N16 C57 1.361(19) . ?
N16 C64 1.371(18) . ?
N17 C65 1.299(16) . ?
N17 C96 1.336(18) . ?
N18 C72 1.378(16) . ?
N18 C65 1.407(17) . ?
N19 C72 1.317(16) . ?
N19 C73 1.326(17) . ?
N20 C80 1.395(17) . ?
N20 C73 1.404(17) . ?
N21 C81 1.321(17) . ?
N21 C80 1.334(18) . ?
N22 C88 1.393(17) . ?
N22 C81 1.399(17) . ?
N23 C89 1.315(17) . ?
N23 C88 1.322(17) . ?
N24 C89 1.398(17) . ?
N24 C96 1.408(17) . ?
N25 C97 1.327(17) . ?
N25 C128 1.334(17) . ?
N26 C97 1.376(17) . ?
N26 C104 1.406(17) . ?
N27 C105 1.328(18) . ?
N27 C104 1.347(17) . ?
N28 C112 1.350(18) . ?
N28 C105 1.371(17) . ?
N29 C112 1.323(18) . ?
N29 C113 1.340(17) . ?
N30 C120 1.387(17) . ?
N30 C113 1.391(18) . ?
N31 C121 1.336(18) . ?
N31 C120 1.349(17) . ?
N32 C121 1.362(17) . ?
N32 C128 1.376(17) . ?
O1 C4 1.383(17) . ?
O1 C1A 1.43(2) . ?
O2 C5 1.382(18) . ?
O2 C5A 1.433(19) . ?
O3 C12 1.376(18) . ?
O3 C9A 1.423(19) . ?
O4 C13 1.382(18) . ?
O4 C13A 1.45(2) . ?
O5 C20 1.368(18) . ?
O5 C17A 1.42(2) . ?
O6 C21 1.35(2) . ?
O6 C21A 1.40(2) . ?
O7 C28 1.356(17) . ?
O7 C25A 1.424(17) . ?
O8 C29 1.350(17) . ?
O8 C29A 1.456(18) . ?
O9 C36 1.377(17) . ?
O9 C33A 1.436(18) . ?
O10 C37 1.403(17) . ?
O10 C37A 1.414(18) . ?
O11 C44 1.377(18) . ?
O11 C41A 1.439(17) . ?
O12 C45 1.374(18) . ?
O12 C45A 1.457(18) . ?
O13 C52 1.36(2) . ?
O13 C49A 1.44(2) . ?
O14 C53A 1.40(2) . ?
O14 C53 1.41(2) . ?
O15 C60 1.374(19) . ?
O15 C57A 1.451(19) . ?
O16 C61 1.394(18) . ?
O16 C61A 1.418(18) . ?
O17 C68 1.377(16) . ?
O17 C65A 1.459(17) . ?
O18 C69 1.354(17) . ?
O18 C69A 1.441(17) . ?
O19 C76 1.407(17) . ?
O19 C73A 1.43(2) . ?
O20 C77 1.364(17) . ?
O20 C77A 1.404(19) . ?
O21 C84 1.376(17) . ?
O21 C81A 1.412(19) . ?
O22 C85 1.356(17) . ?
O22 C85A 1.430(17) . ?
O23 C92 1.381(18) . ?
O23 C89A 1.48(2) . ?
O24 C93 1.348(18) . ?
O24 C93A 1.41(2) . ?
O25 C100 1.393(17) . ?
O25 C1B 1.417(16) . ?
O26 C101 1.371(17) . ?
O26 C5B 1.446(18) . ?
O27 C108 1.352(17) . ?
O27 C9B 1.437(19) . ?
O28 C109 1.365(18) . ?
O28 C13B 1.405(18) . ?
O29 C116 1.382(17) . ?
O29 C17B 1.434(18) . ?
O30 C117 1.356(17) . ?
O30 C21B 1.429(17) . ?
O31 C124 1.384(17) . ?
O31 C25B 1.433(18) . ?
O32 C29B 1.29(2) . ?
O32 C125 1.354(18) . ?
O33 C5D 1.54(3) . ?
O33 H33 0.8400 . ?
O34 C3D 1.44(2) . ?
O34 H34 0.8400 . ?
O35 C2D 1.41(2) . ?
O35 H35C 0.8400 . ?
O36 C1D 1.43(2) . ?
O36 H36 0.8400 . ?
O37 C6D 1.42(2) . ?
O37 H37 0.8400 . ?
O38 C7D 1.44(4) . ?
O38 H38C 0.8400 . ?
O39 C8D 1.45(3) . ?
O39 H39 0.8400 . ?
C1 C2 1.47(2) . ?
C2 C3 1.388(19) . ?
C2 C7 1.39(2) . ?
C3 C4 1.37(2) . ?
C3 H3 0.9500 . ?
C4 C5 1.41(2) . ?
C5 C6 1.40(2) . ?
C6 C7 1.39(2) . ?
C6 H6 0.9500 . ?
C7 C8 1.48(2) . ?
C9 C10 1.46(2) . ?
C10 C11 1.38(2) . ?
C10 C15 1.43(2) . ?
C11 C12 1.40(2) . ?
C11 H11G 0.9500 . ?
C12 C13 1.44(2) . ?
C13 C14 1.36(2) . ?
C14 C15 1.38(2) . ?
C14 H14 0.9500 . ?
C15 C16 1.44(2) . ?
C17 C18 1.45(2) . ?
C18 C23 1.38(2) . ?
C18 C19 1.43(2) . ?
C19 C20 1.38(2) . ?
C19 H19 0.9500 . ?
C20 C21 1.43(2) . ?
C21 C22 1.39(2) . ?
C22 C23 1.38(2) . ?
C22 H22 0.9500 . ?
C23 C24 1.46(2) . ?
C25 C26 1.45(2) . ?
C26 C31 1.39(2) . ?
C26 C27 1.40(2) . ?
C27 C28 1.36(2) . ?
C27 H27 0.9500 . ?
C28 C29 1.42(2) . ?
C29 C30 1.40(2) . ?
C30 C31 1.36(2) . ?
C30 H30 0.9500 . ?
C31 C32 1.47(2) . ?
C33 C34 1.46(2) . ?
C34 C35 1.38(2) . ?
C34 C39 1.39(2) . ?
C35 C36 1.37(2) . ?
C35 H35 0.9500 . ?
C36 C37 1.41(2) . ?
C37 C38 1.40(2) . ?
C38 C39 1.39(2) . ?
C38 H38 0.9500 . ?
C39 C40 1.49(2) . ?
C41 C42 1.44(2) . ?
C42 C43 1.39(2) . ?
C42 C47 1.42(2) . ?
C43 C44 1.39(2) . ?
C43 H43 0.9500 . ?
C44 C45 1.40(2) . ?
C45 C46 1.37(2) . ?
C46 C47 1.36(2) . ?
C46 H46 0.9500 . ?
C47 C48 1.45(2) . ?
C49 C50 1.46(2) . ?
C50 C55 1.38(2) . ?
C50 C51 1.39(2) . ?
C51 C52 1.40(2) . ?
C51 H51 0.9500 . ?
C52 C53 1.39(3) . ?
C53 C54 1.40(2) . ?
C54 C55 1.36(2) . ?
C54 H54 0.9500 . ?
C55 C56 1.50(2) . ?
C57 C58 1.46(2) . ?
C58 C59 1.39(2) . ?
C58 C63 1.41(2) . ?
C59 C60 1.34(2) . ?
C59 H59 0.9500 . ?
C60 C61 1.44(2) . ?
C61 C62 1.39(2) . ?
C62 C63 1.41(2) . ?
C62 H62 0.9500 . ?
C63 C64 1.39(2) . ?
C65 C66 1.434(19) . ?
C66 C67 1.411(18) . ?
C66 C71 1.412(18) . ?
C67 C68 1.359(19) . ?
C67 H67 0.9500 . ?
C68 C69 1.40(2) . ?
C69 C70 1.410(19) . ?
C70 C71 1.384(19) . ?
C70 H70 0.9500 . ?
C71 C72 1.466(18) . ?
C73 C74 1.429(19) . ?
C74 C79 1.40(2) . ?
C74 C75 1.40(2) . ?
C75 C76 1.33(2) . ?
C75 H75 0.9500 . ?
C76 C77 1.38(2) . ?
C77 C78 1.41(2) . ?
C78 C79 1.396(19) . ?
C78 H78 0.9500 . ?
C79 C80 1.431(19) . ?
C81 C82 1.441(19) . ?
C82 C87 1.388(19) . ?
C82 C83 1.402(19) . ?
C83 C84 1.37(2) . ?
C83 H83 0.9500 . ?
C84 C85 1.43(2) . ?
C85 C86 1.37(2) . ?
C86 C87 1.427(19) . ?
C86 H86 0.9500 . ?
C87 C88 1.445(19) . ?
C89 C90 1.423(19) . ?
C90 C91 1.247(19) . ?
C90 C95 1.40(2) . ?
C91 C92 1.46(2) . ?
C91 H91 0.9500 . ?
C92 C93 1.43(2) . ?
C93 C94 1.37(2) . ?
C94 C95 1.40(2) . ?
C94 H94 0.9500 . ?
C95 C96 1.452(19) . ?
C97 C98 1.464(19) . ?
C98 C103 1.378(19) . ?
C98 C99 1.386(19) . ?
C99 C100 1.343(19) . ?
C99 H99 0.9500 . ?
C100 C101 1.40(2) . ?
C101 C102 1.35(2) . ?
C102 C103 1.415(19) . ?
C102 H10 0.9500 . ?
C103 C104 1.463(19) . ?
C105 C106 1.45(2) . ?
C106 C111 1.37(2) . ?
C106 C107 1.40(2) . ?
C107 C108 1.37(2) . ?
C107 H10A 0.9500 . ?
C108 C109 1.46(2) . ?
C109 C110 1.40(2) . ?
C110 C111 1.38(2) . ?
C110 H11 0.9500 . ?
C111 C112 1.50(2) . ?
C113 C114 1.432(19) . ?
C114 C119 1.393(19) . ?
C114 C115 1.407(19) . ?
C115 C116 1.38(2) . ?
C115 H11A 0.9500 . ?
C116 C117 1.41(2) . ?
C117 C118 1.37(2) . ?
C118 C119 1.388(19) . ?
C118 H11B 0.9500 . ?
C119 C120 1.466(19) . ?
C121 C122 1.443(19) . ?
C122 C127 1.41(2) . ?
C122 C123 1.412(19) . ?
C123 C124 1.39(2) . ?
C123 H12 0.9500 . ?
C124 C125 1.45(2) . ?
C125 C126 1.37(2) . ?
C126 C127 1.377(19) . ?
C126 H12A 0.9500 . ?
C127 C128 1.457(19) . ?
C1A C2A 1.55(2) . ?
C1A H1AB 0.9900 . ?
C1A H1AA 0.9900 . ?
C2A C3A 1.42(2) . ?
C2A H2AB 0.9900 . ?
C2A H2AA 0.9900 . ?
C3A C4A 1.53(2) . ?
C3A H3AB 0.9900 . ?
C3A H3AA 0.9900 . ?
C4A H4AB 0.9800 . ?
C4A H4AC 0.9800 . ?
C4A H4AA 0.9800 . ?
C5A C6A 1.53(2) . ?
C5A H5AA 0.9900 . ?
C5A H5AB 0.9900 . ?
C6A C7C 1.52(6) . ?
C6A C7A 1.52(4) . ?
C6A H6AA 0.9900 . ?
C6A H6AB 0.9900 . ?
C6A H6AC 0.9900 . ?
C6A H6AD 0.9896 . ?
C7A C8A 1.53(4) . ?
C7A H6AC 1.1422 . ?
C7A H7AA 0.9900 . ?
C7A H7AB 0.9900 . ?
C8A H8AB 0.9800 . ?
C8A H8AA 0.9800 . ?
C8A H8AC 0.9800 . ?
C9A C10A 1.50(2) . ?
C9A H9AB 0.9900 . ?
C9A H9AA 0.9900 . ?
C10A C11A 1.51(2) . ?
C10A H10D 0.9900 . ?
C10A H10E 0.9900 . ?
C11A C12A 1.54(2) . ?
C11A H11I 0.9900 . ?
C11A H11H 0.9900 . ?
C12A H12J 0.9800 . ?
C12A H12H 0.9800 . ?
C12A H12I 0.9800 . ?
C13A C14A 1.53(2) . ?
C13A H13C 0.9900 . ?
C13A H13D 0.9900 . ?
C14A C15A 1.49(3) . ?
C14A H14C 0.9900 . ?
C14A H14D 0.9900 . ?
C15A C16A 1.55(3) . ?
C15A H15C 0.9900 . ?
C15A H15D 0.9900 . ?
C16A H16E 0.9800 . ?
C16A H16D 0.9800 . ?
C16A H16F 0.9800 . ?
C17A C18A 1.54(2) . ?
C17A H17D 0.9900 . ?
C17A H17C 0.9900 . ?
C18A C19C 1.51(7) . ?
C18A C19A 1.53(4) . ?
C18A H18F 0.9900 . ?
C18A H18E 0.9900 . ?
C18A H18H 0.9898 . ?
C18A H18G 0.9901 . ?
C19A C20A 1.53(4) . ?
C19A H18G 1.0527 . ?
C19A H19F 0.9900 . ?
C19A H19E 0.9900 . ?
C20A H20H 0.9800 . ?
C20A H20I 0.9800 . ?
C20A H20G 0.9800 . ?
C21A C22A 1.53(2) . ?
C21A H21C 0.9900 . ?
C21A H21D 0.9900 . ?
C22A C23A 1.52(3) . ?
C22A H22C 0.9900 . ?
C22A H22D 0.9900 . ?
C23A C24A 1.53(2) . ?
C23A H23C 0.9900 . ?
C23A H23D 0.9900 . ?
C24A H24D 0.9800 . ?
C24A H24E 0.9800 . ?
C24A H24F 0.9800 . ?
C25A C26A 1.51(2) . ?
C25A H25D 0.9900 . ?
C25A H25C 0.9900 . ?
C26A C27A 1.48(2) . ?
C26A H26D 0.9900 . ?
C26A H26C 0.9900 . ?
C27A C28A 1.53(2) . ?
C27A H27D 0.9900 . ?
C27A H27C 0.9900 . ?
C28A H28E 0.9800 . ?
C28A H28F 0.9800 . ?
C28A H28D 0.9800 . ?
C29A C30A 1.53(2) . ?
C29A H29E 0.9900 . ?
C29A H29F 0.9900 . ?
C30A C31A 1.52(4) . ?
C30A C31C 1.52(4) . ?
C30A H30E 0.9900 . ?
C30A H30F 0.9900 . ?
C31A C32A 1.53(5) . ?
C31A H31E 0.9900 . ?
C31A H31F 0.9900 . ?
C32A H32H 0.9800 . ?
C32A H32I 0.9800 . ?
C32A H32G 0.9800 . ?
C33A C34A 1.53(2) . ?
C33A H33B 0.9900 . ?
C33A H33A 0.9900 . ?
C34A C35A 1.44(2) . ?
C34A H34B 0.9900 . ?
C34A H34A 0.9900 . ?
C35A C36A 1.53(2) . ?
C35A H35B 0.9900 . ?
C35A H35A 0.9900 . ?
C36A H36C 0.9800 . ?
C36A H36B 0.9800 . ?
C36A H36A 0.9800 . ?
C37A C38A 1.51(2) . ?
C37A H37A 0.9900 . ?
C37A H37B 0.9900 . ?
C38A C39A 1.56(2) . ?
C38A H38B 0.9900 . ?
C38A H38A 0.9900 . ?
C39A C40A 1.55(2) . ?
C39A H39B 0.9900 . ?
C39A H39A 0.9900 . ?
C40A H40A 0.9800 . ?
C40A H40B 0.9800 . ?
C40A H40C 0.9800 . ?
C41A C42A 1.52(2) . ?
C41A H41B 0.9900 . ?
C41A H41A 0.9900 . ?
C42A C43A 1.48(2) . ?
C42A H42B 0.9900 . ?
C42A H42A 0.9900 . ?
C43A C44A 1.50(2) . ?
C43A H43B 0.9900 . ?
C43A H43A 0.9900 . ?
C44A H44C 0.9800 . ?
C44A H44B 0.9800 . ?
C44A H44A 0.9800 . ?
C45A C46A 1.51(3) . ?
C45A H45A 0.9900 . ?
C45A H45B 0.9900 . ?
C46A C47C 1.54(10) . ?
C46A C47A 1.55(8) . ?
C46A H46B 0.9900 . ?
C46A H46A 0.9900 . ?
C46A H46D 0.9901 . ?
C46A H46C 0.9899 . ?
C47A C48A 1.54(10) . ?
C47A H47B 0.9900 . ?
C47A H47A 0.9900 . ?
C48A H48A 0.9800 . ?
C48A H48C 0.9800 . ?
C48A H48B 0.9800 . ?
C49A C50A 1.54(4) . ?
C49A C50C 1.54(6) . ?
C49A H49B 0.9900 . ?
C49A H49A 0.9900 . ?
C49A H49D 0.9899 . ?
C49A H49C 0.9900 . ?
C50A C51A 1.52(5) . ?
C50A H50A 0.9900 . ?
C50A H50B 0.9900 . ?
C51A C52A 1.53(4) . ?
C51A H51A 0.9900 . ?
C51A H51B 0.9900 . ?
C52A H52A 0.9800 . ?
C52A H52C 0.9800 . ?
C52A H52B 0.9800 . ?
C53A C54A 1.53(2) . ?
C53A H53A 0.9900 . ?
C53A H53B 0.9900 . ?
C54A C55A 1.53(3) . ?
C54A H54A 0.9900 . ?
C54A H54B 0.9900 . ?
C55A C56A 1.53(2) . ?
C55A H55A 0.9900 . ?
C55A H55B 0.9900 . ?
C56A H56A 0.9800 . ?
C56A H56B 0.9800 . ?
C56A H56C 0.9800 . ?
C57A C58A 1.51(2) . ?
C57A H57B 0.9900 . ?
C57A H57A 0.9900 . ?
C58A C59A 1.51(4) . ?
C58A C59C 1.52(6) . ?
C58A H58A 0.9900 . ?
C58A H58B 0.9900 . ?
C58A H58C 0.9901 . ?
C58A H58D 0.9898 . ?
C59A C60A 1.53(4) . ?
C59A H58C 1.2707 . ?
C59A H59A 0.9900 . ?
C59A H59B 0.9900 . ?
C60A H60A 0.9800 . ?
C60A H60B 0.9800 . ?
C60A H60C 0.9800 . ?
C61A C62A 1.50(2) . ?
C61A H61A 0.9900 . ?
C61A H61B 0.9900 . ?
C62A C63A 1.53(2) . ?
C62A H62B 0.9900 . ?
C62A H62A 0.9900 . ?
C63A C64A 1.55(2) . ?
C63A H63A 0.9900 . ?
C63A H63B 0.9900 . ?
C64A H64B 0.9800 . ?
C64A H64A 0.9800 . ?
C64A H64C 0.9800 . ?
C65A C66A 1.50(2) . ?
C65A H65A 0.9900 . ?
C65A H65B 0.9900 . ?
C66A C67A 1.52(2) . ?
C66A H66B 0.9900 . ?
C66A H66A 0.9900 . ?
C67A C68A 1.55(2) . ?
C67A H67A 0.9900 . ?
C67A H67B 0.9900 . ?
C68A H68B 0.9800 . ?
C68A H68A 0.9800 . ?
C68A H68C 0.9800 . ?
C69A C70A 1.522(19) . ?
C69A H69B 0.9900 . ?
C69A H69A 0.9900 . ?
C70A C71A 1.51(2) . ?
C70A H70B 0.9900 . ?
C70A H70A 0.9900 . ?
C71A C72A 1.56(2) . ?
C71A H71B 0.9900 . ?
C71A H71A 0.9900 . ?
C72A H72B 0.9800 . ?
C72A H72C 0.9800 . ?
C72A H72A 0.9800 . ?
C73A C74C 1.53(4) . ?
C73A C74A 1.53(4) . ?
C73A H73A 0.9900 . ?
C73A H73B 0.9900 . ?
C73A H73C 0.9900 . ?
C73A H73D 0.9901 . ?
C74A C75A 1.53(6) . ?
C74A H74A 0.9900 . ?
C74A H74B 0.9900 . ?
C75A C76A 1.52(5) . ?
C75A H75B 0.9900 . ?
C75A H75A 0.9900 . ?
C76A H76B 0.9800 . ?
C76A H76A 0.9800 . ?
C76A H76C 0.9800 . ?
C77A C78A 1.60(2) . ?
C77A H77B 0.9900 . ?
C77A H77A 0.9900 . ?
C78A C79A 1.41(2) . ?
C78A H78B 0.9900 . ?
C78A H78A 0.9900 . ?
C79A C80A 1.63(2) . ?
C79A H79B 0.9900 . ?
C79A H79A 0.9900 . ?
C80A H80C 0.9800 . ?
C80A H80B 0.9800 . ?
C80A H80A 0.9800 . ?
C81A C82A 1.65(2) . ?
C81A H81A 0.9900 . ?
C81A H81B 0.9900 . ?
C82A C83A 1.53(2) . ?
C82A H82A 0.9900 . ?
C82A H82B 0.9900 . ?
C83A C84A 1.63(3) . ?
C83A H83A 0.9900 . ?
C83A H83B 0.9900 . ?
C84A H84C 0.9800 . ?
C84A H84B 0.9800 . ?
C84A H84A 0.9800 . ?
C85A C86A 1.58(2) . ?
C85A H85B 0.9900 . ?
C85A H85A 0.9900 . ?
C86A C87A 1.51(2) . ?
C86A H86B 0.9900 . ?
C86A H86A 0.9900 . ?
C87A C88A 1.53(2) . ?
C87A H87B 0.9900 . ?
C87A H87A 0.9900 . ?
C88A H88C 0.9800 . ?
C88A H88A 0.9800 . ?
C88A H88B 0.9800 . ?
C89A C90A 1.53(3) . ?
C89A C90C 1.53(5) . ?
C89A H89A 0.9900 . ?
C89A H89B 0.9900 . ?
C89A H89C 0.9899 . ?
C89A H89D 0.9901 . ?
C90A C91A 1.52(4) . ?
C90A H89D 1.2103 . ?
C90A H90A 0.9900 . ?
C90A H90B 0.9900 . ?
C91A C92A 1.54(4) . ?
C91A H91A 0.9900 . ?
C91A H91B 0.9900 . ?
C92A H92B 0.9800 . ?
C92A H92A 0.9800 . ?
C92A H92C 0.9800 . ?
C93A C94A 1.57(2) . ?
C93A H93B 0.9900 . ?
C93A H93A 0.9900 . ?
C94A C95A 1.43(2) . ?
C94A H94B 0.9900 . ?
C94A H94A 0.9900 . ?
C95A C96A 1.53(2) . ?
C95A H95B 0.9900 . ?
C95A H95A 0.9900 . ?
C96A H96C 0.9800 . ?
C96A H96B 0.9800 . ?
C96A H96A 0.9800 . ?
C1B C2B 1.526(19) . ?
C1B H1BA 0.9900 . ?
C1B H1BB 0.9900 . ?
C2B C3B 1.47(2) . ?
C2B H2BA 0.9900 . ?
C2B H2BB 0.9900 . ?
C3B C4B 1.54(2) . ?
C3B H3BA 0.9900 . ?
C3B H3BB 0.9900 . ?
C4B H4BB 0.9800 . ?
C4B H4BA 0.9800 . ?
C4B H4BC 0.9800 . ?
C5B C6B 1.49(2) . ?
C5B H5BB 0.9900 . ?
C5B H5BA 0.9900 . ?
C6B C7B 1.55(2) . ?
C6B H6BA 0.9900 . ?
C6B H6BB 0.9900 . ?
C7B C8B 1.55(2) . ?
C7B H7BB 0.9900 . ?
C7B H7BA 0.9900 . ?
C8B H8BB 0.9800 . ?
C8B H8BC 0.9800 . ?
C8B H8BA 0.9800 . ?
C9B C10B 1.53(2) . ?
C9B H9BA 0.9900 . ?
C9B H9BB 0.9900 . ?
C10B C11B 1.52(3) . ?
C10B H10C 0.9900 . ?
C10B H10B 0.9900 . ?
C11B C12D 1.53(5) . ?
C11B C12B 1.54(5) . ?
C11B H11D 0.9900 . ?
C11B H11C 0.9900 . ?
C11B H11E 0.9903 . ?
C11B H11F 0.9900 . ?
C12B H11F 0.6769 . ?
C12B H12D 0.9800 . ?
C12B H12C 0.9800 . ?
C12B H12B 0.9800 . ?
C13B C14B 1.54(2) . ?
C13B H13B 0.9900 . ?
C13B H13A 0.9900 . ?
C14B C15B 1.53(2) . ?
C14B H14B 0.9900 . ?
C14B H14A 0.9900 . ?
C15B C16B 1.50(2) . ?
C15B H15A 0.9900 . ?
C15B H15B 0.9900 . ?
C16B H16C 0.9800 . ?
C16B H16B 0.9800 . ?
C16B H16A 0.9800 . ?
C17B C18B 1.52(2) . ?
C17B H17A 0.9900 . ?
C17B H17B 0.9900 . ?
C18B C19D 1.51(5) . ?
C18B C19B 1.52(3) . ?
C18B H18B 0.9900 . ?
C18B H18A 0.9900 . ?
C18B H18D 0.9901 . ?
C18B H18C 0.9898 . ?
C19B C20B 1.53(4) . ?
C19B H18D 1.0061 . ?
C19B H19A 0.9900 . ?
C19B H19B 0.9900 . ?
C20B H20A 0.9800 . ?
C20B H20B 0.9800 . ?
C20B H20C 0.9800 . ?
C21B C22B 1.523(19) . ?
C21B H21B 0.9900 . ?
C21B H21A 0.9900 . ?
C22B C23B 1.54(2) . ?
C22B H22A 0.9900 . ?
C22B H22B 0.9900 . ?
C23B C24B 1.51(2) . ?
C23B H23A 0.9900 . ?
C23B H23B 0.9900 . ?
C24B H24C 0.9800 . ?
C24B H24A 0.9800 . ?
C24B H24B 0.9800 . ?
C25B C26B 1.508(19) . ?
C25B H25A 0.9900 . ?
C25B H25B 0.9900 . ?
C26B C27B 1.50(2) . ?
C26B H26A 0.9900 . ?
C26B H26B 0.9900 . ?
C27B C28B 1.54(2) . ?
C27B H27A 0.9900 . ?
C27B H27B 0.9900 . ?
C28B H28A 0.9800 . ?
C28B H28B 0.9800 . ?
C28B H28C 0.9800 . ?
C29B C30D 1.54(5) . ?
C29B C30B 1.55(4) . ?
C29B H29A 0.9900 . ?
C29B H29B 0.9900 . ?
C29B H29D 0.9904 . ?
C29B H29C 0.9900 . ?
C30B C31B 1.54(5) . ?
C30B H30B 0.9900 . ?
C31B C32B 1.53(5) . ?
C31B H31B 0.9900 . ?
C31B H31A 0.9900 . ?
C32B H32B 0.9800 . ?
C32B H32A 0.9800 . ?
C32B H32C 0.9800 . ?
C7C C8C 1.53(7) . ?
C7C H7CA 0.9900 . ?
C7C H7CB 0.9900 . ?
C8C H8CB 0.9800 . ?
C8C H8CC 0.9800 . ?
C8C H8CA 0.9800 . ?
C19C C20C 1.54(7) . ?
C19C H19H 0.9900 . ?
C19C H19G 0.9900 . ?
C20C H20J 0.9800 . ?
C20C H20L 0.9800 . ?
C20C H20K 0.9800 . ?
C31C C32C 1.54(5) . ?
C31C H31G 0.9900 . ?
C31C H31H 0.9900 . ?
C32C H32J 0.9800 . ?
C32C H32K 0.9800 . ?
C32C H32L 0.9800 . ?
C47C C48C 1.56(10) . ?
C47C H47C 0.9900 . ?
C47C H47D 0.9900 . ?
C48C H48D 0.9800 . ?
C48C H48F 0.9800 . ?
C48C H48E 0.9800 . ?
C50C C51C 1.52(8) . ?
C50C H50D 0.9900 . ?
C50C H50C 0.9900 . ?
C51C C52C 1.53(7) . ?
C51C H51D 0.9900 . ?
C51C H51C 0.9900 . ?
C52C H52D 0.9800 . ?
C52C H52F 0.9800 . ?
C52C H52E 0.9800 . ?
C59C C60C 1.54(7) . ?
C59C H59D 0.9900 . ?
C59C H59C 0.9900 . ?
C60C H60F 0.9800 . ?
C60C H60D 0.9800 . ?
C60C H60E 0.9800 . ?
C74C C75C 1.53(6) . ?
C74C H74C 0.9900 . ?
C74C H74D 0.9900 . ?
C75C C76C 1.53(5) . ?
C75C H75C 0.9900 . ?
C75C H75D 0.9900 . ?
C76C H76E 0.9800 . ?
C76C H76F 0.9800 . ?
C76C H76D 0.9800 . ?
C90C C91C 1.53(8) . ?
C90C H90C 0.9900 . ?
C90C H90D 0.9900 . ?
C91C C92C 1.57(8) . ?
C91C H91C 0.9900 . ?
C91C H91D 0.9900 . ?
C92C H92D 0.9800 . ?
C92C H92E 0.9800 . ?
C92C H92F 0.9800 . ?
C1D H1DA 0.9800 . ?
C1D H1DB 0.9800 . ?
C1D H1DC 0.9800 . ?
C2D H2DB 0.9800 . ?
C2D H2DA 0.9800 . ?
C2D H2DC 0.9800 . ?
C3D H3DB 0.9800 . ?
C3D H3DA 0.9800 . ?
C3D H3DC 0.9800 . ?
C5D H5DA 0.9800 . ?
C5D H5DC 0.9800 . ?
C5D H5DB 0.9800 . ?
C6D H6DC 0.9800 . ?
C6D H6DB 0.9800 . ?
C6D H6DA 0.9800 . ?
C7D H7DB 0.9800 . ?
C7D H7DA 0.9800 . ?
C7D H7DC 0.9800 . ?
C8D H8DA 0.9800 . ?
C8D H8DB 0.9800 . ?
C8D H8DC 0.9800 . ?
C12D H12E 0.9800 . ?
C12D H12G 0.9800 . ?
C12D H12F 0.9800 . ?
C19D C20D 1.54(5) . ?
C19D H19D 0.9900 . ?
C19D H19C 0.9900 . ?
C20D H20F 0.9800 . ?
C20D H20E 0.9800 . ?
C20D H20D 0.9800 . ?
C30D C31D 1.53(8) . ?
C30D H30D 0.9900 . ?
C30D H30C 0.9900 . ?
C31D C32D 1.52(7) . ?
C31D H31C 0.9900 . ?
C31D H31D 0.9900 . ?
C32D H32E 0.9800 . ?
C32D H32D 0.9800 . ?
C32D H32F 0.9800 . ?
